data_4306985
loop_
_publ_author_name
'Jianfeng Li'
'Bruce C. Noll'
'Charles E. Schulz'
'W. Robert Scheidt'

_publ_section_title
;
New Insights on the Electronic and Molecular Structure of Cyanide-Ligated
Iron(III) Porphyrinates
;
_journal_name_full 'Inorganic Chemistry'
_journal_page_first 2286
_journal_page_last 2298
_journal_paper_doi 10.1021/ic061463u
_journal_volume 46
_journal_year 2007
_chemical_formula_moiety '3 (C70 H76 Fe K N6 O6),5.1 (C4 H8 O),0.6 (H2 O),0.3 (H2 O)'
_chemical_formula_sum 'C230.4 H270.6 Fe3 K3 N18 O24'
_chemical_formula_weight 3960.90
_chemical_name_common '[K(18-crown-6)][Fe(TMP)(CN)2]'
_chemical_name_systematic
; 
 ? 
;
_space_group_IT_number 14
_space_group_name_Hall '-P 2ybc'
_symmetry_cell_setting monoclinic
_symmetry_space_group_name_Hall '-P 2ybc'
_symmetry_space_group_name_H-M 'P 1 21/c 1'
_atom_sites_solution_hydrogens geom
_atom_sites_solution_primary direct
_atom_sites_solution_secondary difmap
_audit_creation_method SHELXL-97
_cell_angle_alpha 90.00
_cell_angle_beta 98.535(2)
_cell_angle_gamma 90.00
_cell_formula_units_Z 4
_cell_length_a 23.0103(9)
_cell_length_b 20.1843(8)
_cell_length_c 46.1854(18)
_cell_measurement_reflns_used 9579
_cell_measurement_temperature 100(2)
_cell_measurement_theta_max 32.0351
_cell_measurement_theta_min 2.4303
_cell_volume 21213.1(14)
_computing_cell_refinement 'Brucker APEX2/SAINT'
_computing_data_collection 'Brucker APEX2'
_computing_data_reduction 'Brucker SAINT/SHELXTL'
_computing_molecular_graphics Ortep3
_computing_publication_material SHELXL-97
_computing_structure_refinement 'SHELXL-97 (Sheldrick, 1997)'
_computing_structure_solution 'SHELXS-97 (Sheldrick, 1990)'
_diffrn_ambient_temperature 100(2)
_diffrn_measured_fraction_theta_full 0.963
_diffrn_measured_fraction_theta_max 0.963
_diffrn_measurement_device_type 'Bruker Smart Apex CCD area detector'
_diffrn_measurement_method '\f and \w scans'
_diffrn_radiation_monochromator graphite
_diffrn_radiation_source 'fine-focus sealed tube'
_diffrn_radiation_type MoK\a
_diffrn_radiation_wavelength 0.71073
_diffrn_reflns_av_R_equivalents 0.0519
_diffrn_reflns_av_sigmaI/netI 0.0511
_diffrn_reflns_limit_h_max 29
_diffrn_reflns_limit_h_min -29
_diffrn_reflns_limit_k_max 22
_diffrn_reflns_limit_k_min -24
_diffrn_reflns_limit_l_max 50
_diffrn_reflns_limit_l_min -60
_diffrn_reflns_number 202746
_diffrn_reflns_theta_full 27.50
_diffrn_reflns_theta_max 27.50
_diffrn_reflns_theta_min 1.10
_exptl_absorpt_coefficient_mu 0.331
_exptl_absorpt_correction_T_max 0.9307
_exptl_absorpt_correction_T_min 0.8545
_exptl_absorpt_correction_type multi-scan
_exptl_absorpt_process_details '(SADABS; Sheldrick, 1996)'
_exptl_crystal_colour 'dark red'
_exptl_crystal_density_diffrn 1.240
_exptl_crystal_density_method 'not measured'
_exptl_crystal_description plate
_exptl_crystal_F_000 8424
_exptl_crystal_size_max 0.49
_exptl_crystal_size_mid 0.43
_exptl_crystal_size_min 0.22
_refine_diff_density_max 1.417
_refine_diff_density_min -0.925
_refine_diff_density_rms 0.092
_refine_ls_extinction_method none
_refine_ls_goodness_of_fit_ref 1.100
_refine_ls_hydrogen_treatment mixed
_refine_ls_matrix_type full
_refine_ls_number_parameters 2758
_refine_ls_number_reflns 46934
_refine_ls_number_restraints 654
_refine_ls_restrained_S_all 1.111
_refine_ls_R_factor_all 0.0992
_refine_ls_R_factor_gt 0.0789
_refine_ls_shift/su_max 0.001
_refine_ls_shift/su_mean 0.000
_refine_ls_structure_factor_coef Fsqd
_refine_ls_weighting_details 'calc w=1/[\s^2^(Fo^2^)+(0.0753P)^2^+61.2018P] where P=(Fo^2^+2Fc^2^)/3'
_refine_ls_weighting_scheme calc
_refine_ls_wR_factor_gt 0.1979
_refine_ls_wR_factor_ref 0.2100
_reflns_number_gt 36729
_reflns_number_total 46934
_reflns_threshold_expression >2sigma(I)
_cod_data_source_file ic061463urom20060803_031214.cif
_cod_data_source_block bcn1283
_cod_original_formula_sum 'C230.40 H270.60 Fe3 K3 N18 O24'
_cod_database_code 4306985

loop_
_symmetry_equiv_pos_as_xyz
'x, y, z'
'-x, y+1/2, -z+1/2'
'-x, -y, -z'
'x, -y-1/2, z-1/2'

loop_
_atom_site_label
_atom_site_type_symbol
_atom_site_fract_x
_atom_site_fract_y
_atom_site_fract_z
_atom_site_U_iso_or_equiv
_atom_site_adp_type
_atom_site_occupancy
_atom_site_symmetry_multiplicity
_atom_site_calc_flag
_atom_site_refinement_flags
_atom_site_disorder_assembly
_atom_site_disorder_group
Fe1 Fe 0.527213(19) 0.67297(2) 0.299069(9) 0.01537(10) Uani 1 1 d . . .
K1 K 0.46893(3) 0.41264(4) 0.348679(16) 0.02506(17) Uani 1 1 d . . .
N11 N 0.59851(11) 0.65458(14) 0.32766(6) 0.0171(5) Uani 1 1 d . . .
N12 N 0.56611(12) 0.63595(15) 0.26696(6) 0.0184(6) Uani 1 1 d . . .
N13 N 0.45584(12) 0.68960(15) 0.27091(6) 0.0188(6) Uani 1 1 d . . .
N14 N 0.48845(11) 0.71295(14) 0.33033(6) 0.0169(5) Uani 1 1 d . . .
N15 N 0.57872(14) 0.81318(17) 0.28973(7) 0.0302(7) Uani 1 1 d . . .
N16 N 0.49420(13) 0.53050(17) 0.31902(7) 0.0278(7) Uani 1 1 d . . .
C1A1 C 0.60195(13) 0.65382(18) 0.35749(7) 0.0179(6) Uani 1 1 d . . .
C1A2 C 0.65157(14) 0.63223(17) 0.32145(7) 0.0186(7) Uani 1 1 d . . .
C1A3 C 0.62508(14) 0.62362(18) 0.26813(7) 0.0193(7) Uani 1 1 d . . .
C1A4 C 0.54089(14) 0.62191(18) 0.23885(7) 0.0194(7) Uani 1 1 d . . .
C1A5 C 0.44275(14) 0.66420(19) 0.24301(7) 0.0209(7) Uani 1 1 d . . .
C1A6 C 0.40943(14) 0.73021(18) 0.27492(7) 0.0203(7) Uani 1 1 d . . .
C1A7 C 0.43993(14) 0.75321(17) 0.32681(7) 0.0185(7) Uani 1 1 d . . .
C1A8 C 0.50854(14) 0.71155(17) 0.35986(7) 0.0179(6) Uani 1 1 d . . .
C1B1 C 0.65808(14) 0.62778(19) 0.37047(7) 0.0215(7) Uani 1 1 d . . .
H1BA H 0.6708 0.6202 0.3907 0.026 Uiso 1 1 calc R . .
C1B2 C 0.68935(14) 0.61614(19) 0.34835(7) 0.0224(7) Uani 1 1 d . . .
H1BF H 0.7286 0.6004 0.3502 0.027 Uiso 1 1 calc R . .
C1B3 C 0.63739(14) 0.60420(18) 0.23972(7) 0.0211(7) Uani 1 1 d . . .
H1BE H 0.6751 0.5953 0.2345 0.025 Uiso 1 1 calc R . .
C1B4 C 0.58535(14) 0.60097(19) 0.22168(7) 0.0218(7) Uani 1 1 d . . .
H1BD H 0.5793 0.5876 0.2017 0.026 Uiso 1 1 calc R . .
C1B5 C 0.38561(15) 0.6875(2) 0.22973(7) 0.0250(8) Uani 1 1 d . . .
H1BG H 0.3655 0.6754 0.2110 0.030 Uiso 1 1 calc R . .
C1B6 C 0.36598(15) 0.7295(2) 0.24887(7) 0.0246(8) Uani 1 1 d . . .
H1BH H 0.3304 0.7540 0.2458 0.030 Uiso 1 1 calc R . .
C1B7 C 0.42931(15) 0.77818(18) 0.35473(7) 0.0218(7) Uani 1 1 d . . .
H1BC H 0.3990 0.8079 0.3581 0.026 Uiso 1 1 calc R . .
C1B8 C 0.47089(14) 0.75107(18) 0.37529(7) 0.0198(7) Uani 1 1 d . . .
H1BB H 0.4745 0.7570 0.3959 0.024 Uiso 1 1 calc R . .
C1M1 C 0.66632(14) 0.62253(18) 0.29342(7) 0.0196(7) Uani 1 1 d . . .
C1M2 C 0.48151(14) 0.63061(18) 0.22764(7) 0.0195(7) Uani 1 1 d . . .
C1M3 C 0.40289(14) 0.76477(18) 0.30035(7) 0.0193(7) Uani 1 1 d . . .
C1M4 C 0.55976(14) 0.68035(18) 0.37322(7) 0.0181(6) Uani 1 1 d . . .
C11 C 0.55868(14) 0.76126(19) 0.29225(7) 0.0202(7) Uani 1 1 d . . .
C12 C 0.50355(13) 0.58232(18) 0.30984(7) 0.0198(7) Uani 1 1 d . . .
C13 C 0.72949(14) 0.60778(19) 0.29108(7) 0.0210(7) Uani 1 1 d . . .
C14 C 0.75171(15) 0.5432(2) 0.29443(8) 0.0244(7) Uani 1 1 d . . .
C15 C 0.71296(17) 0.4849(2) 0.29892(10) 0.0355(9) Uani 1 1 d . . .
H15I H 0.6790 0.5003 0.3076 0.053 Uiso 1 1 calc R . .
H15J H 0.7353 0.4529 0.3121 0.053 Uiso 1 1 calc R . .
H15K H 0.6994 0.4638 0.2800 0.053 Uiso 1 1 calc R . .
C16 C 0.81157(16) 0.5325(2) 0.29347(8) 0.0290(8) Uani 1 1 d . . .
H16A H 0.8269 0.4888 0.2961 0.035 Uiso 1 1 calc R . .
C17 C 0.84903(15) 0.5839(2) 0.28873(8) 0.0297(8) Uani 1 1 d . . .
C18 C 0.91361(17) 0.5709(3) 0.28792(11) 0.0460(12) Uani 1 1 d . . .
H18A H 0.9235 0.5259 0.2949 0.069 Uiso 1 1 calc R . .
H18B H 0.9373 0.6029 0.3005 0.069 Uiso 1 1 calc R . .
H18C H 0.9217 0.5756 0.2678 0.069 Uiso 1 1 calc R . .
C19 C 0.82590(15) 0.6473(2) 0.28478(7) 0.0272(8) Uani 1 1 d . . .
H19A H 0.8511 0.6827 0.2813 0.033 Uiso 1 1 calc R . .
C110 C 0.76640(15) 0.6607(2) 0.28583(7) 0.0233(7) Uani 1 1 d . . .
C111 C 0.74258(17) 0.7300(2) 0.28147(10) 0.0340(9) Uani 1 1 d . . .
H11C H 0.7752 0.7611 0.2812 0.051 Uiso 1 1 calc R . .
H11D H 0.7210 0.7414 0.2975 0.051 Uiso 1 1 calc R . .
H11E H 0.7160 0.7325 0.2628 0.051 Uiso 1 1 calc R . .
C112 C 0.45995(14) 0.60925(19) 0.19662(7) 0.0202(7) Uani 1 1 d . . .
C113 C 0.43667(14) 0.54561(19) 0.19128(7) 0.0220(7) Uani 1 1 d . . .
C114 C 0.43333(17) 0.4975(2) 0.21596(8) 0.0293(8) Uani 1 1 d . . .
H11F H 0.4697 0.4999 0.2300 0.044 Uiso 1 1 calc R . .
H11G H 0.4283 0.4525 0.2081 0.044 Uiso 1 1 calc R . .
H11H H 0.3998 0.5089 0.2259 0.044 Uiso 1 1 calc R . .
C115 C 0.41523(15) 0.5271(2) 0.16242(8) 0.0248(7) Uani 1 1 d . . .
H11A H 0.4000 0.4837 0.1586 0.030 Uiso 1 1 calc R . .
C116 C 0.41579(15) 0.5708(2) 0.13922(7) 0.0259(8) Uani 1 1 d . . .
C117 C 0.3893(2) 0.5510(2) 0.10832(8) 0.0382(10) Uani 1 1 d . . .
H11I H 0.4186 0.5572 0.0951 0.057 Uiso 1 1 calc R . .
H11J H 0.3549 0.5787 0.1018 0.057 Uiso 1 1 calc R . .
H11K H 0.3775 0.5044 0.1081 0.057 Uiso 1 1 calc R . .
C118 C 0.43976(16) 0.6331(2) 0.14497(7) 0.0253(8) Uani 1 1 d . . .
H11B H 0.4406 0.6632 0.1292 0.030 Uiso 1 1 calc R . .
C119 C 0.46256(14) 0.65297(19) 0.17319(7) 0.0227(7) Uani 1 1 d . . .
C120 C 0.48940(18) 0.7208(2) 0.17858(9) 0.0312(8) Uani 1 1 d . . .
H12C H 0.4791 0.7482 0.1611 0.047 Uiso 1 1 calc R . .
H12D H 0.5322 0.7167 0.1831 0.047 Uiso 1 1 calc R . .
H12E H 0.4743 0.7416 0.1951 0.047 Uiso 1 1 calc R . .
C121 C 0.35677(14) 0.81789(18) 0.29841(7) 0.0194(7) Uani 1 1 d . . .
C122 C 0.29938(15) 0.80619(19) 0.30430(7) 0.0227(7) Uani 1 1 d . . .
C123 C 0.28120(18) 0.7389(2) 0.31380(11) 0.0380(10) Uani 1 1 d . . .
H12I H 0.2416 0.7415 0.3191 0.057 Uiso 1 1 calc R . .
H12J H 0.3088 0.7240 0.3308 0.057 Uiso 1 1 calc R . .
H12K H 0.2814 0.7073 0.2977 0.057 Uiso 1 1 calc R . .
C124 C 0.25841(15) 0.8580(2) 0.30066(7) 0.0243(7) Uani 1 1 d . . .
H12B H 0.2198 0.8500 0.3048 0.029 Uiso 1 1 calc R . .
C125 C 0.27214(16) 0.9199(2) 0.29138(7) 0.0252(8) Uani 1 1 d . . .
C126 C 0.22688(18) 0.9754(2) 0.28718(9) 0.0352(9) Uani 1 1 d . . .
H12L H 0.1907 0.9606 0.2941 0.053 Uiso 1 1 calc R . .
H12M H 0.2183 0.9868 0.2664 0.053 Uiso 1 1 calc R . .
H12N H 0.2425 1.0143 0.2984 0.053 Uiso 1 1 calc R . .
C127 C 0.32915(16) 0.93103(19) 0.28612(8) 0.0261(8) Uani 1 1 d . . .
H12A H 0.3394 0.9737 0.2799 0.031 Uiso 1 1 calc R . .
C128 C 0.37192(15) 0.88142(19) 0.28971(7) 0.0223(7) Uani 1 1 d . . .
C129 C 0.43360(16) 0.8969(2) 0.28486(9) 0.0310(8) Uani 1 1 d . . .
H12F H 0.4343 0.9398 0.2751 0.047 Uiso 1 1 calc R . .
H12G H 0.4474 0.8623 0.2726 0.047 Uiso 1 1 calc R . .
H12H H 0.4593 0.8984 0.3038 0.047 Uiso 1 1 calc R . .
C130 C 0.57185(14) 0.67871(18) 0.40607(7) 0.0186(7) Uani 1 1 d . . .
C131 C 0.53979(14) 0.63529(18) 0.42127(7) 0.0198(7) Uani 1 1 d . . .
C132 C 0.49216(15) 0.5917(2) 0.40506(8) 0.0255(8) Uani 1 1 d . . .
H13F H 0.4781 0.5608 0.4189 0.038 Uiso 1 1 calc R . .
H13G H 0.5081 0.5666 0.3899 0.038 Uiso 1 1 calc R . .
H13H H 0.4595 0.6193 0.3960 0.038 Uiso 1 1 calc R . .
C133 C 0.55169(14) 0.63271(19) 0.45190(7) 0.0219(7) Uani 1 1 d . . .
H13A H 0.5302 0.6030 0.4622 0.026 Uiso 1 1 calc R . .
C134 C 0.59451(15) 0.6729(2) 0.46743(7) 0.0246(8) Uani 1 1 d . . .
C135 C 0.60752(17) 0.6693(2) 0.50049(8) 0.0313(9) Uani 1 1 d . . .
H13C H 0.5787 0.6403 0.5078 0.047 Uiso 1 1 calc R . .
H13D H 0.6052 0.7137 0.5087 0.047 Uiso 1 1 calc R . .
H13E H 0.6471 0.6513 0.5064 0.047 Uiso 1 1 calc R . .
C136 C 0.62496(15) 0.7169(2) 0.45194(8) 0.0256(8) Uani 1 1 d . . .
H13B H 0.6536 0.7452 0.4625 0.031 Uiso 1 1 calc R . .
C137 C 0.61474(14) 0.72071(19) 0.42150(7) 0.0221(7) Uani 1 1 d . . .
C138 C 0.64896(18) 0.7696(2) 0.40578(9) 0.0326(9) Uani 1 1 d . . .
H13I H 0.6657 0.8040 0.4195 0.049 Uiso 1 1 calc R . .
H13J H 0.6226 0.7901 0.3896 0.049 Uiso 1 1 calc R . .
H13K H 0.6807 0.7464 0.3980 0.049 Uiso 1 1 calc R . .
C139 C 0.61312(16) 0.3649(2) 0.32293(8) 0.0293(8) Uani 1 1 d . . .
H13L H 0.6132 0.3162 0.3205 0.035 Uiso 1 1 calc R . .
H13M H 0.6532 0.3811 0.3214 0.035 Uiso 1 1 calc R . .
C140 C 0.57054(15) 0.3947(2) 0.29805(8) 0.0283(8) Uani 1 1 d . . .
H14A H 0.5702 0.4436 0.2998 0.034 Uiso 1 1 calc R . .
H14B H 0.5827 0.3831 0.2790 0.034 Uiso 1 1 calc R . .
C141 C 0.47086(16) 0.3893(2) 0.27567(8) 0.0278(8) Uani 1 1 d . . .
H43C H 0.4854 0.3803 0.2569 0.033 Uiso 1 1 calc R . .
H43D H 0.4636 0.4375 0.2769 0.033 Uiso 1 1 calc R . .
C142 C 0.41462(16) 0.3513(2) 0.27698(8) 0.0293(8) Uani 1 1 d . . .
H70A H 0.3858 0.3607 0.2593 0.035 Uiso 1 1 calc R . .
H70B H 0.4227 0.3031 0.2777 0.035 Uiso 1 1 calc R . .
C143 C 0.34254(16) 0.3321(2) 0.30783(8) 0.0311(9) Uani 1 1 d . . .
H43A H 0.3553 0.2859 0.3122 0.037 Uiso 1 1 calc R . .
H43B H 0.3123 0.3319 0.2902 0.037 Uiso 1 1 calc R . .
C144 C 0.31740(16) 0.3607(2) 0.33321(8) 0.0297(8) Uani 1 1 d . . .
H93A H 0.3035 0.4065 0.3287 0.036 Uiso 1 1 calc R . .
H93B H 0.2836 0.3338 0.3373 0.036 Uiso 1 1 calc R . .
C145 C 0.34128(18) 0.3790(2) 0.38451(9) 0.0344(9) Uani 1 1 d . . .
H15E H 0.3011(13) 0.3514(8) 0.38658(11) 0.041 Uiso 1 1 calc R . .
H15F H 0.3312(4) 0.4320(17) 0.38431(9) 0.041 Uiso 1 1 calc R . .
C146 C 0.38867(18) 0.3630(2) 0.40978(8) 0.0324(9) Uani 1 1 d . . .
H15C H 0.3744 0.3727 0.4285 0.039 Uiso 1 1 calc R . .
H15D H 0.3986 0.3153 0.4095 0.039 Uiso 1 1 calc R . .
C147 C 0.48889(18) 0.3800(2) 0.42782(8) 0.0327(9) Uani 1 1 d . . .
H94A H 0.4987 0.3338 0.4233 0.039 Uiso 1 1 calc R . .
H94B H 0.4787 0.3812 0.4479 0.039 Uiso 1 1 calc R . .
C148 C 0.54089(18) 0.4240(2) 0.42605(8) 0.0318(9) Uani 1 1 d . . .
H14M H 0.5330 0.4693 0.4328 0.038 Uiso 1 1 calc R . .
H14E H 0.5760 0.4065 0.4387 0.038 Uiso 1 1 calc R . .
C149 C 0.60695(16) 0.4509(2) 0.39243(8) 0.0305(8) Uani 1 1 d . . .
H15G H 0.6386 0.4242 0.4038 0.037 Uiso 1 1 calc R . .
H15H H 0.6111 0.4974 0.3993 0.037 Uiso 1 1 calc R . .
C150 C 0.61108(16) 0.4472(2) 0.36044(8) 0.0269(8) Uani 1 1 d . . .
H14C H 0.5817 0.4769 0.3493 0.032 Uiso 1 1 calc R . .
H14D H 0.6507 0.4609 0.3569 0.032 Uiso 1 1 calc R . .
O1 O 0.39161(11) 0.37147(15) 0.30270(5) 0.0281(6) Uani 1 1 d . . .
O2 O 0.36274(11) 0.36069(14) 0.35810(5) 0.0264(6) Uani 1 1 d . . .
O3 O 0.44016(12) 0.40215(14) 0.40747(5) 0.0279(6) Uani 1 1 d . . .
O4 O 0.55069(11) 0.42553(15) 0.39641(6) 0.0306(6) Uani 1 1 d . . .
O5 O 0.59999(11) 0.38005(14) 0.35152(6) 0.0286(6) Uani 1 1 d . . .
O6 O 0.51355(10) 0.36874(14) 0.29971(5) 0.0259(6) Uani 1 1 d . . .
Fe2 Fe 0.811625(19) 0.29145(3) 0.036752(10) 0.01771(11) Uani 1 1 d . C .
K2 K 0.86980(3) 0.55293(5) -0.007656(17) 0.02816(18) Uani 1 1 d . . .
N21 N 0.73932(12) 0.31776(15) 0.01040(6) 0.0195(6) Uani 1 1 d . . .
N22 N 0.84656(11) 0.25729(14) 0.00324(6) 0.0175(6) Uani 1 1 d . . .
N23 N 0.88368(12) 0.26811(16) 0.06286(6) 0.0223(6) Uani 1 1 d . . .
N24 N 0.77673(12) 0.32278(16) 0.07072(6) 0.0208(6) Uani 1 1 d . . .
N25 N 0.76014(15) 0.14816(19) 0.03686(8) 0.0343(8) Uani 1 1 d . . .
N26 N 0.85205(14) 0.43369(17) 0.02137(7) 0.0290(7) Uani 1 1 d . C .
C2A1 C 0.68779(14) 0.33947(18) 0.01843(7) 0.0201(7) Uani 1 1 d . . .
C2A2 C 0.73451(14) 0.32559(18) -0.01931(7) 0.0200(7) Uani 1 1 d . . .
C2A3 C 0.82543(14) 0.26646(18) -0.02575(7) 0.0192(7) Uani 1 1 d . . .
C2A4 C 0.89318(14) 0.21418(18) 0.00436(7) 0.0198(7) Uani 1 1 d . . .
C2A5 C 0.92750(14) 0.22616(19) 0.05675(7) 0.0231(7) Uani 1 1 d . . .
C2A6 C 0.90156(15) 0.2927(2) 0.09055(7) 0.0270(8) Uani 1 1 d . . .
C2A7 C 0.80566(15) 0.3350(2) 0.09821(7) 0.0242(7) Uani 1 1 d . . .
C2A8 C 0.71813(14) 0.33487(19) 0.07173(7) 0.0217(7) Uani 1 1 d . . .
C2B1 C 0.64917(14) 0.36272(19) -0.00704(7) 0.0220(7) Uani 1 1 d . . .
H2BD H 0.6105 0.3797 -0.0075 0.026 Uiso 1 1 calc R . .
C2B2 C 0.67844(15) 0.35579(19) -0.03017(8) 0.0239(7) Uani 1 1 d . . .
H2BH H 0.6648 0.3684 -0.0498 0.029 Uiso 1 1 calc R . .
C2B3 C 0.86091(15) 0.22992(19) -0.04346(7) 0.0223(7) Uani 1 1 d . . .
H2BC H 0.8565 0.2294 -0.0642 0.027 Uiso 1 1 calc R . .
C2B4 C 0.90185(15) 0.19634(19) -0.02492(7) 0.0226(7) Uani 1 1 d . . .
H2BA H 0.9306 0.1668 -0.0302 0.027 Uiso 1 1 calc R . .
C2B5 C 0.97373(15) 0.2240(2) 0.08147(8) 0.0302(9) Uani 1 1 d . . .
H2BB H 1.0081 0.1974 0.0832 0.036 Uiso 1 1 calc R . .
C2B6 C 0.95905(16) 0.2667(2) 0.10169(8) 0.0343(10) Uani 1 1 d . . .
H2BE H 0.9822 0.2776 0.1198 0.041 Uiso 1 1 calc R . .
C2B7 C 0.76387(15) 0.3534(2) 0.11748(8) 0.0254(8) Uani 1 1 d . . .
H2BF H 0.7727 0.3649 0.1376 0.031 Uiso 1 1 calc R . .
C2B8 C 0.70984(15) 0.35089(19) 0.10116(7) 0.0235(7) Uani 1 1 d . . .
H2BG H 0.6733 0.3583 0.1079 0.028 Uiso 1 1 calc R . .
C2M1 C 0.77451(14) 0.30163(18) -0.03685(7) 0.0196(7) Uani 1 1 d . . .
C2M2 C 0.93038(14) 0.19547(18) 0.02989(7) 0.0202(7) Uani 1 1 d . . .
C2M3 C 0.86620(15) 0.3275(2) 0.10745(8) 0.0267(8) Uani 1 1 d . . .
C2M4 C 0.67513(13) 0.34254(18) 0.04721(7) 0.0193(7) Uani 1 1 d . . .
C21 C 0.77832(14) 0.2017(2) 0.03834(7) 0.0230(7) Uani 1 1 d . . .
C22 C 0.83971(14) 0.38165(19) 0.02907(7) 0.0222(7) Uani 1 1 d . . .
C23 C 0.76053(15) 0.31131(19) -0.06934(7) 0.0232(7) Uani 1 1 d U . .
C24 C 0.79087(16) 0.3592(2) -0.08294(7) 0.0260(8) Uani 1 1 d U . .
C25 C 0.83751(18) 0.4018(2) -0.06537(9) 0.0334(9) Uani 1 1 d U . .
H25A H 0.8223 0.4198 -0.0483 0.050 Uiso 1 1 calc R . .
H25B H 0.8480 0.4383 -0.0776 0.050 Uiso 1 1 calc R . .
H25C H 0.8724 0.3749 -0.0589 0.050 Uiso 1 1 calc R . .
C26 C 0.77750(18) 0.3685(2) -0.11312(8) 0.0357(9) Uani 1 1 d U . .
H26A H 0.7983 0.4011 -0.1223 0.043 Uiso 1 1 calc R . .
C27 C 0.7347(2) 0.3314(3) -0.13008(8) 0.0424(11) Uani 1 1 d U . .
C28 C 0.7199(3) 0.3437(3) -0.16271(9) 0.0657(18) Uani 1 1 d U . .
H28A H 0.7117 0.3014 -0.1729 0.099 Uiso 1 1 calc R . .
H28B H 0.7532 0.3653 -0.1698 0.099 Uiso 1 1 calc R . .
H28C H 0.6852 0.3724 -0.1666 0.099 Uiso 1 1 calc R . .
C29 C 0.70498(19) 0.2838(3) -0.11636(9) 0.0443(11) Uani 1 1 d U . .
H29A H 0.6756 0.2582 -0.1279 0.053 Uiso 1 1 calc R . .
C210 C 0.71673(16) 0.2722(2) -0.08611(8) 0.0316(9) Uani 1 1 d U . .
C211 C 0.6834(2) 0.2200(3) -0.07246(11) 0.0472(12) Uani 1 1 d . . .
H21I H 0.7112 0.1903 -0.0607 0.071 Uiso 1 1 calc R . .
H21J H 0.6593 0.1946 -0.0879 0.071 Uiso 1 1 calc R . .
H21K H 0.6580 0.2410 -0.0599 0.071 Uiso 1 1 calc R . .
C212 C 0.97657(14) 0.14295(18) 0.02884(7) 0.0211(7) Uani 1 1 d . . .
C213 C 1.03271(15) 0.15885(19) 0.02257(7) 0.0225(7) Uani 1 1 d . . .
C214 C 1.04788(16) 0.2279(2) 0.01398(9) 0.0318(9) Uani 1 1 d . . .
H21A H 1.0141 0.2474 0.0015 0.048 Uiso 1 1 calc R . .
H21B H 1.0816 0.2262 0.0033 0.048 Uiso 1 1 calc R . .
H21C H 1.0579 0.2550 0.0316 0.048 Uiso 1 1 calc R . .
C215 C 1.07575(15) 0.10941(19) 0.02458(8) 0.0243(7) Uani 1 1 d . . .
H21D H 1.1138 0.1203 0.0204 0.029 Uiso 1 1 calc R . .
C216 C 1.06439(16) 0.0451(2) 0.03242(8) 0.0292(8) Uani 1 1 d . . .
C217 C 1.11125(19) -0.0077(2) 0.03509(11) 0.0400(10) Uani 1 1 d . . .
H21F H 1.1458 0.0091 0.0273 0.060 Uiso 1 1 calc R . .
H21G H 1.0960 -0.0470 0.0240 0.060 Uiso 1 1 calc R . .
H21H H 1.1224 -0.0196 0.0557 0.060 Uiso 1 1 calc R . .
C218 C 1.00765(17) 0.0299(2) 0.03736(9) 0.0325(9) Uani 1 1 d . . .
H21E H 0.9986 -0.0146 0.0417 0.039 Uiso 1 1 calc R . .
C219 C 0.96371(16) 0.0778(2) 0.03611(9) 0.0297(8) Uani 1 1 d . . .
C220 C 0.90338(18) 0.0579(2) 0.04258(11) 0.0408(11) Uani 1 1 d . . .
H22A H 0.8732 0.0755 0.0273 0.061 Uiso 1 1 calc R . .
H22B H 0.8974 0.0758 0.0616 0.061 Uiso 1 1 calc R . .
H22C H 0.9006 0.0095 0.0430 0.061 Uiso 1 1 calc R . .
C221 C 0.89120(15) 0.3585(2) 0.13622(8) 0.0304(9) Uani 1 1 d . . .
C222 C 0.90654(16) 0.4254(2) 0.13634(9) 0.0341(10) Uani 1 1 d . . .
C223 C 0.90163(19) 0.4652(3) 0.10853(10) 0.0410(10) Uani 1 1 d . . .
H22F H 0.9257 0.4447 0.0952 0.061 Uiso 1 1 calc R . .
H22G H 0.9154 0.5104 0.1131 0.061 Uiso 1 1 calc R . .
H22H H 0.8605 0.4663 0.0992 0.061 Uiso 1 1 calc R . .
C224 C 0.92629(18) 0.4564(3) 0.16317(10) 0.0413(11) Uani 1 1 d . . .
H22D H 0.9366 0.5019 0.1634 0.050 Uiso 1 1 calc R . .
C225 C 0.93104(18) 0.4218(3) 0.18946(9) 0.0443(12) Uani 1 1 d . . .
C226 C 0.9525(2) 0.4550(3) 0.21873(11) 0.0629(17) Uani 1 1 d . . .
H22L H 0.9245 0.4462 0.2324 0.094 Uiso 1 1 calc R . .
H22M H 0.9555 0.5029 0.2158 0.094 Uiso 1 1 calc R . .
H22N H 0.9911 0.4373 0.2268 0.094 Uiso 1 1 calc R . .
C227 C 0.91585(17) 0.3558(3) 0.18879(9) 0.0398(11) Uani 1 1 d . . .
H22E H 0.9187 0.3322 0.2067 0.048 Uiso 1 1 calc R . .
C228 C 0.89629(16) 0.3221(2) 0.16258(8) 0.0335(9) Uani 1 1 d . . .
C229 C 0.8810(2) 0.2507(3) 0.16316(9) 0.0442(11) Uani 1 1 d . . .
H22I H 0.8816 0.2364 0.1835 0.066 Uiso 1 1 calc R . .
H22J H 0.9097 0.2248 0.1542 0.066 Uiso 1 1 calc R . .
H22K H 0.8417 0.2437 0.1522 0.066 Uiso 1 1 calc R . .
C230 C 0.61382(13) 0.35976(18) 0.05186(7) 0.0189(7) Uani 1 1 d . . .
C231 C 0.59931(14) 0.42378(18) 0.06003(7) 0.0211(7) Uani 1 1 d . . .
C232 C 0.64413(17) 0.4789(2) 0.06436(9) 0.0306(8) Uani 1 1 d . . .
H23C H 0.6270 0.5193 0.0549 0.046 Uiso 1 1 calc R . .
H23D H 0.6788 0.4661 0.0556 0.046 Uiso 1 1 calc R . .
H23E H 0.6557 0.4870 0.0853 0.046 Uiso 1 1 calc R . .
C233 C 0.54156(15) 0.43696(19) 0.06425(7) 0.0241(7) Uani 1 1 d . . .
H23B H 0.5316 0.4803 0.0698 0.029 Uiso 1 1 calc R . .
C234 C 0.49833(15) 0.3883(2) 0.06055(8) 0.0255(8) Uani 1 1 d . . .
C235 C 0.43648(17) 0.4043(3) 0.06559(11) 0.0425(11) Uani 1 1 d . . .
H23I H 0.4260 0.4490 0.0584 0.064 Uiso 1 1 calc R . .
H23J H 0.4342 0.4020 0.0866 0.064 Uiso 1 1 calc R . .
H23K H 0.4091 0.3722 0.0551 0.064 Uiso 1 1 calc R . .
C236 C 0.51331(14) 0.32529(19) 0.05242(7) 0.0234(7) Uani 1 1 d . . .
H23A H 0.4841 0.2916 0.0499 0.028 Uiso 1 1 calc R . .
C237 C 0.57073(14) 0.31023(18) 0.04786(7) 0.0207(7) Uani 1 1 d . . .
C238 C 0.58551(17) 0.2409(2) 0.03932(10) 0.0358(9) Uani 1 1 d . . .
H23F H 0.5514 0.2121 0.0397 0.054 Uiso 1 1 calc R . .
H23G H 0.6187 0.2242 0.0531 0.054 Uiso 1 1 calc R . .
H23H H 0.5960 0.2413 0.0195 0.054 Uiso 1 1 calc R . .
C239 C 0.98708(18) 0.6235(2) 0.04338(9) 0.0360(9) Uani 1 1 d U . .
H16C H 1.0204 0.6542 0.0491 0.043 Uiso 1 1 calc R C .
H16D H 0.9988 0.5789 0.0510 0.043 Uiso 1 1 calc R . .
C240 C 0.93381(17) 0.6470(2) 0.05618(9) 0.0324(9) Uani 1 1 d U C .
H15A H 0.9432 0.6496 0.0778 0.039 Uiso 1 1 calc R . .
H15B H 0.9221 0.6917 0.0486 0.039 Uiso 1 1 calc R . .
C241 C 0.83744(17) 0.6142(2) 0.06223(9) 0.0311(8) Uani 1 1 d U . .
H41A H 0.8242 0.6605 0.0585 0.037 Uiso 1 1 calc R C .
H41B H 0.8481 0.6081 0.0836 0.037 Uiso 1 1 calc R . .
C242 C 0.78900(17) 0.5675(2) 0.05064(8) 0.0321(9) Uani 1 1 d U C .
H24O H 0.8030 0.5211 0.0530 0.039 Uiso 1 1 calc R . .
H24P H 0.7555 0.5730 0.0616 0.039 Uiso 1 1 calc R . .
C243 C 0.72797(18) 0.5366(3) 0.00695(10) 0.0417(11) Uani 1 1 d U . .
H24Q H 0.6933 0.5375 0.0173 0.050 Uiso 1 1 calc R C .
H24R H 0.7442 0.4911 0.0082 0.050 Uiso 1 1 calc R . .
C244 C 0.71019(18) 0.5553(3) -0.02437(10) 0.0400(10) Uani 1 1 d U C .
H18F H 0.6795 0.5245 -0.0337 0.048 Uiso 1 1 calc R . .
H18G H 0.6937 0.6007 -0.0256 0.048 Uiso 1 1 calc R . .
C245 C 0.7463(2) 0.5683(3) -0.06910(10) 0.0506(13) Uani 1 1 d D . .
H18I H 0.7096 0.5945 -0.0726 0.061 Uiso 1 1 calc R A 1
H18J H 0.7399 0.5269 -0.0806 0.061 Uiso 1 1 calc R A 1
C248 C 1.00795(18) 0.6063(2) -0.03324(10) 0.0387(10) Uani 1 1 d U . .
H24K H 0.9929(6) 0.6485(16) -0.0388(2) 0.046 Uiso 1 1 calc R B 1
H24L H 1.0422(13) 0.5995(3) -0.0418(3) 0.046 Uiso 1 1 calc R B 1
C249 C 1.02222(18) 0.6023(3) -0.00081(10) 0.0439(11) Uani 1 1 d U C .
H18D H 1.0337 0.5564 0.0050 0.053 Uiso 1 1 calc R . .
H18E H 1.0559 0.6318 0.0060 0.053 Uiso 1 1 calc R . .
O7 O 0.97328(11) 0.62132(14) 0.01244(6) 0.0303(6) Uani 1 1 d . C .
O8 O 0.88730(11) 0.60143(14) 0.04805(6) 0.0304(6) Uani 1 1 d . C .
O9 O 0.77088(12) 0.58168(15) 0.02028(6) 0.0331(6) Uani 1 1 d . C .
O10 O 0.75893(13) 0.55262(19) -0.03911(6) 0.0465(8) Uani 1 1 d . C .
C1A C 0.9454(3) 0.5590(4) -0.07417(13) 0.0327(14) Uani 0.667(5) 1 d PD C 1
H1A1 H 0.9330 0.5141 -0.0812 0.039 Uiso 0.667(5) 1 calc PR C 1
H1A2 H 0.9790 0.5721 -0.0840 0.039 Uiso 0.667(5) 1 calc PR C 1
C27A C 0.8967(4) 0.6051(5) -0.0831(2) 0.047(2) Uani 0.667(5) 1 d PDU C 1
H27A H 0.8893 0.6102 -0.1046 0.056 Uiso 0.667(5) 1 calc PR C 1
H27B H 0.9053 0.6492 -0.0740 0.056 Uiso 0.667(5) 1 calc PR C 1
C26A C 0.7953(4) 0.6072(5) -0.07938(18) 0.046(2) Uani 0.667(5) 1 d PDU C 1
H26B H 0.7871 0.6134 -0.1009 0.055 Uiso 0.667(5) 1 calc PR C 1
H26C H 0.7984 0.6514 -0.0700 0.055 Uiso 0.667(5) 1 calc PR C 1
O11A O 0.8457(2) 0.5740(2) -0.07221(10) 0.0399(10) Uani 0.667(5) 1 d PDU C 1
O12A O 0.9648(5) 0.5561(5) -0.0434(3) 0.0327(17) Uani 0.667(5) 1 d P C 1
C1B C 0.9350(7) 0.6142(10) -0.0723(3) 0.051(4) Uani 0.333(5) 1 d PDU C 2
H1B1 H 0.9403(11) 0.659(6) -0.0703(4) 0.061 Uiso 0.333(5) 1 calc PR C 2
H1B2 H 0.957(3) 0.599(2) -0.0859(19) 0.061 Uiso 0.333(5) 1 calc PR C 2
C27B C 0.8749(8) 0.5998(12) -0.0814(5) 0.047(2) Uani 0.333(5) 1 d PDU C 2
H27C H 0.8619 0.6179 -0.1012 0.056 Uiso 0.333(5) 1 calc PR C 2
H27D H 0.8684 0.5514 -0.0819 0.056 Uiso 0.333(5) 1 calc PR C 2
C26B C 0.7800(8) 0.6256(10) -0.0716(4) 0.046(2) Uani 0.333(5) 1 d PDU C 2
H26D H 0.7623 0.6613 -0.0610 0.055 Uiso 0.333(5) 1 calc PR C 2
H26E H 0.7735 0.6381 -0.0926 0.055 Uiso 0.333(5) 1 calc PR C 2
O11B O 0.8448(4) 0.6285(5) -0.0618(2) 0.0399(10) Uani 0.333(5) 1 d PDU C 2
O12B O 0.9543(10) 0.5793(11) -0.0428(5) 0.047(5) Uani 0.333(5) 1 d P C 2
Fe3 Fe 0.140881(19) 0.28303(3) 0.369057(10) 0.01737(11) Uani 1 1 d . D .
K3 K 0.21722(4) 0.53676(4) 0.328112(18) 0.02920(18) Uani 1 1 d . . .
N31 N 0.07236(12) 0.31289(15) 0.34098(6) 0.0201(6) Uani 1 1 d . . .
N32 N 0.17810(12) 0.24491(15) 0.33704(6) 0.0189(6) Uani 1 1 d . . .
N33 N 0.20963(12) 0.25560(15) 0.39691(6) 0.0185(6) Uani 1 1 d . . .
N34 N 0.10405(12) 0.31906(15) 0.40136(6) 0.0194(6) Uani 1 1 d . . .
N35 N 0.07653(15) 0.14648(19) 0.36853(8) 0.0359(8) Uani 1 1 d . . .
N36 N 0.19454(14) 0.42136(18) 0.35682(7) 0.0300(7) Uani 1 1 d . D .
C3A1 C 0.01985(14) 0.33613(19) 0.34737(7) 0.0230(7) Uani 1 1 d . . .
C3A2 C 0.07003(14) 0.31724(19) 0.31114(7) 0.0218(7) Uani 1 1 d . . .
C3A3 C 0.16014(15) 0.25400(18) 0.30768(7) 0.0213(7) Uani 1 1 d . . .
C3A4 C 0.22356(14) 0.19994(18) 0.33962(7) 0.0202(7) Uani 1 1 d . . .
C3A5 C 0.25193(14) 0.20986(19) 0.39263(7) 0.0203(7) Uani 1 1 d . . .
C3A6 C 0.22554(14) 0.28037(18) 0.42481(7) 0.0201(7) Uani 1 1 d . . .
C3A7 C 0.13136(14) 0.33293(18) 0.42901(7) 0.0201(7) Uani 1 1 d . . .
C3A8 C 0.04590(14) 0.33672(19) 0.40053(7) 0.0205(7) Uani 1 1 d . . .
C3B1 C -0.01645(15) 0.3571(2) 0.32082(8) 0.0284(8) Uani 1 1 d . . .
H3BH H -0.0551 0.3747 0.3192 0.034 Uiso 1 1 calc R . .
C3B2 C 0.01487(15) 0.3470(2) 0.29857(8) 0.0285(8) Uani 1 1 d . . .
H3BG H 0.0029 0.3575 0.2785 0.034 Uiso 1 1 calc R . .
C3B3 C 0.19691(15) 0.21530(19) 0.29121(7) 0.0235(7) Uani 1 1 d . . .
H3BC H 0.1947 0.2142 0.2705 0.028 Uiso 1 1 calc R . .
C3B4 C 0.23522(15) 0.18090(19) 0.31084(7) 0.0240(7) Uani 1 1 d . . .
H3BA H 0.2641 0.1503 0.3065 0.029 Uiso 1 1 calc R . .
C3B5 C 0.29441(14) 0.20472(19) 0.41864(7) 0.0225(7) Uani 1 1 d . . .
H3BD H 0.3268 0.1751 0.4217 0.027 Uiso 1 1 calc R . .
C3B6 C 0.27987(14) 0.2497(2) 0.43805(7) 0.0232(7) Uani 1 1 d . . .
H3BF H 0.3013 0.2593 0.4568 0.028 Uiso 1 1 calc R . .
C3B7 C 0.08933(15) 0.35900(19) 0.44636(7) 0.0227(7) Uani 1 1 d . . .
H3BB H 0.0974 0.3736 0.4661 0.027 Uiso 1 1 calc R . .
C3B8 C 0.03626(15) 0.35871(19) 0.42922(7) 0.0238(7) Uani 1 1 d . . .
H3BE H -0.0003 0.3707 0.4349 0.029 Uiso 1 1 calc R . .
C3M1 C 0.11133(14) 0.29031(19) 0.29514(7) 0.0209(7) Uani 1 1 d . . .
C3M2 C 0.25715(14) 0.17970(18) 0.36600(7) 0.0204(7) Uani 1 1 d . . .
C3M3 C 0.19056(14) 0.32053(18) 0.43985(7) 0.0199(7) Uani 1 1 d . . .
C3M4 C 0.00473(14) 0.34292(18) 0.37547(7) 0.0206(7) Uani 1 1 d . . .
C31 C 0.10062(15) 0.1970(2) 0.36996(7) 0.0237(7) Uani 1 1 d . . .
C32 C 0.17641(14) 0.37044(19) 0.36277(7) 0.0213(7) Uani 1 1 d . . .
C33 C 0.09907(15) 0.29587(19) 0.26238(8) 0.0240(7) Uani 1 1 d U . .
C34 C 0.12996(17) 0.3417(2) 0.24807(8) 0.0287(8) Uani 1 1 d U . .
C35 C 0.17640(19) 0.3854(2) 0.26478(10) 0.0384(9) Uani 1 1 d U . .
H35A H 0.1880 0.4196 0.2517 0.058 Uiso 1 1 calc R . .
H35B H 0.2107 0.3585 0.2724 0.058 Uiso 1 1 calc R . .
H35C H 0.1607 0.4066 0.2811 0.058 Uiso 1 1 calc R . .
C36 C 0.11722(19) 0.3473(2) 0.21772(9) 0.0369(9) Uani 1 1 d U . .
H36A H 0.1383 0.3783 0.2078 0.044 Uiso 1 1 calc R . .
C37 C 0.0740(2) 0.3081(2) 0.20167(10) 0.0400(9) Uani 1 1 d U . .
C38 C 0.0601(3) 0.3150(3) 0.16870(12) 0.0598(14) Uani 1 1 d U . .
H38A H 0.0582 0.2709 0.1597 0.090 Uiso 1 1 calc R . .
H38B H 0.0909 0.3411 0.1615 0.090 Uiso 1 1 calc R . .
H38C H 0.0221 0.3373 0.1636 0.090 Uiso 1 1 calc R . .
C39 C 0.0448(2) 0.2627(2) 0.21630(10) 0.0402(9) Uani 1 1 d U . .
H39A H 0.0159 0.2354 0.2054 0.048 Uiso 1 1 calc R . .
C310 C 0.05598(17) 0.2551(2) 0.24637(9) 0.0328(8) Uani 1 1 d U . .
C311 C 0.0236(2) 0.2035(3) 0.26169(12) 0.0537(14) Uani 1 1 d . . .
H31I H 0.0059 0.1708 0.2474 0.081 Uiso 1 1 calc R . .
H31J H -0.0072 0.2251 0.2708 0.081 Uiso 1 1 calc R . .
H31K H 0.0513 0.1813 0.2768 0.081 Uiso 1 1 calc R . .
C312 C 0.30083(14) 0.12454(18) 0.36454(7) 0.0203(7) Uani 1 1 d . . .
C313 C 0.36130(15) 0.13695(19) 0.36562(7) 0.0224(7) Uani 1 1 d . . .
C314 C 0.38701(17) 0.2055(2) 0.36960(10) 0.0344(9) Uani 1 1 d . . .
H31F H 0.3557 0.2384 0.3649 0.052 Uiso 1 1 calc R . .
H31G H 0.4164 0.2115 0.3565 0.052 Uiso 1 1 calc R . .
H31H H 0.4056 0.2113 0.3899 0.052 Uiso 1 1 calc R . .
C315 C 0.39957(15) 0.0841(2) 0.36312(7) 0.0248(8) Uani 1 1 d . . .
H31A H 0.4404 0.0927 0.3642 0.030 Uiso 1 1 calc R . .
C316 C 0.37966(16) 0.0195(2) 0.35905(7) 0.0250(8) Uani 1 1 d . . .
C317 C 0.42197(18) -0.0368(2) 0.35710(9) 0.0345(9) Uani 1 1 d . . .
H31C H 0.4564 -0.0203 0.3492 0.052 Uiso 1 1 calc R . .
H31D H 0.4026 -0.0713 0.3442 0.052 Uiso 1 1 calc R . .
H31E H 0.4343 -0.0553 0.3767 0.052 Uiso 1 1 calc R . .
C318 C 0.31941(16) 0.0080(2) 0.35776(8) 0.0262(8) Uani 1 1 d . . .
H31B H 0.3049 -0.0359 0.3548 0.031 Uiso 1 1 calc R . .
C319 C 0.27980(15) 0.05922(19) 0.36066(7) 0.0238(7) Uani 1 1 d . . .
C320 C 0.21532(17) 0.0438(2) 0.35964(9) 0.0333(9) Uani 1 1 d . . .
H32L H 0.2099 -0.0042 0.3608 0.050 Uiso 1 1 calc R . .
H32M H 0.1934 0.0605 0.3413 0.050 Uiso 1 1 calc R . .
H32N H 0.2008 0.0652 0.3762 0.050 Uiso 1 1 calc R . .
C321 C 0.21546(14) 0.35249(19) 0.46844(7) 0.0224(7) Uani 1 1 d . . .
C322 C 0.22992(14) 0.4199(2) 0.46785(8) 0.0245(8) Uani 1 1 d . . .
C323 C 0.22287(16) 0.4587(2) 0.43953(8) 0.0281(8) Uani 1 1 d . . .
H32E H 0.1818 0.4567 0.4302 0.042 Uiso 1 1 calc R . .
H32F H 0.2482 0.4395 0.4264 0.042 Uiso 1 1 calc R . .
H32G H 0.2341 0.5049 0.4437 0.042 Uiso 1 1 calc R . .
C324 C 0.25136(15) 0.4521(2) 0.49415(8) 0.0290(8) Uani 1 1 d . . .
H32H H 0.2611 0.4978 0.4938 0.035 Uiso 1 1 calc R . .
C325 C 0.25869(15) 0.4183(2) 0.52087(8) 0.0286(8) Uani 1 1 d . . .
C326 C 0.28371(19) 0.4533(3) 0.54894(9) 0.0413(11) Uani 1 1 d . . .
H32I H 0.2609 0.4412 0.5644 0.062 Uiso 1 1 calc R . .
H32J H 0.2817 0.5013 0.5459 0.062 Uiso 1 1 calc R . .
H32K H 0.3247 0.4399 0.5547 0.062 Uiso 1 1 calc R . .
C327 C 0.24269(15) 0.3521(2) 0.52095(8) 0.0276(8) Uani 1 1 d . . .
H32A H 0.2465 0.3291 0.5391 0.033 Uiso 1 1 calc R . .
C328 C 0.22107(14) 0.3179(2) 0.49525(7) 0.0249(8) Uani 1 1 d . . .
C329 C 0.20490(17) 0.2460(2) 0.49692(8) 0.0316(9) Uani 1 1 d . . .
H32B H 0.1987 0.2353 0.5169 0.047 Uiso 1 1 calc R . .
H32C H 0.2367 0.2186 0.4915 0.047 Uiso 1 1 calc R . .
H32D H 0.1687 0.2374 0.4834 0.047 Uiso 1 1 calc R . .
C330 C -0.05716(14) 0.36200(19) 0.37855(7) 0.0216(7) Uani 1 1 d . . .
C331 C -0.07446(16) 0.4287(2) 0.37884(9) 0.0294(8) Uani 1 1 d . . .
C332 C -0.0311(2) 0.4840(2) 0.37740(13) 0.0496(12) Uani 1 1 d . . .
H33I H 0.0000 0.4691 0.3665 0.074 Uiso 1 1 calc R . .
H33J H -0.0137 0.4967 0.3973 0.074 Uiso 1 1 calc R . .
H33K H -0.0513 0.5222 0.3674 0.074 Uiso 1 1 calc R . .
C333 C -0.13318(17) 0.4436(2) 0.38124(9) 0.0341(9) Uani 1 1 d . . .
H33E H -0.1451 0.4886 0.3814 0.041 Uiso 1 1 calc R . .
C334 C -0.17393(15) 0.3946(2) 0.38345(8) 0.0300(9) Uani 1 1 d . . .
C335 C -0.23669(18) 0.4124(3) 0.38718(12) 0.0478(12) Uani 1 1 d . . .
H33F H -0.2460 0.4569 0.3794 0.072 Uiso 1 1 calc R . .
H33G H -0.2406 0.4113 0.4080 0.072 Uiso 1 1 calc R . .
H33H H -0.2639 0.3804 0.3765 0.072 Uiso 1 1 calc R . .
C336 C -0.15623(15) 0.3290(2) 0.38334(7) 0.0255(8) Uani 1 1 d . . .
H33A H -0.1841 0.2950 0.3848 0.031 Uiso 1 1 calc R . .
C337 C -0.09828(14) 0.31195(19) 0.38111(7) 0.0220(7) Uani 1 1 d . . .
C338 C -0.08014(17) 0.2399(2) 0.38292(10) 0.0343(9) Uani 1 1 d . . .
H33B H -0.1153 0.2119 0.3802 0.051 Uiso 1 1 calc R . .
H33C H -0.0572 0.2310 0.4022 0.051 Uiso 1 1 calc R . .
H33D H -0.0561 0.2302 0.3676 0.051 Uiso 1 1 calc R . .
O13 O 0.22199(14) 0.59702(18) 0.38183(7) 0.0281(7) Uani 0.80 1 d PD D 1
O14 O 0.11388(14) 0.58211(19) 0.34595(7) 0.0323(8) Uani 0.80 1 d PD D 1
O15 O 0.12249(18) 0.5619(3) 0.28785(10) 0.0441(11) Uani 0.80 1 d PD D 1
O17 O 0.32271(17) 0.52209(19) 0.30399(9) 0.0402(9) Uani 0.80 1 d PD D 1
O18 O 0.31624(14) 0.60646(18) 0.35228(8) 0.0264(7) Uani 0.80 1 d PD D 1
C339 C 0.1675(2) 0.6125(3) 0.39205(12) 0.0311(12) Uani 0.80 1 d PD D 1
H33L H 0.1567 0.6592 0.3876 0.037 Uiso 0.80 1 calc PR D 1
H33M H 0.1715 0.6059 0.4135 0.037 Uiso 0.80 1 calc PR D 1
C340 C 0.1213(2) 0.5674(3) 0.37681(11) 0.0321(11) Uani 0.80 1 d PD D 1
H34A H 0.1334 0.5206 0.3802 0.039 Uiso 0.80 1 calc PR D 1
H34B H 0.0838 0.5743 0.3845 0.039 Uiso 0.80 1 calc PR D 1
C341 C 0.0740(4) 0.5376(7) 0.3293(2) 0.040(2) Uani 0.80 1 d PD D 1
H34C H 0.0357 0.5378 0.3365 0.048 Uiso 0.80 1 calc PR D 1
H34D H 0.0899 0.4920 0.3307 0.048 Uiso 0.80 1 calc PR D 1
C342 C 0.0668(2) 0.5615(4) 0.29776(12) 0.0454(15) Uani 0.80 1 d PD D 1
H34E H 0.0395 0.5318 0.2852 0.054 Uiso 0.80 1 calc PR D 1
H34F H 0.0499 0.6067 0.2964 0.054 Uiso 0.80 1 calc PR D 1
C343 C 0.1194(3) 0.5754(5) 0.25800(15) 0.056(2) Uani 0.80 1 d PD D 1
H34G H 0.0943 0.6147 0.2529 0.067 Uiso 0.80 1 calc PR D 1
H34H H 0.1013 0.5374 0.2465 0.067 Uiso 0.80 1 calc PR D 1
C344 C 0.1801(4) 0.5882(4) 0.25007(16) 0.0528(19) Uani 0.80 1 d PD D 1
C2A C 0.2796(5) 0.5444(6) 0.25491(17) 0.046(2) Uani 0.668(11) 1 d PD D 1
H2A1 H 0.2951 0.5903 0.2562 0.055 Uiso 0.668(11) 1 calc PR D 1
H2A2 H 0.2774 0.5290 0.2344 0.055 Uiso 0.668(11) 1 calc PR D 1
O16A O 0.22173(19) 0.5421(2) 0.26410(10) 0.0371(16) Uani 0.668(11) 1 d PD D 1
C2B C 0.275(3) 0.552(3) 0.2612(11) 0.046(2) Uani 0.132(11) 1 d PD D 3
H2B1 H 0.2586 0.5293 0.2428 0.055 Uiso 0.132(11) 1 calc PR D 3
H2B2 H 0.3025 0.5852 0.2551 0.055 Uiso 0.132(11) 1 calc PR D 3
O16B O 0.2154(11) 0.6037(14) 0.2661(6) 0.048(9) Uani 0.132(11) 1 d PDU D 3
C345 C 0.3180(3) 0.5003(4) 0.27489(14) 0.0511(16) Uani 0.80 1 d PD D 1
C346 C 0.3571(3) 0.5797(3) 0.30965(14) 0.0311(14) Uani 0.80 1 d PD D 1
H34M H 0.3357 0.6184 0.3002 0.037 Uiso 0.80 1 calc PR D 1
H34N H 0.3944 0.5747 0.3016 0.037 Uiso 0.80 1 calc PR D 1
C347 C 0.3697(2) 0.5901(3) 0.34200(11) 0.0361(12) Uani 0.80 1 d PD D 1
H34O H 0.3866 0.5492 0.3517 0.043 Uiso 0.80 1 calc PR D 1
H34P H 0.3986 0.6264 0.3466 0.043 Uiso 0.80 1 calc PR D 1
C348 C 0.3233(2) 0.6195(3) 0.38310(12) 0.0310(12) Uani 0.80 1 d PD D 1
H34Q H 0.3548 0.6527 0.3884 0.037 Uiso 0.80 1 calc PR D 1
H34R H 0.3346 0.5783 0.3942 0.037 Uiso 0.80 1 calc PR D 1
C349 C 0.2669(3) 0.6448(5) 0.39042(18) 0.0325(15) Uani 0.80 1 d PD D 1
H34S H 0.2704 0.6531 0.4117 0.039 Uiso 0.80 1 calc PR D 1
H34T H 0.2567 0.6872 0.3801 0.039 Uiso 0.80 1 calc PR D 1
O19 O 0.1557(6) 0.6176(8) 0.3634(3) 0.035(3) Uani 0.20 1 d PD D 2
O20 O 0.0882(11) 0.5292(17) 0.3241(7) 0.041(7) Uani 0.20 1 d PD D 2
O21 O 0.1320(10) 0.5493(11) 0.2725(6) 0.058(5) Uani 0.20 1 d PD D 2
O22 O 0.2536(7) 0.5780(9) 0.2773(4) 0.043(4) Uani 0.20 1 d PDU D 2
O23 O 0.3263(7) 0.5352(9) 0.3270(3) 0.044(4) Uani 0.20 1 d PD D 2
O24 O 0.2774(6) 0.5958(9) 0.3723(3) 0.043(4) Uani 0.20 1 d PD D 2
C350 C 0.0985(11) 0.5939(16) 0.3677(6) 0.050(6) Uani 0.20 1 d PDU D 2
H35D H 0.0785 0.6266 0.3788 0.060 Uiso 0.20 1 calc PR D 2
H35E H 0.1018 0.5514 0.3785 0.060 Uiso 0.20 1 calc PR D 2
C351 C 0.0652(11) 0.5846(13) 0.3375(5) 0.044(5) Uani 0.20 1 d PDU D 2
H35F H 0.0231 0.5774 0.3387 0.053 Uiso 0.20 1 calc PR D 2
H35G H 0.0688 0.6249 0.3257 0.053 Uiso 0.20 1 calc PR D 2
C352 C 0.0593(13) 0.5070(17) 0.2972(6) 0.062(7) Uani 0.20 1 d PDU D 2
H35H H 0.0164 0.5062 0.2974 0.075 Uiso 0.20 1 calc PR D 2
H35I H 0.0722 0.4614 0.2934 0.075 Uiso 0.20 1 calc PR D 2
C353 C 0.0727(11) 0.5505(15) 0.2746(6) 0.056(7) Uani 0.20 1 d PDU D 2
H35J H 0.0499 0.5370 0.2557 0.068 Uiso 0.20 1 calc PR D 2
H35K H 0.0609 0.5962 0.2789 0.068 Uiso 0.20 1 calc PR D 2
C354 C 0.1541(14) 0.5986(14) 0.2557(6) 0.039(6) Uani 0.20 1 d PDU D 2
H35L H 0.1561 0.6414 0.2663 0.046 Uiso 0.20 1 calc PR D 2
H35M H 0.1275 0.6042 0.2370 0.046 Uiso 0.20 1 calc PR D 2
C355 C 0.2133(13) 0.5801(18) 0.2498(6) 0.0528(19) Uani 0.20 1 d PD D 2
H35N H 0.2118 0.5361 0.2403 0.063 Uiso 0.20 1 calc PR D 2
H35O H 0.2272 0.6129 0.2365 0.063 Uiso 0.20 1 calc PR D 2
C356 C 0.3079(10) 0.5527(16) 0.2747(6) 0.0511(16) Uani 0.20 1 d PD D 2
H35P H 0.3234 0.5753 0.2585 0.061 Uiso 0.20 1 calc PR D 2
H35Q H 0.3039 0.5050 0.2699 0.061 Uiso 0.20 1 calc PR D 2
C357 C 0.3519(14) 0.5612(18) 0.3032(6) 0.0311(14) Uani 0.20 1 d PD D 2
H35R H 0.3889 0.5373 0.3015 0.037 Uiso 0.20 1 calc PR D 2
H35S H 0.3613 0.6087 0.3066 0.037 Uiso 0.20 1 calc PR D 2
C358 C 0.3604(10) 0.5463(11) 0.3532(5) 0.040(5) Uani 0.20 1 d PD D 2
H35T H 0.399(7) 0.556(2) 0.3501(7) 0.048 Uiso 0.20 1 calc PR D 2
H35U H 0.3617(10) 0.507(7) 0.365(2) 0.048 Uiso 0.20 1 calc PR D 2
C359 C 0.3363(11) 0.6044(13) 0.3699(7) 0.043(6) Uani 0.20 1 d PD D 2
H35V H 0.3594 0.6077 0.3898 0.052 Uiso 0.20 1 calc PR D 2
H35W H 0.3412 0.6464 0.3595 0.052 Uiso 0.20 1 calc PR D 2
C360 C 0.2524(14) 0.650(2) 0.3865(9) 0.0325(15) Uani 0.20 1 d PD D 2
H36B H 0.2503 0.6904 0.3741 0.039 Uiso 0.20 1 calc PR D 2
H36C H 0.2765 0.6602 0.4056 0.039 Uiso 0.20 1 calc PR D 2
C361 C 0.1903(13) 0.6276(18) 0.3909(6) 0.052(8) Uani 0.20 1 d PDU D 2
H36D H 0.1929 0.5858 0.4023 0.062 Uiso 0.20 1 calc PR D 2
H36E H 0.1719 0.6617 0.4020 0.062 Uiso 0.20 1 calc PR D 2
O26 O 0.73692(18) 0.96437(18) 0.35327(8) 0.0735(18) Uani 0.70 1 d PG . .
C45 C 0.69771(16) 0.91361(19) 0.36036(7) 0.0183(9) Uani 0.70 1 d PGU . .
H42C H 0.6566 0.9296 0.3574 0.022 Uiso 0.70 1 calc PR . .
H42D H 0.7084 0.8990 0.3809 0.022 Uiso 0.70 1 calc PR . .
C46 C 0.7056(2) 0.85776(15) 0.33934(10) 0.0574(19) Uani 0.70 1 d PGU . .
H42K H 0.6688 0.8320 0.3344 0.069 Uiso 0.70 1 calc PR . .
H42L H 0.7376 0.8276 0.3478 0.069 Uiso 0.70 1 calc PR . .
C47 C 0.7212(2) 0.8933(2) 0.31239(8) 0.0494(17) Uani 0.70 1 d PGU . .
H42M H 0.7581 0.8755 0.3068 0.059 Uiso 0.70 1 calc PR . .
H42N H 0.6894 0.8886 0.2956 0.059 Uiso 0.70 1 calc PR . .
C48 C 0.7287(2) 0.9654(2) 0.32177(8) 0.0429(15) Uani 0.70 1 d PGU . .
H43J H 0.7633 0.9852 0.3146 0.052 Uiso 0.70 1 calc PR . .
H43K H 0.6934 0.9915 0.3140 0.052 Uiso 0.70 1 calc PR . .
O27 O 0.48460(14) 0.58858(17) 0.04256(7) 0.0439(8) Uani 1 1 d . . .
C49 C 0.4971(3) 0.6491(3) 0.05784(11) 0.0570(14) Uani 1 1 d . . .
H42A H 0.5221 0.6410 0.0769 0.068 Uiso 1 1 calc R . .
H42B H 0.4603 0.6706 0.0615 0.068 Uiso 1 1 calc R . .
C50 C 0.5292(3) 0.6928(3) 0.03848(11) 0.0495(12) Uani 1 1 d . . .
H42E H 0.5013 0.7187 0.0245 0.059 Uiso 1 1 calc R . .
H42F H 0.5566 0.7236 0.0503 0.059 Uiso 1 1 calc R . .
C51 C 0.5621(2) 0.6426(2) 0.02275(10) 0.0424(11) Uani 1 1 d . . .
H42G H 0.5995 0.6293 0.0348 0.051 Uiso 1 1 calc R . .
H42H H 0.5703 0.6599 0.0037 0.051 Uiso 1 1 calc R . .
C52 C 0.51842(19) 0.5854(2) 0.01870(9) 0.0376(10) Uani 1 1 d . . .
H42I H 0.4923 0.5896 -0.0003 0.045 Uiso 1 1 calc R . .
H42J H 0.5395 0.5426 0.0190 0.045 Uiso 1 1 calc R . .
O28 O 0.1874(3) 0.8248(4) 0.19494(14) 0.089(2) Uani 0.70 1 d P . .
C53 C 0.1752(4) 0.8405(4) 0.22664(14) 0.059(2) Uani 0.70 1 d PU . .
H43M H 0.2091 0.8635 0.2382 0.071 Uiso 0.70 1 calc PR . .
H43G H 0.1396 0.8682 0.2263 0.071 Uiso 0.70 1 calc PR . .
C54 C 0.1667(5) 0.7741(4) 0.23863(17) 0.065(2) Uani 0.70 1 d PU . .
H43E H 0.1980 0.7647 0.2552 0.078 Uiso 0.70 1 calc PR . .
H43F H 0.1283 0.7720 0.2459 0.078 Uiso 0.70 1 calc PR . .
C55 C 0.1684(4) 0.7278(3) 0.21660(15) 0.063(2) Uani 0.70 1 d PU . .
H55A H 0.2074 0.7061 0.2190 0.076 Uiso 0.70 1 calc PR . .
H55B H 0.1382 0.6933 0.2177 0.076 Uiso 0.70 1 calc PR . .
C56 C 0.1580(3) 0.7590(4) 0.19000(16) 0.0503(18) Uani 0.70 1 d PU . .
H43H H 0.1152 0.7644 0.1836 0.060 Uiso 0.70 1 calc PR . .
H43I H 0.1749 0.7334 0.1750 0.060 Uiso 0.70 1 calc PR . .
O30 O 0.8254(3) 0.7145(3) 0.35787(13) 0.0807(17) Uani 0.80 1 d P . .
C61 C 0.8563(2) 0.6506(3) 0.36528(11) 0.0351(12) Uani 0.80 1 d PU . .
H61A H 0.8984 0.6539 0.3632 0.042 Uiso 0.80 1 calc PR . .
H61B H 0.8381 0.6143 0.3526 0.042 Uiso 0.80 1 calc PR . .
C62 C 0.8484(3) 0.6389(3) 0.39759(13) 0.0462(14) Uani 0.80 1 d PU . .
H62A H 0.8137 0.6109 0.3990 0.055 Uiso 0.80 1 calc PR . .
H62B H 0.8837 0.6179 0.4087 0.055 Uiso 0.80 1 calc PR . .
C63 C 0.8400(3) 0.7078(3) 0.40819(13) 0.0500(15) Uani 0.80 1 d PU . .
H63A H 0.8027 0.7109 0.4164 0.060 Uiso 0.80 1 calc PR . .
H63B H 0.8728 0.7199 0.4237 0.060 Uiso 0.80 1 calc PR . .
C64 C 0.8387(2) 0.7516(3) 0.38344(10) 0.0321(11) Uani 0.80 1 d PU . .
H64A H 0.8085 0.7864 0.3841 0.039 Uiso 0.80 1 calc PR . .
H64B H 0.8773 0.7735 0.3839 0.039 Uiso 0.80 1 calc PR . .
O25 O 0.43252(12) 0.48440(15) 0.47400(6) 0.0350(7) Uani 1 1 d . . .
C41 C 0.38232(16) 0.5037(2) 0.45319(9) 0.0304(8) Uani 1 1 d . . .
H24M H 0.3474 0.4768 0.4557 0.037 Uiso 1 1 calc R . .
H24N H 0.3905 0.4984 0.4329 0.037 Uiso 1 1 calc R . .
C42 C 0.37266(19) 0.5758(2) 0.46004(9) 0.0345(9) Uani 1 1 d . . .
H24I H 0.3306 0.5877 0.4554 0.041 Uiso 1 1 calc R . .
H24J H 0.3957 0.6051 0.4488 0.041 Uiso 1 1 calc R . .
C43 C 0.3943(2) 0.5813(2) 0.49307(9) 0.0397(10) Uani 1 1 d . . .
H24C H 0.4237 0.6171 0.4973 0.048 Uiso 1 1 calc R . .
H24D H 0.3612 0.5901 0.5040 0.048 Uiso 1 1 calc R . .
C44 C 0.42174(19) 0.5137(2) 0.50120(9) 0.0384(10) Uani 1 1 d . . .
H24A H 0.4590 0.5188 0.5148 0.046 Uiso 1 1 calc R . .
H24B H 0.3946 0.4858 0.5107 0.046 Uiso 1 1 calc R . .
O29A O 0.8970(3) 0.0149(3) 0.37123(11) 0.0714(18) Uani 0.45 1 d PGU E 1
C57A C 0.9026(3) -0.0345(2) 0.34954(12) 0.060(2) Uani 0.45 1 d PGU E 1
H57A H 0.8672 -0.0629 0.3458 0.073 Uiso 0.45 1 calc PR E 1
H57B H 0.9378 -0.0625 0.3551 0.073 Uiso 0.45 1 calc PR E 1
C58A C 0.9091(2) 0.0121(2) 0.32200(9) 0.0528(18) Uani 0.45 1 d PGU E 1
H58A H 0.9378 -0.0071 0.3104 0.063 Uiso 0.45 1 calc PR E 1
H58B H 0.8708 0.0167 0.3092 0.063 Uiso 0.45 1 calc PR E 1
C59A C 0.9304(2) 0.0796(2) 0.33441(11) 0.059(2) Uani 0.45 1 d PGU E 1
H59A H 0.9018 0.1151 0.3277 0.070 Uiso 0.45 1 calc PR E 1
H59B H 0.9691 0.0912 0.3289 0.070 Uiso 0.45 1 calc PR E 1
C60A C 0.9353(3) 0.0672(3) 0.37075(10) 0.069(3) Uani 0.45 1 d PGU E 1
H60A H 0.9757 0.0552 0.3796 0.082 Uiso 0.45 1 calc PR E 1
H60B H 0.9223 0.1066 0.3808 0.082 Uiso 0.45 1 calc PR E 1
O29B O 0.9450(3) 0.0654(3) 0.30736(11) 0.0714(18) Uani 0.45 1 d PGU E 2
C57B C 0.9251(3) 0.0033(2) 0.31779(10) 0.060(2) Uani 0.45 1 d PGU E 2
H57C H 0.9528 -0.0321 0.3141 0.073 Uiso 0.45 1 calc PR E 2
H57D H 0.8862 -0.0076 0.3065 0.073 Uiso 0.45 1 calc PR E 2
C58B C 0.9199(2) 0.0039(2) 0.35012(9) 0.0528(18) Uani 0.45 1 d PGU E 2
H58C H 0.9446 -0.0312 0.3607 0.063 Uiso 0.45 1 calc PR E 2
H58D H 0.8787 -0.0026 0.3532 0.063 Uiso 0.45 1 calc PR E 2
C59B C 0.9420(3) 0.0728(3) 0.36030(10) 0.059(2) Uani 0.45 1 d PGU E 2
H59C H 0.9129 0.0959 0.3705 0.070 Uiso 0.45 1 calc PR E 2
H59D H 0.9797 0.0698 0.3737 0.070 Uiso 0.45 1 calc PR E 2
C60B C 0.9500(3) 0.1086(2) 0.33225(13) 0.069(3) Uani 0.45 1 d PGU E 2
H60C H 0.9200 0.1440 0.3284 0.082 Uiso 0.45 1 calc PR E 2
H60D H 0.9891 0.1300 0.3349 0.082 Uiso 0.45 1 calc PR E 2
O31 O 0.7666(2) 0.1084(3) -0.02445(10) 0.0414(12) Uani 0.60 1 d PD . .
H311 H 0.7707 0.1067 -0.0385 0.050 Uiso 0.60 1 d PD . .
H312 H 0.7454 0.1146 -0.0165 0.050 Uiso 0.60 1 d PD . .
O32 O 0.5682(7) 0.8663(6) 0.3511(3) 0.063(4) Uani 0.30 1 d P . .

loop_
_atom_site_aniso_label
_atom_site_aniso_U_11
_atom_site_aniso_U_22
_atom_site_aniso_U_33
_atom_site_aniso_U_23
_atom_site_aniso_U_13
_atom_site_aniso_U_12
Fe1 0.0129(2) 0.0193(3) 0.0141(2) -0.00024(17) 0.00263(16) 0.00059(17)
K1 0.0250(4) 0.0276(5) 0.0230(3) -0.0010(3) 0.0050(3) -0.0056(3)
N11 0.0140(12) 0.0201(16) 0.0175(12) 0.0008(11) 0.0033(10) -0.0019(10)
N12 0.0151(12) 0.0233(16) 0.0171(13) -0.0016(11) 0.0028(10) -0.0003(11)
N13 0.0173(13) 0.0229(17) 0.0162(12) -0.0005(11) 0.0027(10) 0.0020(11)
N14 0.0160(12) 0.0190(16) 0.0156(12) -0.0011(10) 0.0020(10) 0.0016(11)
N15 0.0295(16) 0.029(2) 0.0327(17) 0.0056(14) 0.0065(13) -0.0015(14)
N16 0.0197(14) 0.0252(19) 0.0385(17) 0.0049(14) 0.0037(12) 0.0010(12)
C1A1 0.0133(14) 0.0216(19) 0.0188(15) -0.0002(12) 0.0025(11) -0.0009(12)
C1A2 0.0153(14) 0.0204(19) 0.0199(15) -0.0012(13) 0.0022(12) -0.0012(12)
C1A3 0.0152(14) 0.0233(19) 0.0196(15) -0.0013(13) 0.0034(12) -0.0009(12)
C1A4 0.0194(15) 0.0212(19) 0.0173(15) -0.0016(13) 0.0019(12) 0.0006(13)
C1A5 0.0177(15) 0.026(2) 0.0184(15) -0.0009(13) 0.0018(12) 0.0005(13)
C1A6 0.0191(15) 0.024(2) 0.0178(15) 0.0004(13) 0.0030(12) 0.0032(13)
C1A7 0.0167(14) 0.0196(19) 0.0195(15) 0.0007(13) 0.0034(12) 0.0016(12)
C1A8 0.0185(15) 0.0182(18) 0.0175(14) 0.0007(12) 0.0041(12) -0.0011(12)
C1B1 0.0155(15) 0.029(2) 0.0197(15) -0.0002(13) 0.0000(12) 0.0021(13)
C1B2 0.0145(15) 0.031(2) 0.0215(16) 0.0012(14) 0.0018(12) 0.0031(13)
C1B3 0.0179(15) 0.026(2) 0.0201(15) -0.0030(13) 0.0060(12) -0.0008(13)
C1B4 0.0199(16) 0.027(2) 0.0187(15) -0.0035(13) 0.0028(12) 0.0038(13)
C1B5 0.0189(16) 0.037(2) 0.0181(15) -0.0040(14) -0.0020(12) 0.0053(14)
C1B6 0.0188(16) 0.035(2) 0.0197(16) -0.0007(14) 0.0008(13) 0.0079(14)
C1B7 0.0214(16) 0.024(2) 0.0206(15) -0.0002(13) 0.0054(12) 0.0054(13)
C1B8 0.0196(15) 0.0236(19) 0.0164(14) -0.0010(13) 0.0037(12) 0.0019(13)
C1M1 0.0161(15) 0.0233(19) 0.0201(15) -0.0018(13) 0.0047(12) 0.0000(13)
C1M2 0.0179(15) 0.026(2) 0.0142(14) -0.0027(13) 0.0010(11) 0.0023(13)
C1M3 0.0170(15) 0.0224(19) 0.0192(15) 0.0012(13) 0.0051(12) 0.0049(13)
C1M4 0.0164(14) 0.0225(19) 0.0155(14) -0.0009(12) 0.0023(11) -0.0013(12)
C11 0.0191(15) 0.027(2) 0.0156(14) 0.0015(13) 0.0054(12) 0.0011(13)
C12 0.0120(14) 0.024(2) 0.0228(16) -0.0043(14) 0.0014(12) 0.0016(12)
C13 0.0157(15) 0.029(2) 0.0185(15) -0.0034(13) 0.0037(12) 0.0004(13)
C14 0.0193(16) 0.031(2) 0.0233(16) -0.0028(14) 0.0034(13) 0.0008(14)
C15 0.0266(19) 0.029(2) 0.053(3) -0.0026(19) 0.0119(17) 0.0004(16)
C16 0.0217(17) 0.035(2) 0.0300(18) -0.0042(16) 0.0016(14) 0.0071(15)
C17 0.0172(16) 0.046(3) 0.0262(17) -0.0046(16) 0.0036(13) 0.0037(16)
C18 0.0171(18) 0.061(3) 0.061(3) -0.004(2) 0.0079(18) 0.0060(19)
C19 0.0182(16) 0.043(2) 0.0212(16) -0.0030(15) 0.0049(13) -0.0055(15)
C110 0.0195(16) 0.033(2) 0.0174(15) -0.0017(14) 0.0040(12) -0.0015(14)
C111 0.0257(19) 0.032(2) 0.045(2) 0.0012(18) 0.0102(17) -0.0005(16)
C112 0.0160(14) 0.028(2) 0.0160(14) -0.0048(13) 0.0007(11) 0.0051(13)
C113 0.0185(15) 0.027(2) 0.0198(15) -0.0014(14) 0.0016(12) 0.0048(13)
C114 0.0307(19) 0.032(2) 0.0240(17) 0.0034(15) 0.0010(14) -0.0004(16)
C115 0.0233(17) 0.026(2) 0.0246(17) -0.0042(14) 0.0022(13) 0.0019(14)
C116 0.0232(17) 0.034(2) 0.0208(16) -0.0063(15) 0.0035(13) 0.0035(15)
C117 0.046(2) 0.046(3) 0.0208(18) -0.0075(17) -0.0002(16) 0.000(2)
C118 0.0258(17) 0.032(2) 0.0184(16) 0.0008(14) 0.0046(13) 0.0053(15)
C119 0.0174(15) 0.029(2) 0.0217(16) -0.0016(14) 0.0037(12) 0.0045(13)
C120 0.037(2) 0.027(2) 0.0309(19) -0.0008(16) 0.0081(16) -0.0028(16)
C121 0.0185(15) 0.0239(19) 0.0160(14) 0.0013(13) 0.0033(12) 0.0084(13)
C122 0.0204(16) 0.029(2) 0.0201(15) 0.0018(14) 0.0056(12) 0.0047(14)
C123 0.0263(19) 0.032(3) 0.059(3) 0.012(2) 0.0166(18) 0.0034(16)
C124 0.0188(16) 0.032(2) 0.0224(16) 0.0000(14) 0.0027(13) 0.0060(14)
C125 0.0280(18) 0.028(2) 0.0186(15) -0.0017(14) -0.0005(13) 0.0106(15)
C126 0.035(2) 0.034(3) 0.035(2) 0.0020(17) 0.0015(16) 0.0162(18)
C127 0.0320(19) 0.020(2) 0.0258(17) 0.0039(14) 0.0028(14) 0.0042(15)
C128 0.0201(16) 0.028(2) 0.0197(15) 0.0009(13) 0.0047(12) 0.0028(14)
C129 0.0272(19) 0.031(2) 0.037(2) 0.0059(17) 0.0119(16) 0.0023(16)
C130 0.0143(14) 0.0249(19) 0.0165(14) -0.0022(13) 0.0020(11) 0.0030(13)
C131 0.0154(14) 0.025(2) 0.0195(15) 0.0011(13) 0.0030(12) 0.0035(13)
C132 0.0206(16) 0.030(2) 0.0255(17) 0.0027(15) 0.0016(13) -0.0036(14)
C133 0.0187(15) 0.028(2) 0.0196(15) 0.0043(13) 0.0046(12) 0.0050(13)
C134 0.0219(16) 0.033(2) 0.0177(15) -0.0028(14) -0.0001(12) 0.0105(15)
C135 0.0293(19) 0.042(3) 0.0208(17) -0.0034(16) -0.0023(14) 0.0097(17)
C136 0.0208(16) 0.030(2) 0.0242(17) -0.0079(15) -0.0036(13) 0.0052(14)
C137 0.0184(15) 0.023(2) 0.0242(16) -0.0032(14) 0.0018(12) 0.0020(13)
C138 0.0306(19) 0.034(2) 0.034(2) -0.0046(17) 0.0059(16) -0.0089(17)
C139 0.0202(17) 0.033(2) 0.0340(19) 0.0010(16) 0.0019(14) 0.0016(15)
C140 0.0213(17) 0.037(2) 0.0276(18) 0.0002(16) 0.0069(14) -0.0007(15)
C141 0.0243(17) 0.039(2) 0.0200(16) 0.0029(15) 0.0040(13) 0.0043(15)
C142 0.0218(17) 0.045(3) 0.0203(16) -0.0026(16) 0.0007(13) 0.0028(16)
C143 0.0203(17) 0.044(3) 0.0292(18) -0.0032(17) 0.0037(14) -0.0006(16)
C144 0.0195(16) 0.039(2) 0.0315(19) 0.0004(16) 0.0055(14) 0.0014(15)
C145 0.032(2) 0.041(3) 0.033(2) -0.0057(18) 0.0146(16) -0.0047(18)
C146 0.041(2) 0.034(2) 0.0247(18) -0.0025(16) 0.0119(16) -0.0100(18)
C147 0.043(2) 0.029(2) 0.0266(18) 0.0027(16) 0.0051(16) 0.0041(17)
C148 0.035(2) 0.034(2) 0.0255(18) -0.0009(16) 0.0017(15) 0.0023(17)
C149 0.0225(17) 0.034(2) 0.0324(19) 0.0001(16) -0.0045(14) -0.0014(15)
C150 0.0201(16) 0.027(2) 0.0328(19) 0.0017(15) -0.0006(14) -0.0006(14)
O1 0.0187(12) 0.0423(17) 0.0238(12) -0.0020(11) 0.0048(9) 0.0004(11)
O2 0.0230(12) 0.0317(16) 0.0252(12) -0.0016(11) 0.0061(10) -0.0016(10)
O3 0.0320(14) 0.0262(15) 0.0260(13) 0.0016(11) 0.0063(10) -0.0037(11)
O4 0.0250(13) 0.0408(18) 0.0252(13) -0.0014(11) 0.0011(10) -0.0057(11)
O5 0.0249(13) 0.0283(16) 0.0319(13) 0.0021(11) 0.0019(10) -0.0012(11)
O6 0.0189(12) 0.0337(16) 0.0249(12) 0.0024(11) 0.0022(9) 0.0014(10)
Fe2 0.0118(2) 0.0252(3) 0.0163(2) -0.00175(18) 0.00248(16) 0.00036(18)
K2 0.0206(4) 0.0374(5) 0.0269(4) 0.0038(3) 0.0049(3) -0.0012(3)
N21 0.0140(12) 0.0254(17) 0.0188(13) -0.0003(11) 0.0014(10) 0.0009(11)
N22 0.0152(12) 0.0196(16) 0.0176(13) -0.0019(11) 0.0022(10) -0.0003(10)
N23 0.0143(13) 0.0345(19) 0.0182(13) -0.0020(12) 0.0030(10) 0.0026(12)
N24 0.0138(12) 0.0285(18) 0.0200(13) -0.0012(12) 0.0022(10) 0.0032(11)
N25 0.0297(17) 0.035(2) 0.0393(19) 0.0064(15) 0.0079(14) -0.0026(15)
N26 0.0240(15) 0.030(2) 0.0332(17) -0.0036(14) 0.0056(13) -0.0022(13)
C2A1 0.0156(14) 0.024(2) 0.0208(15) 0.0006(13) 0.0022(12) 0.0008(13)
C2A2 0.0167(15) 0.0220(19) 0.0207(15) -0.0012(13) 0.0006(12) 0.0010(13)
C2A3 0.0170(15) 0.0220(19) 0.0185(15) -0.0015(13) 0.0023(12) -0.0004(13)
C2A4 0.0186(15) 0.0214(19) 0.0199(15) -0.0003(13) 0.0046(12) -0.0017(13)
C2A5 0.0162(15) 0.031(2) 0.0226(16) 0.0010(14) 0.0034(12) 0.0040(14)
C2A6 0.0177(16) 0.043(2) 0.0202(16) -0.0065(15) 0.0015(13) 0.0036(15)
C2A7 0.0184(16) 0.034(2) 0.0204(16) -0.0043(14) 0.0028(13) 0.0026(14)
C2A8 0.0159(15) 0.026(2) 0.0234(16) 0.0003(14) 0.0048(12) 0.0010(13)
C2B1 0.0145(14) 0.027(2) 0.0239(16) -0.0012(14) 0.0006(12) 0.0025(13)
C2B2 0.0181(15) 0.029(2) 0.0231(16) 0.0000(14) -0.0003(13) 0.0027(14)
C2B3 0.0207(16) 0.027(2) 0.0193(15) -0.0040(13) 0.0033(12) 0.0016(14)
C2B4 0.0216(16) 0.023(2) 0.0236(16) -0.0034(14) 0.0053(13) 0.0034(13)
C2B5 0.0175(16) 0.049(3) 0.0236(17) -0.0030(16) 0.0010(13) 0.0094(16)
C2B6 0.0183(17) 0.060(3) 0.0238(18) -0.0085(18) -0.0010(14) 0.0110(17)
C2B7 0.0205(16) 0.035(2) 0.0213(16) -0.0013(15) 0.0045(13) 0.0053(15)
C2B8 0.0185(16) 0.033(2) 0.0201(16) 0.0015(14) 0.0055(12) 0.0044(14)
C2M1 0.0170(15) 0.0222(19) 0.0191(15) -0.0029(13) 0.0007(12) -0.0024(13)
C2M2 0.0162(15) 0.024(2) 0.0216(15) 0.0014(13) 0.0061(12) 0.0013(13)
C2M3 0.0185(16) 0.040(2) 0.0209(16) -0.0067(15) 0.0022(13) 0.0038(15)
C2M4 0.0115(14) 0.0233(19) 0.0234(16) -0.0015(13) 0.0036(12) 0.0006(12)
C21 0.0169(15) 0.031(2) 0.0214(16) 0.0038(14) 0.0037(12) 0.0030(14)
C22 0.0157(15) 0.029(2) 0.0220(16) -0.0078(14) 0.0049(12) 0.0003(14)
C23 0.0191(15) 0.030(2) 0.0190(15) -0.0063(13) -0.0018(12) 0.0059(13)
C24 0.0260(17) 0.031(2) 0.0199(16) -0.0007(14) 0.0011(13) 0.0112(14)
C25 0.034(2) 0.036(2) 0.0302(19) 0.0048(17) 0.0049(16) -0.0036(17)
C26 0.036(2) 0.046(3) 0.0253(17) 0.0036(16) 0.0046(15) 0.0216(18)
C27 0.043(2) 0.062(3) 0.0194(17) -0.0076(17) -0.0042(16) 0.032(2)
C28 0.069(3) 0.102(5) 0.021(2) -0.010(2) -0.010(2) 0.051(3)
C29 0.031(2) 0.062(3) 0.035(2) -0.023(2) -0.0134(16) 0.0172(19)
C210 0.0216(17) 0.040(2) 0.0306(18) -0.0152(16) -0.0053(14) 0.0085(15)
C211 0.035(2) 0.050(3) 0.055(3) -0.022(2) 0.001(2) -0.012(2)
C212 0.0200(16) 0.024(2) 0.0186(15) 0.0000(13) 0.0019(12) 0.0030(13)
C213 0.0220(16) 0.025(2) 0.0200(15) -0.0014(13) 0.0030(13) 0.0013(14)
C214 0.0228(17) 0.028(2) 0.046(2) 0.0020(17) 0.0105(16) -0.0006(15)
C215 0.0180(15) 0.031(2) 0.0242(16) -0.0007(14) 0.0033(13) 0.0028(14)
C216 0.0270(18) 0.032(2) 0.0277(18) 0.0038(15) 0.0010(14) 0.0066(16)
C217 0.033(2) 0.033(3) 0.053(3) 0.007(2) 0.0044(19) 0.0122(18)
C218 0.0301(19) 0.027(2) 0.041(2) 0.0098(17) 0.0050(16) 0.0024(16)
C219 0.0209(17) 0.033(2) 0.035(2) 0.0100(16) 0.0039(14) 0.0031(15)
C220 0.027(2) 0.040(3) 0.057(3) 0.016(2) 0.0147(19) 0.0000(18)
C221 0.0144(15) 0.056(3) 0.0205(16) -0.0104(17) -0.0003(13) 0.0064(16)
C222 0.0178(16) 0.052(3) 0.0313(19) -0.0136(18) 0.0000(14) 0.0102(17)
C223 0.033(2) 0.048(3) 0.042(2) -0.008(2) 0.0018(18) 0.0053(19)
C224 0.0252(19) 0.056(3) 0.040(2) -0.019(2) -0.0028(17) 0.0063(19)
C225 0.0243(19) 0.078(4) 0.029(2) -0.025(2) 0.0000(16) 0.006(2)
C226 0.049(3) 0.099(5) 0.037(3) -0.034(3) -0.004(2) -0.002(3)
C227 0.0230(18) 0.074(4) 0.0221(18) -0.010(2) 0.0027(14) 0.007(2)
C228 0.0205(17) 0.058(3) 0.0216(17) -0.0062(17) 0.0027(14) 0.0082(17)
C229 0.039(2) 0.066(4) 0.027(2) 0.000(2) 0.0035(17) 0.002(2)
C230 0.0110(14) 0.026(2) 0.0199(15) 0.0016(13) 0.0032(11) 0.0018(12)
C231 0.0202(16) 0.024(2) 0.0182(15) 0.0026(13) 0.0015(12) 0.0015(13)
C232 0.0306(19) 0.029(2) 0.034(2) -0.0014(16) 0.0089(15) -0.0052(16)
C233 0.0257(17) 0.024(2) 0.0231(16) 0.0020(14) 0.0054(13) 0.0073(14)
C234 0.0149(15) 0.037(2) 0.0250(17) 0.0035(15) 0.0048(13) 0.0071(14)
C235 0.0192(18) 0.051(3) 0.059(3) -0.001(2) 0.0111(18) 0.0089(18)
C236 0.0147(15) 0.031(2) 0.0251(16) 0.0054(14) 0.0041(12) -0.0017(13)
C237 0.0146(15) 0.024(2) 0.0234(16) 0.0030(13) 0.0023(12) 0.0003(13)
C238 0.0231(18) 0.026(2) 0.059(3) -0.0035(19) 0.0085(17) -0.0030(15)
C239 0.0284(19) 0.042(3) 0.037(2) -0.0066(18) 0.0044(16) -0.0006(17)
C240 0.0307(19) 0.035(2) 0.033(2) -0.0066(17) 0.0086(16) -0.0029(17)
C241 0.0307(19) 0.034(2) 0.0310(19) 0.0001(16) 0.0127(15) 0.0026(16)
C242 0.0311(19) 0.038(2) 0.0300(19) 0.0035(17) 0.0127(15) 0.0046(17)
C243 0.0229(19) 0.055(3) 0.046(2) 0.010(2) 0.0011(17) -0.0073(19)
C244 0.0248(19) 0.051(3) 0.042(2) 0.008(2) -0.0009(17) 0.0012(18)
C245 0.041(3) 0.072(4) 0.036(2) 0.005(2) -0.0025(19) 0.010(2)
C248 0.0268(19) 0.044(3) 0.049(2) -0.010(2) 0.0183(18) -0.0061(18)
C249 0.0235(19) 0.061(3) 0.048(2) -0.012(2) 0.0083(17) -0.0014(19)
O7 0.0256(13) 0.0333(17) 0.0344(14) -0.0006(12) 0.0118(11) 0.0001(11)
O8 0.0261(13) 0.0311(16) 0.0356(14) -0.0057(12) 0.0103(11) -0.0026(11)
O9 0.0274(13) 0.0378(18) 0.0344(14) 0.0061(12) 0.0059(11) 0.0020(12)
O10 0.0251(14) 0.079(3) 0.0327(15) 0.0051(16) -0.0051(12) 0.0080(15)
C1A 0.029(3) 0.037(4) 0.033(3) 0.001(3) 0.008(2) -0.003(3)
C27A 0.045(5) 0.054(4) 0.045(3) 0.016(3) 0.017(4) 0.001(4)
C26A 0.055(4) 0.046(5) 0.032(4) 0.004(3) -0.011(3) -0.010(3)
O11A 0.037(2) 0.043(3) 0.039(2) 0.0069(18) 0.0026(17) -0.0008(19)
O12A 0.025(3) 0.027(4) 0.045(3) -0.005(3) 0.006(2) 0.002(2)
C1B 0.043(7) 0.065(9) 0.047(7) -0.003(6) 0.013(6) -0.009(6)
C27B 0.045(5) 0.054(4) 0.045(3) 0.016(3) 0.017(4) 0.001(4)
C26B 0.055(4) 0.046(5) 0.032(4) 0.004(3) -0.011(3) -0.010(3)
O11B 0.037(2) 0.043(3) 0.039(2) 0.0069(18) 0.0026(17) -0.0008(19)
O12B 0.035(10) 0.076(17) 0.032(6) -0.006(10) 0.012(6) -0.017(9)
Fe3 0.0130(2) 0.0239(3) 0.0156(2) -0.00024(18) 0.00326(16) -0.00180(18)
K3 0.0272(4) 0.0304(5) 0.0308(4) 0.0018(3) 0.0068(3) 0.0031(3)
N31 0.0149(13) 0.0266(17) 0.0189(13) 0.0004(11) 0.0031(10) -0.0026(11)
N32 0.0166(13) 0.0237(17) 0.0167(13) -0.0003(11) 0.0039(10) -0.0014(11)
N33 0.0161(12) 0.0229(16) 0.0174(13) 0.0010(11) 0.0050(10) -0.0013(11)
N34 0.0141(12) 0.0257(17) 0.0188(13) -0.0010(11) 0.0038(10) -0.0019(11)
N35 0.0328(18) 0.037(2) 0.0389(19) 0.0014(15) 0.0072(14) -0.0100(16)
N36 0.0258(16) 0.031(2) 0.0340(17) 0.0002(14) 0.0087(13) -0.0036(14)
C3A1 0.0142(15) 0.031(2) 0.0235(16) 0.0014(14) 0.0027(12) -0.0033(13)
C3A2 0.0163(15) 0.029(2) 0.0200(15) -0.0003(14) 0.0020(12) -0.0017(13)
C3A3 0.0210(16) 0.024(2) 0.0186(15) -0.0025(13) 0.0031(12) -0.0036(13)
C3A4 0.0193(15) 0.0216(19) 0.0201(15) -0.0001(13) 0.0042(12) -0.0019(13)
C3A5 0.0149(14) 0.028(2) 0.0186(15) 0.0037(13) 0.0046(12) 0.0005(13)
C3A6 0.0173(15) 0.025(2) 0.0175(15) 0.0009(13) 0.0020(12) -0.0016(13)
C3A7 0.0165(15) 0.025(2) 0.0194(15) -0.0013(13) 0.0038(12) 0.0000(13)
C3A8 0.0130(14) 0.028(2) 0.0210(15) 0.0002(13) 0.0049(12) -0.0035(13)
C3B1 0.0165(16) 0.044(3) 0.0240(17) 0.0008(16) 0.0009(13) 0.0008(15)
C3B2 0.0206(17) 0.044(3) 0.0201(16) 0.0017(15) 0.0013(13) 0.0007(16)
C3B3 0.0256(17) 0.027(2) 0.0178(15) -0.0035(14) 0.0040(13) -0.0019(14)
C3B4 0.0245(17) 0.028(2) 0.0200(16) -0.0051(14) 0.0045(13) -0.0001(14)
C3B5 0.0178(15) 0.031(2) 0.0184(15) 0.0024(14) 0.0028(12) 0.0004(14)
C3B6 0.0158(15) 0.034(2) 0.0198(15) 0.0013(14) 0.0029(12) -0.0001(14)
C3B7 0.0208(16) 0.029(2) 0.0197(15) -0.0027(14) 0.0065(13) -0.0009(14)
C3B8 0.0160(15) 0.032(2) 0.0237(16) -0.0028(14) 0.0053(13) -0.0014(14)
C3M1 0.0185(15) 0.027(2) 0.0172(15) -0.0015(13) 0.0017(12) -0.0049(13)
C3M2 0.0172(15) 0.024(2) 0.0213(15) 0.0015(13) 0.0053(12) 0.0003(13)
C3M3 0.0170(15) 0.026(2) 0.0170(15) -0.0007(13) 0.0017(12) -0.0033(13)
C3M4 0.0137(14) 0.025(2) 0.0240(16) 0.0002(13) 0.0052(12) -0.0037(13)
C31 0.0196(16) 0.031(2) 0.0207(16) 0.0015(14) 0.0041(13) -0.0002(14)
C32 0.0154(15) 0.029(2) 0.0198(15) -0.0027(14) 0.0046(12) 0.0014(13)
C33 0.0232(10) 0.0255(11) 0.0229(10) -0.0009(8) 0.0022(8) 0.0015(8)
C34 0.0285(11) 0.0301(11) 0.0279(10) 0.0015(9) 0.0049(8) 0.0024(8)
C35 0.0372(16) 0.0394(18) 0.0394(16) 0.0051(14) 0.0082(13) -0.0034(14)
C36 0.0369(12) 0.0393(12) 0.0349(11) 0.0018(9) 0.0065(9) 0.0049(9)
C37 0.0389(12) 0.0427(13) 0.0377(12) -0.0019(9) 0.0037(9) 0.0069(9)
C38 0.058(2) 0.070(2) 0.0499(18) -0.0009(16) 0.0033(16) 0.0151(17)
C39 0.0383(12) 0.0422(13) 0.0389(12) -0.0054(9) 0.0022(9) 0.0034(9)
C310 0.0303(11) 0.0341(12) 0.0330(11) -0.0038(9) 0.0016(9) 0.0009(9)
C311 0.039(2) 0.053(3) 0.067(3) -0.023(3) 0.002(2) -0.020(2)
C312 0.0206(16) 0.024(2) 0.0173(14) 0.0009(13) 0.0051(12) 0.0036(13)
C313 0.0216(16) 0.024(2) 0.0219(16) 0.0005(13) 0.0058(13) 0.0005(14)
C314 0.0259(19) 0.028(2) 0.051(2) -0.0029(18) 0.0117(17) 0.0000(16)
C315 0.0200(16) 0.032(2) 0.0228(16) 0.0002(14) 0.0048(13) 0.0048(14)
C316 0.0269(17) 0.029(2) 0.0184(15) 0.0022(14) 0.0011(13) 0.0068(15)
C317 0.036(2) 0.031(2) 0.035(2) -0.0030(17) 0.0013(16) 0.0114(17)
C318 0.0301(18) 0.026(2) 0.0232(17) 0.0011(14) 0.0045(14) 0.0001(15)
C319 0.0239(17) 0.029(2) 0.0195(15) 0.0010(14) 0.0053(13) -0.0001(14)
C320 0.0265(19) 0.030(2) 0.045(2) -0.0042(18) 0.0111(16) -0.0037(16)
C321 0.0135(14) 0.033(2) 0.0204(16) -0.0055(14) 0.0015(12) 0.0022(13)
C322 0.0156(15) 0.033(2) 0.0249(17) -0.0024(15) 0.0016(13) 0.0033(14)
C323 0.0228(17) 0.031(2) 0.0293(18) -0.0034(15) 0.0012(14) -0.0004(15)
C324 0.0204(17) 0.034(2) 0.0316(19) -0.0078(16) -0.0004(14) 0.0020(15)
C325 0.0184(16) 0.043(3) 0.0238(17) -0.0089(16) -0.0006(13) 0.0063(15)
C326 0.035(2) 0.059(3) 0.0268(19) -0.0158(19) -0.0057(16) 0.005(2)
C327 0.0230(17) 0.040(2) 0.0196(16) -0.0003(15) 0.0028(13) 0.0097(16)
C328 0.0156(15) 0.038(2) 0.0212(16) -0.0046(15) 0.0025(12) 0.0055(14)
C329 0.0312(19) 0.040(3) 0.0247(18) 0.0028(16) 0.0073(15) 0.0056(17)
C330 0.0132(14) 0.032(2) 0.0196(15) 0.0007(14) 0.0026(12) 0.0008(13)
C331 0.0248(18) 0.030(2) 0.0336(19) 0.0020(16) 0.0051(15) -0.0003(15)
C332 0.036(2) 0.034(3) 0.080(4) 0.005(2) 0.011(2) -0.0067(19)
C333 0.0286(19) 0.032(2) 0.041(2) 0.0008(18) 0.0043(16) 0.0083(16)
C334 0.0162(16) 0.045(3) 0.0287(18) 0.0016(17) 0.0020(13) 0.0065(15)
C335 0.0206(19) 0.060(3) 0.064(3) 0.002(2) 0.0067(19) 0.012(2)
C336 0.0152(15) 0.038(2) 0.0229(16) 0.0024(15) 0.0009(12) -0.0018(14)
C337 0.0156(15) 0.031(2) 0.0197(15) 0.0003(14) 0.0027(12) -0.0007(13)
C338 0.0253(18) 0.034(2) 0.045(2) 0.0006(18) 0.0097(16) -0.0021(16)
O13 0.0202(15) 0.033(2) 0.0324(17) -0.0024(14) 0.0080(13) -0.0003(14)
O14 0.0256(17) 0.044(2) 0.0273(17) 0.0007(15) 0.0030(13) 0.0037(15)
O15 0.030(2) 0.070(3) 0.031(2) 0.008(2) 0.0018(18) 0.018(2)
O17 0.046(2) 0.032(2) 0.048(2) -0.0098(17) 0.0261(18) -0.0095(17)
O18 0.0165(15) 0.038(2) 0.0245(17) 0.0065(15) 0.0014(13) -0.0013(13)
C339 0.024(3) 0.042(4) 0.028(3) 0.001(2) 0.008(2) 0.002(2)
C340 0.024(2) 0.048(4) 0.026(2) 0.001(2) 0.0089(19) 0.001(2)
C341 0.014(4) 0.073(7) 0.035(4) -0.003(4) 0.005(3) -0.005(4)
C342 0.021(2) 0.074(5) 0.040(3) -0.004(3) -0.002(2) 0.010(3)
C343 0.054(5) 0.076(6) 0.034(4) 0.011(3) -0.005(3) 0.005(4)
C344 0.058(5) 0.061(5) 0.045(3) 0.019(3) 0.024(4) 0.019(4)
C2A 0.043(4) 0.067(5) 0.036(4) -0.015(4) 0.029(4) -0.014(3)
O16A 0.035(3) 0.038(3) 0.042(3) 0.010(2) 0.016(2) 0.003(2)
C2B 0.043(4) 0.067(5) 0.036(4) -0.015(4) 0.029(4) -0.014(3)
O16B 0.050(12) 0.053(13) 0.038(11) 0.000(8) 0.001(8) -0.009(8)
C345 0.043(3) 0.067(5) 0.046(3) -0.015(3) 0.012(3) 0.000(3)
C346 0.021(2) 0.036(5) 0.038(4) 0.001(2) 0.010(2) -0.006(2)
C347 0.014(2) 0.056(4) 0.039(3) 0.007(3) 0.0062(19) 0.002(2)
C348 0.023(2) 0.042(4) 0.026(3) 0.001(2) -0.003(2) -0.003(2)
C349 0.027(4) 0.041(3) 0.029(3) 0.000(2) 0.002(3) -0.003(3)
O19 0.027(7) 0.040(9) 0.039(8) -0.011(6) 0.008(6) -0.003(6)
O20 0.016(12) 0.041(13) 0.068(17) 0.003(10) 0.017(9) 0.001(9)
O21 0.067(14) 0.043(13) 0.061(16) -0.006(12) 0.004(13) 0.002(10)
O22 0.036(6) 0.044(8) 0.052(7) 0.001(6) 0.010(6) 0.006(6)
O23 0.042(9) 0.051(11) 0.043(9) 0.000(8) 0.013(7) 0.006(7)
O24 0.023(7) 0.061(11) 0.045(9) -0.002(8) 0.008(6) -0.004(7)
C350 0.044(9) 0.053(10) 0.054(10) -0.001(8) 0.012(8) -0.004(8)
C351 0.042(9) 0.037(9) 0.053(9) 0.003(8) 0.004(7) 0.000(8)
C352 0.052(10) 0.062(11) 0.070(11) -0.003(9) 0.002(8) -0.005(8)
C353 0.054(10) 0.056(10) 0.059(10) -0.013(8) 0.004(8) 0.002(8)
C354 0.040(9) 0.040(9) 0.033(9) 0.015(7) -0.007(8) 0.002(8)
C355 0.058(5) 0.061(5) 0.045(3) 0.019(3) 0.024(4) 0.019(4)
C356 0.043(3) 0.067(5) 0.046(3) -0.015(3) 0.012(3) 0.000(3)
C357 0.021(2) 0.036(5) 0.038(4) 0.001(2) 0.010(2) -0.006(2)
C358 0.034(11) 0.019(12) 0.067(16) -0.007(10) 0.004(10) 0.002(8)
C359 0.047(15) 0.038(15) 0.040(16) -0.006(12) -0.004(13) 0.012(11)
C360 0.027(4) 0.041(3) 0.029(3) 0.000(2) 0.002(3) -0.003(3)
C361 0.052(11) 0.064(12) 0.039(10) 0.005(8) 0.009(9) -0.006(9)
O26 0.070(4) 0.073(4) 0.070(4) 0.002(3) -0.016(3) -0.019(3)
C45 0.016(2) 0.017(2) 0.021(2) -0.0005(17) -0.0040(16) 0.0011(17)
C46 0.076(5) 0.045(4) 0.044(3) -0.008(3) -0.013(3) -0.008(3)
C47 0.042(3) 0.041(4) 0.068(4) -0.021(3) 0.019(3) -0.005(3)
C48 0.033(3) 0.051(4) 0.044(3) 0.005(3) 0.003(3) 0.001(3)
O27 0.0450(18) 0.039(2) 0.0457(18) 0.0067(14) 0.0004(14) -0.0037(14)
C49 0.073(4) 0.054(4) 0.043(3) -0.007(2) 0.009(2) -0.013(3)
C50 0.069(3) 0.035(3) 0.044(3) -0.002(2) 0.006(2) -0.007(2)
C51 0.042(2) 0.040(3) 0.042(2) 0.001(2) -0.0038(19) -0.002(2)
C52 0.041(2) 0.035(3) 0.033(2) 0.0013(18) -0.0076(17) -0.0012(18)
O28 0.101(5) 0.104(6) 0.056(4) -0.003(4) -0.012(3) -0.039(4)
C53 0.109(6) 0.029(3) 0.029(3) 0.003(3) -0.026(3) -0.017(4)
C54 0.107(6) 0.038(4) 0.044(3) 0.016(3) -0.010(4) -0.022(4)
C55 0.109(5) 0.011(3) 0.051(4) 0.009(2) -0.051(4) -0.003(3)
C56 0.058(4) 0.038(4) 0.048(3) -0.009(3) -0.017(3) 0.007(3)
O30 0.084(4) 0.076(4) 0.081(4) -0.004(3) 0.010(3) -0.014(3)
C61 0.032(2) 0.045(3) 0.027(2) -0.010(2) 0.0013(19) 0.005(2)
C62 0.050(3) 0.046(3) 0.041(3) -0.008(2) 0.001(2) -0.005(3)
C63 0.061(4) 0.055(4) 0.035(3) -0.016(2) 0.008(3) 0.007(3)
C64 0.046(3) 0.023(3) 0.026(2) -0.0107(18) 0.001(2) -0.012(2)
O25 0.0311(14) 0.0387(18) 0.0348(15) -0.0003(12) 0.0035(11) 0.0104(12)
C41 0.0241(18) 0.032(2) 0.034(2) -0.0024(16) 0.0017(15) 0.0014(15)
C42 0.037(2) 0.033(2) 0.033(2) -0.0005(17) 0.0016(16) 0.0085(17)
C43 0.056(3) 0.030(3) 0.032(2) -0.0034(17) 0.0030(19) 0.006(2)
C44 0.037(2) 0.048(3) 0.031(2) 0.0022(18) 0.0039(17) 0.0101(19)
O29A 0.088(4) 0.059(4) 0.069(4) -0.012(3) 0.018(3) -0.011(3)
C57A 0.067(5) 0.051(4) 0.061(4) -0.005(3) 0.003(4) -0.007(4)
C58A 0.045(4) 0.056(4) 0.056(3) -0.007(3) 0.007(3) 0.003(3)
C59A 0.048(4) 0.057(4) 0.072(4) -0.006(4) 0.010(4) -0.012(3)
C60A 0.077(5) 0.052(5) 0.075(4) -0.015(4) 0.006(4) -0.007(4)
O29B 0.088(4) 0.059(4) 0.069(4) -0.012(3) 0.018(3) -0.011(3)
C57B 0.067(5) 0.051(4) 0.061(4) -0.005(3) 0.003(4) -0.007(4)
C58B 0.045(4) 0.056(4) 0.056(3) -0.007(3) 0.007(3) 0.003(3)
C59B 0.048(4) 0.057(4) 0.072(4) -0.006(4) 0.010(4) -0.012(3)
C60B 0.077(5) 0.052(5) 0.075(4) -0.015(4) 0.006(4) -0.007(4)
O31 0.050(3) 0.031(3) 0.042(3) -0.001(2) 0.003(2) -0.005(2)
O32 0.093(10) 0.045(8) 0.045(7) 0.004(5) -0.006(6) -0.011(7)

loop_
_atom_type_symbol
_atom_type_description
_atom_type_scat_dispersion_real
_atom_type_scat_dispersion_imag
_atom_type_scat_source
C C 0.0033 0.0016 'International Tables Vol C Tables 4.2.6.8 and 6.1.1.4'
H H 0.0000 0.0000 'International Tables Vol C Tables 4.2.6.8 and 6.1.1.4'
N N 0.0061 0.0033 'International Tables Vol C Tables 4.2.6.8 and 6.1.1.4'
O O 0.0106 0.0060 'International Tables Vol C Tables 4.2.6.8 and 6.1.1.4'
K K 0.2009 0.2494 'International Tables Vol C Tables 4.2.6.8 and 6.1.1.4'
Fe Fe 0.3463 0.8444 'International Tables Vol C Tables 4.2.6.8 and 6.1.1.4'

loop_
_geom_angle_atom_site_label_1
_geom_angle_atom_site_label_2
_geom_angle_atom_site_label_3
_geom_angle
_geom_angle_site_symmetry_1
_geom_angle_site_symmetry_3
_geom_angle_publ_flag
C11 Fe1 N13 91.76(13) . . ?
C11 Fe1 N14 87.92(13) . . ?
N13 Fe1 N14 89.44(11) . . ?
C11 Fe1 N11 89.33(13) . . ?
N13 Fe1 N11 178.91(13) . . ?
N14 Fe1 N11 90.48(11) . . ?
C11 Fe1 N12 90.23(13) . . ?
N13 Fe1 N12 89.72(11) . . ?
N14 Fe1 N12 177.95(12) . . ?
N11 Fe1 N12 90.39(11) . . ?
C11 Fe1 C12 173.06(13) . . ?
N13 Fe1 C12 95.13(13) . . ?
N14 Fe1 C12 91.32(13) . . ?
N11 Fe1 C12 83.78(12) . . ?
N12 Fe1 C12 90.62(13) . . ?
O4 K1 O1 167.55(10) . . ?
O4 K1 O2 115.89(8) . . ?
O1 K1 O2 60.57(8) . . ?
O4 K1 O6 113.70(8) . . ?
O1 K1 O6 62.48(7) . . ?
O2 K1 O6 116.96(8) . . ?
O4 K1 N16 98.36(9) . . ?
O1 K1 N16 92.10(9) . . ?
O2 K1 N16 130.07(9) . . ?
O6 K1 N16 75.35(9) . . ?
O4 K1 O3 57.87(8) . . ?
O1 K1 O3 120.05(8) . . ?
O2 K1 O3 59.48(7) . . ?
O6 K1 O3 155.20(8) . . ?
N16 K1 O3 127.11(9) . . ?
O4 K1 O5 54.74(8) . . ?
O1 K1 O5 119.84(8) . . ?
O2 K1 O5 143.23(8) . . ?
O6 K1 O5 58.97(7) . . ?
N16 K1 O5 85.99(8) . . ?
O3 K1 O5 107.70(8) . . ?
C1A1 N11 C1A2 106.7(3) . . ?
C1A1 N11 Fe1 126.2(2) . . ?
C1A2 N11 Fe1 126.6(2) . . ?
C1A4 N12 C1A3 106.1(3) . . ?
C1A4 N12 Fe1 127.6(2) . . ?
C1A3 N12 Fe1 126.2(2) . . ?
C1A5 N13 C1A6 106.3(3) . . ?
C1A5 N13 Fe1 126.9(2) . . ?
C1A6 N13 Fe1 126.8(2) . . ?
C1A7 N14 C1A8 106.2(3) . . ?
C1A7 N14 Fe1 127.1(2) . . ?
C1A8 N14 Fe1 126.5(2) . . ?
C12 N16 K1 172.2(3) . . ?
N11 C1A1 C1M4 125.2(3) . . ?
N11 C1A1 C1B1 109.7(3) . . ?
C1M4 C1A1 C1B1 124.8(3) . . ?
N11 C1A2 C1M1 125.8(3) . . ?
N11 C1A2 C1B2 109.6(3) . . ?
C1M1 C1A2 C1B2 124.5(3) . . ?
N12 C1A3 C1M1 125.6(3) . . ?
N12 C1A3 C1B3 110.0(3) . . ?
C1M1 C1A3 C1B3 124.0(3) . . ?
N12 C1A4 C1M2 125.3(3) . . ?
N12 C1A4 C1B4 110.2(3) . . ?
C1M2 C1A4 C1B4 124.4(3) . . ?
N13 C1A5 C1M2 126.1(3) . . ?
N13 C1A5 C1B5 109.6(3) . . ?
C1M2 C1A5 C1B5 123.5(3) . . ?
N13 C1A6 C1M3 126.4(3) . . ?
N13 C1A6 C1B6 109.6(3) . . ?
C1M3 C1A6 C1B6 123.9(3) . . ?
N14 C1A7 C1M3 125.6(3) . . ?
N14 C1A7 C1B7 110.2(3) . . ?
C1M3 C1A7 C1B7 124.1(3) . . ?
N14 C1A8 C1M4 125.8(3) . . ?
N14 C1A8 C1B8 109.9(3) . . ?
C1M4 C1A8 C1B8 124.1(3) . . ?
C1B2 C1B1 C1A1 107.1(3) . . ?
C1B2 C1B1 H1BA 126.5 . . ?
C1A1 C1B1 H1BA 126.5 . . ?
C1B1 C1B2 C1A2 106.9(3) . . ?
C1B1 C1B2 H1BF 126.6 . . ?
C1A2 C1B2 H1BF 126.6 . . ?
C1B4 C1B3 C1A3 107.4(3) . . ?
C1B4 C1B3 H1BE 126.3 . . ?
C1A3 C1B3 H1BE 126.3 . . ?
C1B3 C1B4 C1A4 106.3(3) . . ?
C1B3 C1B4 H1BD 126.8 . . ?
C1A4 C1B4 H1BD 126.8 . . ?
C1B6 C1B5 C1A5 107.3(3) . . ?
C1B6 C1B5 H1BG 126.3 . . ?
C1A5 C1B5 H1BG 126.3 . . ?
C1B5 C1B6 C1A6 107.1(3) . . ?
C1B5 C1B6 H1BH 126.5 . . ?
C1A6 C1B6 H1BH 126.5 . . ?
C1B8 C1B7 C1A7 106.8(3) . . ?
C1B8 C1B7 H1BC 126.6 . . ?
C1A7 C1B7 H1BC 126.6 . . ?
C1B7 C1B8 C1A8 106.9(3) . . ?
C1B7 C1B8 H1BB 126.6 . . ?
C1A8 C1B8 H1BB 126.6 . . ?
C1A3 C1M1 C1A2 123.1(3) . . ?
C1A3 C1M1 C13 119.3(3) . . ?
C1A2 C1M1 C13 117.6(3) . . ?
C1A5 C1M2 C1A4 122.4(3) . . ?
C1A5 C1M2 C112 118.5(3) . . ?
C1A4 C1M2 C112 118.8(3) . . ?
C1A6 C1M3 C1A7 121.6(3) . . ?
C1A6 C1M3 C121 118.1(3) . . ?
C1A7 C1M3 C121 120.3(3) . . ?
C1A8 C1M4 C1A1 123.2(3) . . ?
C1A8 C1M4 C130 118.3(3) . . ?
C1A1 C1M4 C130 118.4(3) . . ?
N15 C11 Fe1 176.4(3) . . ?
N16 C12 Fe1 172.2(3) . . ?
C14 C13 C110 120.4(3) . . ?
C14 C13 C1M1 121.2(3) . . ?
C110 C13 C1M1 118.5(3) . . ?
C13 C14 C16 119.0(4) . . ?
C13 C14 C15 121.8(3) . . ?
C16 C14 C15 119.1(4) . . ?
C14 C15 H15I 109.5 . . ?
C14 C15 H15J 109.5 . . ?
H15I C15 H15J 109.5 . . ?
C14 C15 H15K 109.5 . . ?
H15I C15 H15K 109.5 . . ?
H15J C15 H15K 109.5 . . ?
C17 C16 C14 121.7(4) . . ?
C17 C16 H16A 119.1 . . ?
C14 C16 H16A 119.1 . . ?
C16 C17 C19 118.4(3) . . ?
C16 C17 C18 120.7(4) . . ?
C19 C17 C18 120.9(4) . . ?
C17 C18 H18A 109.5 . . ?
C17 C18 H18B 109.5 . . ?
H18A C18 H18B 109.5 . . ?
C17 C18 H18C 109.5 . . ?
H18A C18 H18C 109.5 . . ?
H18B C18 H18C 109.5 . . ?
C17 C19 C110 122.1(4) . . ?
C17 C19 H19A 119.0 . . ?
C110 C19 H19A 119.0 . . ?
C19 C110 C13 118.4(4) . . ?
C19 C110 C111 120.9(3) . . ?
C13 C110 C111 120.7(3) . . ?
C110 C111 H11C 109.5 . . ?
C110 C111 H11D 109.5 . . ?
H11C C111 H11D 109.5 . . ?
C110 C111 H11E 109.5 . . ?
H11C C111 H11E 109.5 . . ?
H11D C111 H11E 109.5 . . ?
C113 C112 C119 120.0(3) . . ?
C113 C112 C1M2 119.5(3) . . ?
C119 C112 C1M2 120.4(3) . . ?
C112 C113 C115 118.9(3) . . ?
C112 C113 C114 121.3(3) . . ?
C115 C113 C114 119.8(3) . . ?
C113 C114 H11F 109.5 . . ?
C113 C114 H11G 109.5 . . ?
H11F C114 H11G 109.5 . . ?
C113 C114 H11H 109.5 . . ?
H11F C114 H11H 109.5 . . ?
H11G C114 H11H 109.5 . . ?
C116 C115 C113 121.5(4) . . ?
C116 C115 H11A 119.3 . . ?
C113 C115 H11A 119.3 . . ?
C118 C116 C115 118.5(3) . . ?
C118 C116 C117 120.8(4) . . ?
C115 C116 C117 120.7(4) . . ?
C116 C117 H11I 109.5 . . ?
C116 C117 H11J 109.5 . . ?
H11I C117 H11J 109.5 . . ?
C116 C117 H11K 109.5 . . ?
H11I C117 H11K 109.5 . . ?
H11J C117 H11K 109.5 . . ?
C116 C118 C119 121.8(3) . . ?
C116 C118 H11B 119.1 . . ?
C119 C118 H11B 119.1 . . ?
C118 C119 C112 119.2(3) . . ?
C118 C119 C120 120.3(3) . . ?
C112 C119 C120 120.4(3) . . ?
C119 C120 H12C 109.5 . . ?
C119 C120 H12D 109.5 . . ?
H12C C120 H12D 109.5 . . ?
C119 C120 H12E 109.5 . . ?
H12C C120 H12E 109.5 . . ?
H12D C120 H12E 109.5 . . ?
C128 C121 C122 119.3(3) . . ?
C128 C121 C1M3 117.8(3) . . ?
C122 C121 C1M3 122.9(3) . . ?
C124 C122 C121 119.0(3) . . ?
C124 C122 C123 119.8(3) . . ?
C121 C122 C123 121.1(3) . . ?
C122 C123 H12I 109.5 . . ?
C122 C123 H12J 109.5 . . ?
H12I C123 H12J 109.5 . . ?
C122 C123 H12K 109.5 . . ?
H12I C123 H12K 109.5 . . ?
H12J C123 H12K 109.5 . . ?
C125 C124 C122 122.3(3) . . ?
C125 C124 H12B 118.8 . . ?
C122 C124 H12B 118.8 . . ?
C124 C125 C127 118.0(3) . . ?
C124 C125 C126 121.6(4) . . ?
C127 C125 C126 120.4(4) . . ?
C125 C126 H12L 109.5 . . ?
C125 C126 H12M 109.5 . . ?
H12L C126 H12M 109.5 . . ?
C125 C126 H12N 109.5 . . ?
H12L C126 H12N 109.5 . . ?
H12M C126 H12N 109.5 . . ?
C125 C127 C128 122.1(4) . . ?
C125 C127 H12A 118.9 . . ?
C128 C127 H12A 118.9 . . ?
C127 C128 C121 119.3(3) . . ?
C127 C128 C129 119.9(3) . . ?
C121 C128 C129 120.8(3) . . ?
C128 C129 H12F 109.5 . . ?
C128 C129 H12G 109.5 . . ?
H12F C129 H12G 109.5 . . ?
C128 C129 H12H 109.5 . . ?
H12F C129 H12H 109.5 . . ?
H12G C129 H12H 109.5 . . ?
C131 C130 C137 120.3(3) . . ?
C131 C130 C1M4 119.2(3) . . ?
C137 C130 C1M4 120.5(3) . . ?
C130 C131 C133 119.4(3) . . ?
C130 C131 C132 120.9(3) . . ?
C133 C131 C132 119.7(3) . . ?
C131 C132 H13F 109.5 . . ?
C131 C132 H13G 109.5 . . ?
H13F C132 H13G 109.5 . . ?
C131 C132 H13H 109.5 . . ?
H13F C132 H13H 109.5 . . ?
H13G C132 H13H 109.5 . . ?
C134 C133 C131 121.1(3) . . ?
C134 C133 H13A 119.5 . . ?
C131 C133 H13A 119.5 . . ?
C133 C134 C136 118.6(3) . . ?
C133 C134 C135 120.7(4) . . ?
C136 C134 C135 120.7(3) . . ?
C134 C135 H13C 109.5 . . ?
C134 C135 H13D 109.5 . . ?
H13C C135 H13D 109.5 . . ?
C134 C135 H13E 109.5 . . ?
H13C C135 H13E 109.5 . . ?
H13D C135 H13E 109.5 . . ?
C137 C136 C134 122.1(3) . . ?
C137 C136 H13B 119.0 . . ?
C134 C136 H13B 119.0 . . ?
C136 C137 C130 118.5(3) . . ?
C136 C137 C138 119.9(3) . . ?
C130 C137 C138 121.6(3) . . ?
C137 C138 H13I 109.5 . . ?
C137 C138 H13J 109.5 . . ?
H13I C138 H13J 109.5 . . ?
C137 C138 H13K 109.5 . . ?
H13I C138 H13K 109.5 . . ?
H13J C138 H13K 109.5 . . ?
O5 C139 C140 114.4(3) . . ?
O5 C139 H13L 108.7 . . ?
C140 C139 H13L 108.7 . . ?
O5 C139 H13M 108.7 . . ?
C140 C139 H13M 108.7 . . ?
H13L C139 H13M 107.6 . . ?
O6 C140 C139 108.0(3) . . ?
O6 C140 H14A 110.1 . . ?
C139 C140 H14A 110.1 . . ?
O6 C140 H14B 110.1 . . ?
C139 C140 H14B 110.1 . . ?
H14A C140 H14B 108.4 . . ?
O6 C141 C142 108.3(3) . . ?
O6 C141 H43C 110.0 . . ?
C142 C141 H43C 110.0 . . ?
O6 C141 H43D 110.0 . . ?
C142 C141 H43D 110.0 . . ?
H43C C141 H43D 108.4 . . ?
O1 C142 C141 108.2(3) . . ?
O1 C142 H70A 110.1 . . ?
C141 C142 H70A 110.1 . . ?
O1 C142 H70B 110.1 . . ?
C141 C142 H70B 110.1 . . ?
H70A C142 H70B 108.4 . . ?
O1 C143 C144 108.8(3) . . ?
O1 C143 H43A 109.9 . . ?
C144 C143 H43A 109.9 . . ?
O1 C143 H43B 109.9 . . ?
C144 C143 H43B 109.9 . . ?
H43A C143 H43B 108.3 . . ?
O2 C144 C143 107.9(3) . . ?
O2 C144 H93A 110.1 . . ?
C143 C144 H93A 110.1 . . ?
O2 C144 H93B 110.1 . . ?
C143 C144 H93B 110.1 . . ?
H93A C144 H93B 108.4 . . ?
O2 C145 C146 107.6(3) . . ?
O2 C145 H15E 110.2 . . ?
C146 C145 H15E 110.2 . . ?
O2 C145 H15F 110.2 . . ?
C146 C145 H15F 110.2 . . ?
H15E C145 H15F 108.5 . . ?
O3 C146 C145 109.4(3) . . ?
O3 C146 H15C 109.8 . . ?
C145 C146 H15C 109.8 . . ?
O3 C146 H15D 109.8 . . ?
C145 C146 H15D 109.8 . . ?
H15C C146 H15D 108.2 . . ?
O3 C147 C148 109.5(3) . . ?
O3 C147 H94A 109.8 . . ?
C148 C147 H94A 109.8 . . ?
O3 C147 H94B 109.8 . . ?
C148 C147 H94B 109.8 . . ?
H94A C147 H94B 108.2 . . ?
O4 C148 C147 107.9(3) . . ?
O4 C148 H14M 110.1 . . ?
C147 C148 H14M 110.1 . . ?
O4 C148 H14E 110.1 . . ?
C147 C148 H14E 110.1 . . ?
H14M C148 H14E 108.4 . . ?
O4 C149 C150 107.5(3) . . ?
O4 C149 H15G 110.2 . . ?
C150 C149 H15G 110.2 . . ?
O4 C149 H15H 110.2 . . ?
C150 C149 H15H 110.2 . . ?
H15G C149 H15H 108.5 . . ?
O5 C150 C149 107.3(3) . . ?
O5 C150 H14C 110.2 . . ?
C149 C150 H14C 110.2 . . ?
O5 C150 H14D 110.2 . . ?
C149 C150 H14D 110.2 . . ?
H14C C150 H14D 108.5 . . ?
C143 O1 C142 112.3(3) . . ?
C143 O1 K1 119.1(2) . . ?
C142 O1 K1 117.42(19) . . ?
C145 O2 C144 112.4(3) . . ?
C145 O2 K1 117.6(2) . . ?
C144 O2 K1 115.5(2) . . ?
C147 O3 C146 110.7(3) . . ?
C147 O3 K1 112.0(2) . . ?
C146 O3 K1 114.5(2) . . ?
C148 O4 C149 114.1(3) . . ?
C148 O4 K1 126.6(2) . . ?
C149 O4 K1 117.8(2) . . ?
C150 O5 C139 114.6(3) . . ?
C150 O5 K1 86.64(19) . . ?
C139 O5 K1 110.31(19) . . ?
C140 O6 C141 112.5(3) . . ?
C140 O6 K1 112.5(2) . . ?
C141 O6 K1 104.3(2) . . ?
N23 Fe2 N24 89.70(11) . . ?
N23 Fe2 N22 89.58(11) . . ?
N24 Fe2 N22 178.23(13) . . ?
N23 Fe2 C21 93.11(14) . . ?
N24 Fe2 C21 93.37(14) . . ?
N22 Fe2 C21 85.06(13) . . ?
N23 Fe2 C22 93.58(14) . . ?
N24 Fe2 C22 91.72(13) . . ?
N22 Fe2 C22 89.93(13) . . ?
C21 Fe2 C22 171.61(14) . . ?
N23 Fe2 N21 178.38(13) . . ?
N24 Fe2 N21 89.93(11) . . ?
N22 Fe2 N21 90.83(11) . . ?
C21 Fe2 N21 88.49(13) . . ?
C22 Fe2 N21 84.85(13) . . ?
O8 K2 O10 119.75(9) . . ?
O8 K2 O12B 117.8(5) . . ?
O10 K2 O12B 111.7(5) . . ?
O8 K2 O7 60.60(8) . . ?
O10 K2 O7 149.15(11) . . ?
O12B K2 O7 57.3(5) . . ?
O8 K2 N26 82.48(9) . . ?
O10 K2 N26 93.50(10) . . ?
O12B K2 N26 127.5(4) . . ?
O7 K2 N26 116.22(9) . . ?
O8 K2 O9 60.89(8) . . ?
O10 K2 O9 59.70(9) . . ?
O12B K2 O9 155.4(4) . . ?
O7 K2 O9 116.76(9) . . ?
N26 K2 O9 77.02(9) . . ?
O8 K2 O11B 127.2(2) . . ?
O10 K2 O11B 59.77(19) . . ?
O12B K2 O11B 57.4(5) . . ?
O7 K2 O11B 94.39(19) . . ?
N26 K2 O11B 146.4(2) . . ?
O9 K2 O11B 102.32(19) . . ?
O8 K2 O12A 120.4(2) . . ?
O10 K2 O12A 114.5(2) . . ?
O12B K2 O12A 10.2(5) . . ?
O7 K2 O12A 60.3(2) . . ?
N26 K2 O12A 117.42(19) . . ?
O9 K2 O12A 165.42(19) . . ?
O11B K2 O12A 64.8(3) . . ?
O8 K2 O11A 150.72(12) . . ?
O10 K2 O11A 56.64(11) . . ?
O12B K2 O11A 55.1(5) . . ?
O7 K2 O11A 106.57(11) . . ?
N26 K2 O11A 125.43(12) . . ?
O9 K2 O11A 112.51(11) . . ?
O11B K2 O11A 23.5(2) . . ?
O12A K2 O11A 58.5(2) . . ?
C2A1 N21 C2A2 106.9(3) . . ?
C2A1 N21 Fe2 127.0(2) . . ?
C2A2 N21 Fe2 125.6(2) . . ?
C2A3 N22 C2A4 106.5(3) . . ?
C2A3 N22 Fe2 126.4(2) . . ?
C2A4 N22 Fe2 126.7(2) . . ?
C2A6 N23 C2A5 106.6(3) . . ?
C2A6 N23 Fe2 126.5(2) . . ?
C2A5 N23 Fe2 126.9(2) . . ?
C2A7 N24 C2A8 106.3(3) . . ?
C2A7 N24 Fe2 126.8(2) . . ?
C2A8 N24 Fe2 126.9(2) . . ?
C22 N26 K2 169.1(3) . . ?
N21 C2A1 C2M4 125.6(3) . . ?
N21 C2A1 C2B1 109.7(3) . . ?
C2M4 C2A1 C2B1 124.6(3) . . ?
N21 C2A2 C2M1 125.3(3) . . ?
N21 C2A2 C2B2 109.3(3) . . ?
C2M1 C2A2 C2B2 125.0(3) . . ?
N22 C2A3 C2M1 125.7(3) . . ?
N22 C2A3 C2B3 109.7(3) . . ?
C2M1 C2A3 C2B3 124.4(3) . . ?
N22 C2A4 C2M2 125.2(3) . . ?
N22 C2A4 C2B4 109.8(3) . . ?
C2M2 C2A4 C2B4 124.7(3) . . ?
N23 C2A5 C2M2 125.9(3) . . ?
N23 C2A5 C2B5 109.5(3) . . ?
C2M2 C2A5 C2B5 124.3(3) . . ?
N23 C2A6 C2M3 125.5(3) . . ?
N23 C2A6 C2B6 109.3(3) . . ?
C2M3 C2A6 C2B6 124.2(3) . . ?
N24 C2A7 C2M3 126.0(3) . . ?
N24 C2A7 C2B7 109.9(3) . . ?
C2M3 C2A7 C2B7 124.0(3) . . ?
N24 C2A8 C2M4 124.8(3) . . ?
N24 C2A8 C2B8 109.9(3) . . ?
C2M4 C2A8 C2B8 124.3(3) . . ?
C2B2 C2B1 C2A1 107.0(3) . . ?
C2B2 C2B1 H2BD 126.5 . . ?
C2A1 C2B1 H2BD 126.5 . . ?
C2B1 C2B2 C2A2 107.0(3) . . ?
C2B1 C2B2 H2BH 126.5 . . ?
C2A2 C2B2 H2BH 126.5 . . ?
C2B4 C2B3 C2A3 107.2(3) . . ?
C2B4 C2B3 H2BC 126.4 . . ?
C2A3 C2B3 H2BC 126.4 . . ?
C2B3 C2B4 C2A4 106.7(3) . . ?
C2B3 C2B4 H2BA 126.6 . . ?
C2A4 C2B4 H2BA 126.6 . . ?
C2B6 C2B5 C2A5 107.3(3) . . ?
C2B6 C2B5 H2BB 126.4 . . ?
C2A5 C2B5 H2BB 126.4 . . ?
C2B5 C2B6 C2A6 107.2(3) . . ?
C2B5 C2B6 H2BE 126.4 . . ?
C2A6 C2B6 H2BE 126.4 . . ?
C2B8 C2B7 C2A7 106.6(3) . . ?
C2B8 C2B7 H2BF 126.7 . . ?
C2A7 C2B7 H2BF 126.7 . . ?
C2B7 C2B8 C2A8 107.2(3) . . ?
C2B7 C2B8 H2BG 126.4 . . ?
C2A8 C2B8 H2BG 126.4 . . ?
C2A2 C2M1 C2A3 123.3(3) . . ?
C2A2 C2M1 C23 118.2(3) . . ?
C2A3 C2M1 C23 118.4(3) . . ?
C2A5 C2M2 C2A4 121.6(3) . . ?
C2A5 C2M2 C212 117.9(3) . . ?
C2A4 C2M2 C212 120.5(3) . . ?
C2A6 C2M3 C2A7 121.3(3) . . ?
C2A6 C2M3 C221 121.6(3) . . ?
C2A7 C2M3 C221 117.1(3) . . ?
C2A8 C2M4 C2A1 122.8(3) . . ?
C2A8 C2M4 C230 118.5(3) . . ?
C2A1 C2M4 C230 118.6(3) . . ?
N25 C21 Fe2 174.0(3) . . ?
N26 C22 Fe2 171.9(3) . . ?
C24 C23 C210 120.2(3) . . ?
C24 C23 C2M1 119.6(3) . . ?
C210 C23 C2M1 120.3(3) . . ?
C26 C24 C23 119.5(4) . . ?
C26 C24 C25 119.6(4) . . ?
C23 C24 C25 121.0(3) . . ?
C24 C25 H25A 109.5 . . ?
C24 C25 H25B 109.5 . . ?
H25A C25 H25B 109.5 . . ?
C24 C25 H25C 109.5 . . ?
H25A C25 H25C 109.5 . . ?
H25B C25 H25C 109.5 . . ?
C27 C26 C24 121.7(4) . . ?
C27 C26 H26A 119.1 . . ?
C24 C26 H26A 119.1 . . ?
C26 C27 C29 118.3(4) . . ?
C26 C27 C28 120.7(5) . . ?
C29 C27 C28 121.0(5) . . ?
C27 C28 H28A 109.5 . . ?
C27 C28 H28B 109.5 . . ?
H28A C28 H28B 109.5 . . ?
C27 C28 H28C 109.5 . . ?
H28A C28 H28C 109.5 . . ?
H28B C28 H28C 109.5 . . ?
C27 C29 C210 122.5(4) . . ?
C27 C29 H29A 118.8 . . ?
C210 C29 H29A 118.8 . . ?
C29 C210 C23 117.8(4) . . ?
C29 C210 C211 120.2(4) . . ?
C23 C210 C211 122.0(4) . . ?
C210 C211 H21I 109.5 . . ?
C210 C211 H21J 109.5 . . ?
H21I C211 H21J 109.5 . . ?
C210 C211 H21K 109.5 . . ?
H21I C211 H21K 109.5 . . ?
H21J C211 H21K 109.5 . . ?
C219 C212 C213 119.9(3) . . ?
C219 C212 C2M2 118.5(3) . . ?
C213 C212 C2M2 121.4(3) . . ?
C215 C213 C212 119.2(3) . . ?
C215 C213 C214 119.2(3) . . ?
C212 C213 C214 121.6(3) . . ?
C213 C214 H21A 109.5 . . ?
C213 C214 H21B 109.5 . . ?
H21A C214 H21B 109.5 . . ?
C213 C214 H21C 109.5 . . ?
H21A C214 H21C 109.5 . . ?
H21B C214 H21C 109.5 . . ?
C216 C215 C213 121.8(3) . . ?
C216 C215 H21D 119.1 . . ?
C213 C215 H21D 119.1 . . ?
C215 C216 C218 117.9(4) . . ?
C215 C216 C217 121.6(4) . . ?
C218 C216 C217 120.4(4) . . ?
C216 C217 H21F 109.5 . . ?
C216 C217 H21G 109.5 . . ?
H21F C217 H21G 109.5 . . ?
C216 C217 H21H 109.5 . . ?
H21F C217 H21H 109.5 . . ?
H21G C217 H21H 109.5 . . ?
C216 C218 C219 122.1(4) . . ?
C216 C218 H21E 118.9 . . ?
C219 C218 H21E 118.9 . . ?
C218 C219 C212 118.9(3) . . ?
C218 C219 C220 119.1(4) . . ?
C212 C219 C220 121.9(4) . . ?
C219 C220 H22A 109.5 . . ?
C219 C220 H22B 109.5 . . ?
H22A C220 H22B 109.5 . . ?
C219 C220 H22C 109.5 . . ?
H22A C220 H22C 109.5 . . ?
H22B C220 H22C 109.5 . . ?
C222 C221 C228 120.7(4) . . ?
C222 C221 C2M3 118.0(4) . . ?
C228 C221 C2M3 121.2(4) . . ?
C221 C222 C224 118.9(4) . . ?
C221 C222 C223 121.7(4) . . ?
C224 C222 C223 119.3(4) . . ?
C222 C223 H22F 109.5 . . ?
C222 C223 H22G 109.5 . . ?
H22F C223 H22G 109.5 . . ?
C222 C223 H22H 109.5 . . ?
H22F C223 H22H 109.5 . . ?
H22G C223 H22H 109.5 . . ?
C225 C224 C222 121.4(5) . . ?
C225 C224 H22D 119.3 . . ?
C222 C224 H22D 119.3 . . ?
C227 C225 C224 118.6(4) . . ?
C227 C225 C226 119.5(5) . . ?
C224 C225 C226 121.8(5) . . ?
C225 C226 H22L 109.5 . . ?
C225 C226 H22M 109.5 . . ?
H22L C226 H22M 109.5 . . ?
C225 C226 H22N 109.5 . . ?
H22L C226 H22N 109.5 . . ?
H22M C226 H22N 109.5 . . ?
C225 C227 C228 122.4(4) . . ?
C225 C227 H22E 118.8 . . ?
C228 C227 H22E 118.8 . . ?
C227 C228 C221 117.8(4) . . ?
C227 C228 C229 120.1(4) . . ?
C221 C228 C229 122.1(4) . . ?
C228 C229 H22I 109.5 . . ?
C228 C229 H22J 109.5 . . ?
H22I C229 H22J 109.5 . . ?
C228 C229 H22K 109.5 . . ?
H22I C229 H22K 109.5 . . ?
H22J C229 H22K 109.5 . . ?
C231 C230 C237 120.1(3) . . ?
C231 C230 C2M4 121.3(3) . . ?
C237 C230 C2M4 118.6(3) . . ?
C233 C231 C230 118.9(3) . . ?
C233 C231 C232 119.1(3) . . ?
C230 C231 C232 122.0(3) . . ?
C231 C232 H23C 109.5 . . ?
C231 C232 H23D 109.5 . . ?
H23C C232 H23D 109.5 . . ?
C231 C232 H23E 109.5 . . ?
H23C C232 H23E 109.5 . . ?
H23D C232 H23E 109.5 . . ?
C234 C233 C231 121.8(3) . . ?
C234 C233 H23B 119.1 . . ?
C231 C233 H23B 119.1 . . ?
C236 C234 C233 118.7(3) . . ?
C236 C234 C235 121.1(4) . . ?
C233 C234 C235 120.3(4) . . ?
C234 C235 H23I 109.5 . . ?
C234 C235 H23J 109.5 . . ?
H23I C235 H23J 109.5 . . ?
C234 C235 H23K 109.5 . . ?
H23I C235 H23K 109.5 . . ?
H23J C235 H23K 109.5 . . ?
C234 C236 C237 121.2(3) . . ?
C234 C236 H23A 119.4 . . ?
C237 C236 H23A 119.4 . . ?
C230 C237 C236 119.3(3) . . ?
C230 C237 C238 121.0(3) . . ?
C236 C237 C238 119.7(3) . . ?
C237 C238 H23F 109.5 . . ?
C237 C238 H23G 109.5 . . ?
H23F C238 H23G 109.5 . . ?
C237 C238 H23H 109.5 . . ?
H23F C238 H23H 109.5 . . ?
H23G C238 H23H 109.5 . . ?
O7 C239 C240 109.3(3) . . ?
O7 C239 H16C 109.8 . . ?
C240 C239 H16C 109.8 . . ?
O7 C239 H16D 109.8 . . ?
C240 C239 H16D 109.8 . . ?
H16C C239 H16D 108.3 . . ?
O8 C240 C239 108.4(3) . . ?
O8 C240 H15A 110.0 . . ?
C239 C240 H15A 110.0 . . ?
O8 C240 H15B 110.0 . . ?
C239 C240 H15B 110.0 . . ?
H15A C240 H15B 108.4 . . ?
O8 C241 C242 109.2(3) . . ?
O8 C241 H41A 109.8 . . ?
C242 C241 H41A 109.8 . . ?
O8 C241 H41B 109.8 . . ?
C242 C241 H41B 109.8 . . ?
H41A C241 H41B 108.3 . . ?
O9 C242 C241 108.5(3) . . ?
O9 C242 H24O 110.0 . . ?
C241 C242 H24O 110.0 . . ?
O9 C242 H24P 110.0 . . ?
C241 C242 H24P 110.0 . . ?
H24O C242 H24P 108.4 . . ?
O9 C243 C244 109.4(4) . . ?
O9 C243 H24Q 109.8 . . ?
C244 C243 H24Q 109.8 . . ?
O9 C243 H24R 109.8 . . ?
C244 C243 H24R 109.8 . . ?
H24Q C243 H24R 108.2 . . ?
O10 C244 C243 109.8(3) . . ?
O10 C244 H18F 109.7 . . ?
C243 C244 H18F 109.7 . . ?
O10 C244 H18G 109.7 . . ?
C243 C244 H18G 109.7 . . ?
H18F C244 H18G 108.2 . . ?
C26B C245 O10 103.4(8) . . ?
O10 C245 C26A 111.9(5) . . ?
C26B C245 H18I 90.8 . . ?
O10 C245 H18I 109.2 . . ?
C26A C245 H18I 109.2 . . ?
C26B C245 H18J 133.7 . . ?
O10 C245 H18J 109.2 . . ?
C26A C245 H18J 109.2 . . ?
H18I C245 H18J 107.9 . . ?
O12B C248 C249 111.0(10) . . ?
O12A C248 C249 109.1(6) . . ?
O12B C248 H24K 89.7 . . ?
C249 C248 H24K 109.9 . . ?
O12B C248 H24L 125.5 . . ?
C249 C248 H24L 109.9 . . ?
O7 C249 C248 110.5(4) . . ?
O7 C249 H18D 109.5 . . ?
C248 C249 H18D 109.5 . . ?
O7 C249 H18E 109.5 . . ?
C248 C249 H18E 109.5 . . ?
H18D C249 H18E 108.1 . . ?
C249 O7 C239 111.8(3) . . ?
C249 O7 K2 114.7(2) . . ?
C239 O7 K2 113.8(2) . . ?
C240 O8 C241 112.8(3) . . ?
C240 O8 K2 118.8(2) . . ?
C241 O8 K2 118.8(2) . . ?
C243 O9 C242 112.3(3) . . ?
C243 O9 K2 103.0(2) . . ?
C242 O9 K2 105.5(2) . . ?
C244 O10 C245 114.0(3) . . ?
C244 O10 K2 119.5(2) . . ?
C245 O10 K2 124.1(3) . . ?
O12A C1A C27A 114.7(7) . . ?
O12A C1A H1A1 108.6 . . ?
C27A C1A H1A1 108.6 . . ?
O12A C1A H1A2 108.6 . . ?
C27A C1A H1A2 108.6 . . ?
H1A1 C1A H1A2 107.6 . . ?
C1A C27A O11A 104.3(7) . . ?
C1A C27A H27A 110.9 . . ?
O11A C27A H27A 110.9 . . ?
C1A C27A H27B 110.9 . . ?
O11A C27A H27B 110.9 . . ?
H27A C27A H27B 108.9 . . ?
O11A C26A C245 108.8(7) . . ?
O11A C26A H26B 109.9 . . ?
C245 C26A H26B 109.9 . . ?
O11A C26A H26C 109.9 . . ?
C245 C26A H26C 109.9 . . ?
H26B C26A H26C 108.3 . . ?
C26A O11A C27A 113.9(6) . . ?
C26A O11A K2 110.2(4) . . ?
C27A O11A K2 111.0(5) . . ?
C1A O12A C248 113.1(9) . . ?
C1A O12A K2 114.4(6) . . ?
C248 O12A K2 111.5(5) . . ?
C27B C1B O12B 108.1(17) . . ?
C27B C1B H1B1 110.1 . . ?
O12B C1B H1B1 110.1 . . ?
C27B C1B H1B2 110.1 . . ?
O12B C1B H1B2 110.1 . . ?
H1B1 C1B H1B2 108.4 . . ?
O11B C27B C1B 106.9(18) . . ?
O11B C27B H27C 110.3 . . ?
C1B C27B H27C 110.3 . . ?
O11B C27B H27D 110.3 . . ?
C1B C27B H27D 110.3 . . ?
H27C C27B H27D 108.6 . . ?
C245 C26B O11B 122.9(14) . . ?
C245 C26B H26D 106.6 . . ?
O11B C26B H26D 106.6 . . ?
C245 C26B H26E 106.6 . . ?
O11B C26B H26E 106.6 . . ?
H26D C26B H26E 106.6 . . ?
C27B O11B C26B 111.6(13) . . ?
C27B O11B K2 107.2(11) . . ?
C26B O11B K2 107.6(9) . . ?
C248 O12B C1B 103.5(17) . . ?
C248 O12B K2 124.8(12) . . ?
C1B O12B K2 118.1(12) . . ?
N34 Fe3 N33 90.18(11) . . ?
N34 Fe3 C31 93.03(14) . . ?
N33 Fe3 C31 94.20(13) . . ?
N34 Fe3 N32 178.72(13) . . ?
N33 Fe3 N32 89.08(11) . . ?
C31 Fe3 N32 85.99(13) . . ?
N34 Fe3 N31 89.62(12) . . ?
N33 Fe3 N31 178.61(13) . . ?
C31 Fe3 N31 87.18(13) . . ?
N32 Fe3 N31 91.15(12) . . ?
N34 Fe3 C32 90.89(13) . . ?
N33 Fe3 C32 92.13(13) . . ?
C31 Fe3 C32 172.54(14) . . ?
N32 Fe3 C32 90.17(13) . . ?
N31 Fe3 C32 86.50(13) . . ?
O23 K3 O24 66.6(5) . . ?
O23 K3 O15 134.0(4) . . ?
O24 K3 O15 138.0(4) . . ?
O23 K3 O22 63.5(5) . . ?
O24 K3 O22 110.0(5) . . ?
O15 K3 O22 70.7(3) . . ?
O23 K3 O13 96.7(4) . . ?
O24 K3 O13 30.4(3) . . ?
O15 K3 O13 117.33(13) . . ?
O22 K3 O13 131.5(4) . . ?
O23 K3 N36 105.0(4) . . ?
O24 K3 N36 97.3(4) . . ?
O15 K3 N36 107.34(13) . . ?
O22 K3 N36 140.4(4) . . ?
O13 K3 N36 85.71(10) . . ?
O23 K3 O18 41.5(4) . . ?
O24 K3 O18 30.0(3) . . ?
O15 K3 O18 135.70(14) . . ?
O22 K3 O18 81.5(4) . . ?
O13 K3 O18 59.42(10) . . ?
N36 K3 O18 115.92(10) . . ?
O23 K3 O14 155.2(4) . . ?
O24 K3 O14 89.8(3) . . ?
O15 K3 O14 60.24(12) . . ?
O22 K3 O14 122.5(3) . . ?
O13 K3 O14 60.61(10) . . ?
N36 K3 O14 84.54(11) . . ?
O18 K3 O14 113.68(11) . . ?
O23 K3 O19 127.2(5) . . ?
O24 K3 O19 62.2(4) . . ?
O15 K3 O19 82.3(3) . . ?
O22 K3 O19 124.1(5) . . ?
O13 K3 O19 35.1(3) . . ?
N36 K3 O19 93.7(3) . . ?
O18 K3 O19 85.8(3) . . ?
O14 K3 O19 28.1(3) . . ?
O23 K3 O17 22.5(4) . . ?
O24 K3 O17 88.2(3) . . ?
O15 K3 O17 113.63(14) . . ?
O22 K3 O17 46.0(3) . . ?
O13 K3 O17 118.63(11) . . ?
N36 K3 O17 109.51(11) . . ?
O18 K3 O17 60.63(11) . . ?
O14 K3 O17 165.95(12) . . ?
O19 K3 O17 144.9(3) . . ?
O23 K3 O20 174.0(7) . . ?
O24 K3 O20 119.3(6) . . ?
O15 K3 O20 42.6(7) . . ?
O22 K3 O20 113.3(7) . . ?
O13 K3 O20 89.1(6) . . ?
N36 K3 O20 74.1(7) . . ?
O18 K3 O20 144.3(6) . . ?
O14 K3 O20 30.7(6) . . ?
O19 K3 O20 58.7(6) . . ?
O17 K3 O20 152.0(6) . . ?
O23 K3 O16A 78.4(4) . . ?
O24 K3 O16A 132.5(4) . . ?
O15 K3 O16A 56.74(13) . . ?
O22 K3 O16A 22.6(4) . . ?
O13 K3 O16A 151.34(13) . . ?
N36 K3 O16A 122.91(12) . . ?
O18 K3 O16A 103.54(12) . . ?
O14 K3 O16A 116.06(11) . . ?
O19 K3 O16A 130.2(3) . . ?
O17 K3 O16A 56.95(12) . . ?
O20 K3 O16A 97.1(6) . . ?
C3A1 N31 C3A2 106.9(3) . . ?
C3A1 N31 Fe3 127.3(2) . . ?
C3A2 N31 Fe3 125.8(2) . . ?
C3A3 N32 C3A4 106.7(3) . . ?
C3A3 N32 Fe3 126.1(2) . . ?
C3A4 N32 Fe3 127.0(2) . . ?
C3A5 N33 C3A6 106.4(3) . . ?
C3A5 N33 Fe3 127.8(2) . . ?
C3A6 N33 Fe3 125.8(2) . . ?
C3A7 N34 C3A8 106.4(3) . . ?
C3A7 N34 Fe3 126.6(2) . . ?
C3A8 N34 Fe3 126.9(2) . . ?
C32 N36 K3 164.0(3) . . ?
N31 C3A1 C3M4 125.6(3) . . ?
N31 C3A1 C3B1 109.6(3) . . ?
C3M4 C3A1 C3B1 124.6(3) . . ?
N31 C3A2 C3M1 125.3(3) . . ?
N31 C3A2 C3B2 109.3(3) . . ?
C3M1 C3A2 C3B2 125.1(3) . . ?
N32 C3A3 C3M1 126.0(3) . . ?
N32 C3A3 C3B3 109.5(3) . . ?
C3M1 C3A3 C3B3 124.3(3) . . ?
N32 C3A4 C3M2 125.5(3) . . ?
N32 C3A4 C3B4 109.7(3) . . ?
C3M2 C3A4 C3B4 124.6(3) . . ?
N33 C3A5 C3M2 125.1(3) . . ?
N33 C3A5 C3B5 109.7(3) . . ?
C3M2 C3A5 C3B5 124.7(3) . . ?
N33 C3A6 C3M3 125.6(3) . . ?
N33 C3A6 C3B6 109.4(3) . . ?
C3M3 C3A6 C3B6 124.3(3) . . ?
N34 C3A7 C3M3 125.8(3) . . ?
N34 C3A7 C3B7 109.9(3) . . ?
C3M3 C3A7 C3B7 124.2(3) . . ?
N34 C3A8 C3M4 125.9(3) . . ?
N34 C3A8 C3B8 109.5(3) . . ?
C3M4 C3A8 C3B8 123.9(3) . . ?
C3B2 C3B1 C3A1 107.1(3) . . ?
C3B2 C3B1 H3BH 126.4 . . ?
C3A1 C3B1 H3BH 126.4 . . ?
C3B1 C3B2 C3A2 107.0(3) . . ?
C3B1 C3B2 H3BG 126.5 . . ?
C3A2 C3B2 H3BG 126.5 . . ?
C3B4 C3B3 C3A3 107.3(3) . . ?
C3B4 C3B3 H3BC 126.4 . . ?
C3A3 C3B3 H3BC 126.4 . . ?
C3B3 C3B4 C3A4 106.7(3) . . ?
C3B3 C3B4 H3BA 126.7 . . ?
C3A4 C3B4 H3BA 126.7 . . ?
C3B6 C3B5 C3A5 107.5(3) . . ?
C3B6 C3B5 H3BD 126.2 . . ?
C3A5 C3B5 H3BD 126.2 . . ?
C3B5 C3B6 C3A6 106.9(3) . . ?
C3B5 C3B6 H3BF 126.6 . . ?
C3A6 C3B6 H3BF 126.6 . . ?
C3B8 C3B7 C3A7 107.1(3) . . ?
C3B8 C3B7 H3BB 126.4 . . ?
C3A7 C3B7 H3BB 126.4 . . ?
C3B7 C3B8 C3A8 106.9(3) . . ?
C3B7 C3B8 H3BE 126.6 . . ?
C3A8 C3B8 H3BE 126.6 . . ?
C3A3 C3M1 C3A2 123.7(3) . . ?
C3A3 C3M1 C33 118.5(3) . . ?
C3A2 C3M1 C33 117.6(3) . . ?
C3A5 C3M2 C3A4 122.0(3) . . ?
C3A5 C3M2 C312 120.5(3) . . ?
C3A4 C3M2 C312 117.4(3) . . ?
C3A6 C3M3 C3A7 121.8(3) . . ?
C3A6 C3M3 C321 120.8(3) . . ?
C3A7 C3M3 C321 117.4(3) . . ?
C3A8 C3M4 C3A1 122.1(3) . . ?
C3A8 C3M4 C330 118.9(3) . . ?
C3A1 C3M4 C330 118.8(3) . . ?
N35 C31 Fe3 175.6(3) . . ?
N36 C32 Fe3 174.4(3) . . ?
C34 C33 C310 120.5(3) . . ?
C34 C33 C3M1 119.7(3) . . ?
C310 C33 C3M1 119.8(3) . . ?
C33 C34 C36 119.0(4) . . ?
C33 C34 C35 121.3(3) . . ?
C36 C34 C35 119.7(4) . . ?
C34 C35 H35A 109.5 . . ?
C34 C35 H35B 109.5 . . ?
H35A C35 H35B 109.5 . . ?
C34 C35 H35C 109.5 . . ?
H35A C35 H35C 109.5 . . ?
H35B C35 H35C 109.5 . . ?
C34 C36 C37 121.0(4) . . ?
C34 C36 H36A 119.5 . . ?
C37 C36 H36A 119.5 . . ?
C39 C37 C36 118.7(4) . . ?
C39 C37 C38 120.7(5) . . ?
C36 C37 C38 120.6(5) . . ?
C37 C38 H38A 109.5 . . ?
C37 C38 H38B 109.5 . . ?
H38A C38 H38B 109.5 . . ?
C37 C38 H38C 109.5 . . ?
H38A C38 H38C 109.5 . . ?
H38B C38 H38C 109.5 . . ?
C37 C39 C310 122.5(4) . . ?
C37 C39 H39A 118.8 . . ?
C310 C39 H39A 118.8 . . ?
C39 C310 C33 118.2(4) . . ?
C39 C310 C311 121.0(4) . . ?
C33 C310 C311 120.8(4) . . ?
C310 C311 H31I 109.5 . . ?
C310 C311 H31J 109.5 . . ?
H31I C311 H31J 109.5 . . ?
C310 C311 H31K 109.5 . . ?
H31I C311 H31K 109.5 . . ?
H31J C311 H31K 109.5 . . ?
C319 C312 C313 119.4(3) . . ?
C319 C312 C3M2 118.6(3) . . ?
C313 C312 C3M2 121.9(3) . . ?
C315 C313 C312 119.5(3) . . ?
C315 C313 C314 118.1(3) . . ?
C312 C313 C314 122.4(3) . . ?
C313 C314 H31F 109.5 . . ?
C313 C314 H31G 109.5 . . ?
H31F C314 H31G 109.5 . . ?
C313 C314 H31H 109.5 . . ?
H31F C314 H31H 109.5 . . ?
H31G C314 H31H 109.5 . . ?
C316 C315 C313 122.0(3) . . ?
C316 C315 H31A 119.0 . . ?
C313 C315 H31A 119.0 . . ?
C315 C316 C318 117.9(3) . . ?
C315 C316 C317 120.9(3) . . ?
C318 C316 C317 121.2(4) . . ?
C316 C317 H31C 109.5 . . ?
C316 C317 H31D 109.5 . . ?
H31C C317 H31D 109.5 . . ?
C316 C317 H31E 109.5 . . ?
H31C C317 H31E 109.5 . . ?
H31D C317 H31E 109.5 . . ?
C319 C318 C316 122.0(4) . . ?
C319 C318 H31B 119.0 . . ?
C316 C318 H31B 119.0 . . ?
C318 C319 C312 119.2(3) . . ?
C318 C319 C320 119.8(4) . . ?
C312 C319 C320 121.0(3) . . ?
C319 C320 H32L 109.5 . . ?
C319 C320 H32M 109.5 . . ?
H32L C320 H32M 109.5 . . ?
C319 C320 H32N 109.5 . . ?
H32L C320 H32N 109.5 . . ?
H32M C320 H32N 109.5 . . ?
C322 C321 C328 120.4(3) . . ?
C322 C321 C3M3 117.4(3) . . ?
C328 C321 C3M3 122.1(3) . . ?
C324 C322 C321 119.2(3) . . ?
C324 C322 C323 119.2(4) . . ?
C321 C322 C323 121.6(3) . . ?
C322 C323 H32E 109.5 . . ?
C322 C323 H32F 109.5 . . ?
H32E C323 H32F 109.5 . . ?
C322 C323 H32G 109.5 . . ?
H32E C323 H32G 109.5 . . ?
H32F C323 H32G 109.5 . . ?
C325 C324 C322 121.3(4) . . ?
C325 C324 H32H 119.4 . . ?
C322 C324 H32H 119.4 . . ?
C327 C325 C324 118.4(3) . . ?
C327 C325 C326 121.0(4) . . ?
C324 C325 C326 120.6(4) . . ?
C325 C326 H32I 109.5 . . ?
C325 C326 H32J 109.5 . . ?
H32I C326 H32J 109.5 . . ?
C325 C326 H32K 109.5 . . ?
H32I C326 H32K 109.5 . . ?
H32J C326 H32K 109.5 . . ?
C325 C327 C328 122.3(4) . . ?
C325 C327 H32A 118.9 . . ?
C328 C327 H32A 118.9 . . ?
C327 C328 C321 118.4(4) . . ?
C327 C328 C329 119.5(3) . . ?
C321 C328 C329 122.1(3) . . ?
C328 C329 H32B 109.5 . . ?
C328 C329 H32C 109.5 . . ?
H32B C329 H32C 109.5 . . ?
C328 C329 H32D 109.5 . . ?
H32B C329 H32D 109.5 . . ?
H32C C329 H32D 109.5 . . ?
C337 C330 C331 119.6(3) . . ?
C337 C330 C3M4 119.0(3) . . ?
C331 C330 C3M4 121.4(3) . . ?
C330 C331 C333 118.9(4) . . ?
C330 C331 C332 121.3(4) . . ?
C333 C331 C332 119.8(4) . . ?
C331 C332 H33I 109.5 . . ?
C331 C332 H33J 109.5 . . ?
H33I C332 H33J 109.5 . . ?
C331 C332 H33K 109.5 . . ?
H33I C332 H33K 109.5 . . ?
H33J C332 H33K 109.5 . . ?
C334 C333 C331 121.8(4) . . ?
C334 C333 H33E 119.1 . . ?
C331 C333 H33E 119.1 . . ?
C333 C334 C336 118.8(3) . . ?
C333 C334 C335 120.5(4) . . ?
C336 C334 C335 120.7(4) . . ?
C334 C335 H33F 109.5 . . ?
C334 C335 H33G 109.5 . . ?
H33F C335 H33G 109.5 . . ?
C334 C335 H33H 109.5 . . ?
H33F C335 H33H 109.5 . . ?
H33G C335 H33H 109.5 . . ?
C334 C336 C337 121.4(4) . . ?
C334 C336 H33A 119.3 . . ?
C337 C336 H33A 119.3 . . ?
C336 C337 C330 119.5(4) . . ?
C336 C337 C338 119.5(3) . . ?
C330 C337 C338 120.9(3) . . ?
C337 C338 H33B 109.5 . . ?
C337 C338 H33C 109.5 . . ?
H33B C338 H33C 109.5 . . ?
C337 C338 H33D 109.5 . . ?
H33B C338 H33D 109.5 . . ?
H33C C338 H33D 109.5 . . ?
C349 O13 C339 113.1(5) . . ?
C349 O13 K3 118.7(4) . . ?
C339 O13 K3 118.2(3) . . ?
C341 O14 C340 112.2(6) . . ?
C341 O14 K3 98.2(4) . . ?
C340 O14 K3 104.1(3) . . ?
C343 O15 C342 113.7(5) . . ?
C343 O15 K3 129.4(4) . . ?
C342 O15 K3 116.9(3) . . ?
C345 O17 C346 113.5(5) . . ?
C345 O17 K3 117.5(3) . . ?
C346 O17 K3 109.4(3) . . ?
C347 O18 C348 113.4(4) . . ?
C347 O18 K3 116.6(3) . . ?
C348 O18 K3 117.4(3) . . ?
O13 C339 C340 107.9(5) . . ?
O13 C339 H33L 110.1 . . ?
C340 C339 H33L 110.1 . . ?
O13 C339 H33M 110.1 . . ?
C340 C339 H33M 110.1 . . ?
H33L C339 H33M 108.4 . . ?
O14 C340 C339 108.2(4) . . ?
O14 C340 H34A 110.1 . . ?
C339 C340 H34A 110.1 . . ?
O14 C340 H34B 110.1 . . ?
C339 C340 H34B 110.1 . . ?
H34A C340 H34B 108.4 . . ?
O14 C341 C342 106.8(9) . . ?
O14 C341 H34C 110.4 . . ?
C342 C341 H34C 110.4 . . ?
O14 C341 H34D 110.4 . . ?
C342 C341 H34D 110.4 . . ?
H34C C341 H34D 108.6 . . ?
O15 C342 C341 109.5(5) . . ?
O15 C342 H34E 109.8 . . ?
C341 C342 H34E 109.8 . . ?
O15 C342 H34F 109.8 . . ?
C341 C342 H34F 109.8 . . ?
H34E C342 H34F 108.2 . . ?
O15 C343 C344 111.0(6) . . ?
O15 C343 H34G 109.4 . . ?
C344 C343 H34G 109.4 . . ?
O15 C343 H34H 109.4 . . ?
C344 C343 H34H 109.4 . . ?
H34G C343 H34H 108.0 . . ?
O16B C344 O16A 58.6(16) . . ?
O16B C344 C343 121.3(16) . . ?
O16A C344 C343 111.2(6) . . ?
O16A C2A C345 106.7(7) . . ?
O16A C2A H2A1 110.4 . . ?
C345 C2A H2A1 110.4 . . ?
O16A C2A H2A2 110.4 . . ?
C345 C2A H2A2 110.4 . . ?
H2A1 C2A H2A2 108.6 . . ?
C344 O16A C2A 115.5(6) . . ?
C344 O16A K3 110.8(4) . . ?
C2A O16A K3 117.3(4) . . ?
C345 C2B O16B 146(3) . . ?
C345 C2B H2B1 100.3 . . ?
O16B C2B H2B1 100.3 . . ?
C345 C2B H2B2 100.3 . . ?
O16B C2B H2B2 100.3 . . ?
H2B1 C2B H2B2 104.3 . . ?
C344 O16B C2B 106(3) . . ?
C344 O16B K3 114.3(18) . . ?
C2B O16B K3 87.5(19) . . ?
O17 C345 C2A 111.2(6) . . ?
O17 C345 C2B 98(2) . . ?
O17 C346 C347 108.8(5) . . ?
O17 C346 H34M 109.9 . . ?
C347 C346 H34M 109.9 . . ?
O17 C346 H34N 109.9 . . ?
C347 C346 H34N 109.9 . . ?
H34M C346 H34N 108.3 . . ?
O18 C347 C346 108.5(4) . . ?
O18 C347 H34O 110.0 . . ?
C346 C347 H34O 110.0 . . ?
O18 C347 H34P 110.0 . . ?
C346 C347 H34P 110.0 . . ?
H34O C347 H34P 108.4 . . ?
O18 C348 C349 108.4(4) . . ?
O18 C348 H34Q 110.0 . . ?
C349 C348 H34Q 110.0 . . ?
O18 C348 H34R 110.0 . . ?
C349 C348 H34R 110.0 . . ?
H34Q C348 H34R 108.4 . . ?
O13 C349 C348 109.0(6) . . ?
O13 C349 H34S 109.9 . . ?
C348 C349 H34S 109.9 . . ?
O13 C349 H34T 109.9 . . ?
C348 C349 H34T 109.9 . . ?
H34S C349 H34T 108.3 . . ?
C361 O19 C350 109.1(19) . . ?
C361 O19 K3 109.7(17) . . ?
C350 O19 K3 115.7(14) . . ?
C352 O20 C351 119(3) . . ?
C352 O20 K3 114.5(17) . . ?
C351 O20 K3 111.7(18) . . ?
C353 O21 C354 118(3) . . ?
C353 O21 K3 118(2) . . ?
C354 O21 K3 106.8(16) . . ?
C356 O22 C355 114.0(19) . . ?
C356 O22 K3 111.0(15) . . ?
C355 O22 K3 121.2(15) . . ?
C358 O23 C357 112(2) . . ?
C358 O23 K3 115.1(13) . . ?
C357 O23 K3 122.7(16) . . ?
C359 O24 C360 114(2) . . ?
C359 O24 K3 114.2(15) . . ?
C360 O24 K3 120.5(16) . . ?
O19 C350 C351 105(2) . . ?
O19 C350 H35D 110.7 . . ?
C351 C350 H35D 110.7 . . ?
O19 C350 H35E 110.7 . . ?
C351 C350 H35E 110.7 . . ?
H35D C350 H35E 108.8 . . ?
O20 C351 C350 109(2) . . ?
O20 C351 H35F 109.8 . . ?
C350 C351 H35F 109.8 . . ?
O20 C351 H35G 109.8 . . ?
C350 C351 H35G 109.8 . . ?
H35F C351 H35G 108.2 . . ?
O20 C352 C353 109(3) . . ?
O20 C352 H35H 109.9 . . ?
C353 C352 H35H 109.9 . . ?
O20 C352 H35I 109.9 . . ?
C353 C352 H35I 109.9 . . ?
H35H C352 H35I 108.3 . . ?
O21 C353 C352 111(3) . . ?
O21 C353 H35J 109.4 . . ?
C352 C353 H35J 109.4 . . ?
O21 C353 H35K 109.4 . . ?
C352 C353 H35K 109.4 . . ?
H35J C353 H35K 108.0 . . ?
O21 C354 C355 110(2) . . ?
O21 C354 H35L 109.7 . . ?
C355 C354 H35L 109.7 . . ?
O21 C354 H35M 109.7 . . ?
C355 C354 H35M 109.7 . . ?
H35L C354 H35M 108.2 . . ?
O22 C355 C354 110(2) . . ?
O22 C355 H35N 109.8 . . ?
C354 C355 H35N 109.8 . . ?
O22 C355 H35O 109.8 . . ?
C354 C355 H35O 109.8 . . ?
H35N C355 H35O 108.2 . . ?
O22 C356 C357 112(2) . . ?
O22 C356 H35P 109.2 . . ?
C357 C356 H35P 109.2 . . ?
O22 C356 H35Q 109.2 . . ?
C357 C356 H35Q 109.2 . . ?
H35P C356 H35Q 107.9 . . ?
O23 C357 C356 109(2) . . ?
O23 C357 H35R 109.9 . . ?
C356 C357 H35R 109.9 . . ?
O23 C357 H35S 109.9 . . ?
C356 C357 H35S 109.9 . . ?
H35R C357 H35S 108.3 . . ?
O23 C358 C359 111.5(19) . . ?
O23 C358 H35T 109.3 . . ?
C359 C358 H35T 109.3 . . ?
O23 C358 H35U 109.3 . . ?
C359 C358 H35U 109.3 . . ?
H35T C358 H35U 108.0 . . ?
O24 C359 C358 112(2) . . ?
O24 C359 H35V 109.3 . . ?
C358 C359 H35V 109.3 . . ?
O24 C359 H35W 109.3 . . ?
C358 C359 H35W 109.3 . . ?
H35V C359 H35W 107.9 . . ?
O24 C360 C361 106(3) . . ?
C361 C360 K3 78(2) . . ?
O24 C360 H36B 110.5 . . ?
C361 C360 H36B 110.5 . . ?
K3 C360 H36B 95.9 . . ?
O24 C360 H36C 110.5 . . ?
C361 C360 H36C 110.5 . . ?
K3 C360 H36C 147.7 . . ?
H36B C360 H36C 108.7 . . ?
O19 C361 C360 109(2) . . ?
O19 C361 H36D 109.8 . . ?
C360 C361 H36D 109.8 . . ?
O19 C361 H36E 109.8 . . ?
C360 C361 H36E 109.8 . . ?
H36D C361 H36E 108.2 . . ?
C45 O26 C48 104.4 . . ?
O26 C45 C46 104.2 . . ?
O26 C45 H42C 110.9 . . ?
C46 C45 H42C 110.9 . . ?
O26 C45 H42D 110.9 . . ?
C46 C45 H42D 110.9 . . ?
H42C C45 H42D 108.9 . . ?
C45 C46 C47 103.7 . . ?
C45 C46 H42K 111.0 . . ?
C47 C46 H42K 111.0 . . ?
C45 C46 H42L 111.0 . . ?
C47 C46 H42L 111.0 . . ?
H42K C46 H42L 109.0 . . ?
C48 C47 C46 104.4 . . ?
C48 C47 H42M 110.9 . . ?
C46 C47 H42M 110.9 . . ?
C48 C47 H42N 110.9 . . ?
C46 C47 H42N 110.9 . . ?
H42M C47 H42N 108.9 . . ?
O26 C48 C47 105.4 . . ?
O26 C48 H43J 110.7 . . ?
C47 C48 H43J 110.7 . . ?
O26 C48 H43K 110.7 . . ?
C47 C48 H43K 110.7 . . ?
H43J C48 H43K 108.8 . . ?
C49 O27 C52 109.0(4) . . ?
O27 C49 C50 106.7(4) . . ?
O27 C49 H42A 110.4 . . ?
C50 C49 H42A 110.4 . . ?
O27 C49 H42B 110.4 . . ?
C50 C49 H42B 110.4 . . ?
H42A C49 H42B 108.6 . . ?
C51 C50 C49 102.4(4) . . ?
C51 C50 H42E 111.3 . . ?
C49 C50 H42E 111.3 . . ?
C51 C50 H42F 111.3 . . ?
C49 C50 H42F 111.3 . . ?
H42E C50 H42F 109.2 . . ?
C50 C51 C52 101.5(4) . . ?
C50 C51 H42G 111.5 . . ?
C52 C51 H42G 111.5 . . ?
C50 C51 H42H 111.5 . . ?
C52 C51 H42H 111.5 . . ?
H42G C51 H42H 109.3 . . ?
O27 C52 C51 107.1(4) . . ?
O27 C52 H42I 110.3 . . ?
C51 C52 H42I 110.3 . . ?
O27 C52 H42J 110.3 . . ?
C51 C52 H42J 110.3 . . ?
H42I C52 H42J 108.6 . . ?
C56 O28 C53 100.5(6) . . ?
C54 C53 O28 102.7(6) . . ?
C54 C53 H43M 111.2 . . ?
O28 C53 H43M 111.2 . . ?
C54 C53 H43G 111.2 . . ?
O28 C53 H43G 111.2 . . ?
H43M C53 H43G 109.1 . . ?
C55 C54 C53 108.5(7) . . ?
C55 C54 H43E 110.0 . . ?
C53 C54 H43E 110.0 . . ?
C55 C54 H43F 110.0 . . ?
C53 C54 H43F 110.0 . . ?
H43E C54 H43F 108.4 . . ?
C56 C55 C54 109.2(6) . . ?
C56 C55 H55A 109.8 . . ?
C54 C55 H55A 109.8 . . ?
C56 C55 H55B 109.8 . . ?
C54 C55 H55B 109.8 . . ?
H55A C55 H55B 108.3 . . ?
C55 C56 O28 104.9(6) . . ?
C55 C56 H43H 110.8 . . ?
O28 C56 H43H 110.8 . . ?
C55 C56 H43I 110.8 . . ?
O28 C56 H43I 110.8 . . ?
H43H C56 H43I 108.8 . . ?
C64 O30 C61 103.5(5) . . ?
O30 C61 C62 103.6(5) . . ?
O30 C61 H61A 111.1 . . ?
C62 C61 H61A 111.1 . . ?
O30 C61 H61B 111.1 . . ?
C62 C61 H61B 111.1 . . ?
H61A C61 H61B 109.0 . . ?
C63 C62 C61 102.3(5) . . ?
C63 C62 H62A 111.3 . . ?
C61 C62 H62A 111.3 . . ?
C63 C62 H62B 111.3 . . ?
C61 C62 H62B 111.3 . . ?
H62A C62 H62B 109.2 . . ?
C64 C63 C62 107.4(5) . . ?
C64 C63 H63A 110.2 . . ?
C62 C63 H63A 110.2 . . ?
C64 C63 H63B 110.2 . . ?
C62 C63 H63B 110.2 . . ?
H63A C63 H63B 108.5 . . ?
O30 C64 C63 108.5(5) . . ?
O30 C64 H64A 110.0 . . ?
C63 C64 H64A 110.0 . . ?
O30 C64 H64B 110.0 . . ?
C63 C64 H64B 110.0 . . ?
H64A C64 H64B 108.4 . . ?
C41 O25 C44 104.2(3) . . ?
O25 C41 C42 104.4(3) . . ?
O25 C41 H24M 110.9 . . ?
C42 C41 H24M 110.9 . . ?
O25 C41 H24N 110.9 . . ?
C42 C41 H24N 110.9 . . ?
H24M C41 H24N 108.9 . . ?
C41 C42 C43 103.9(3) . . ?
C41 C42 H24I 111.0 . . ?
C43 C42 H24I 111.0 . . ?
C41 C42 H24J 111.0 . . ?
C43 C42 H24J 111.0 . . ?
H24I C42 H24J 109.0 . . ?
C44 C43 C42 104.0(3) . . ?
C44 C43 H24C 111.0 . . ?
C42 C43 H24C 111.0 . . ?
C44 C43 H24D 111.0 . . ?
C42 C43 H24D 111.0 . . ?
H24C C43 H24D 109.0 . . ?
O25 C44 C43 105.7(3) . . ?
O25 C44 H24A 110.6 . . ?
C43 C44 H24A 110.6 . . ?
O25 C44 H24B 110.6 . . ?
C43 C44 H24B 110.6 . . ?
H24A C44 H24B 108.7 . . ?
C60A O29A C57A 113.5 . . ?
O29A C57A C58A 100.1 . . ?
O29A C57A H57A 111.8 . . ?
C58A C57A H57A 111.8 . . ?
O29A C57A H57B 111.8 . . ?
C58A C57A H57B 111.8 . . ?
H57A C57A H57B 109.5 . . ?
C59A C58A C57A 106.7 . . ?
C59A C58A H58A 110.4 . . ?
C57A C58A H58A 110.4 . . ?
C59A C58A H58B 110.4 . . ?
C57A C58A H58B 110.4 . . ?
H58A C58A H58B 108.6 . . ?
C58A C59A C60A 102.2 . . ?
C58A C59A H59A 111.3 . . ?
C60A C59A H59A 111.3 . . ?
C58A C59A H59B 111.3 . . ?
C60A C59A H59B 111.3 . . ?
H59A C59A H59B 109.2 . . ?
O29A C60A C59A 100.5 . . ?
O29A C60A H60A 111.7 . . ?
C59A C60A H60A 111.7 . . ?
O29A C60A H60B 111.7 . . ?
C59A C60A H60B 111.7 . . ?
H60A C60A H60B 109.4 . . ?
C60B O29B C57B 104.6 . . ?
O29B C57B C58B 113.4 . . ?
O29B C57B H57C 108.9 . . ?
C58B C57B H57C 108.9 . . ?
O29B C57B H57D 108.9 . . ?
C58B C57B H57D 108.9 . . ?
H57C C57B H57D 107.7 . . ?
C57B C58B C59B 103.8 . . ?
C57B C58B H58C 111.0 . . ?
C59B C58B H58C 111.0 . . ?
C57B C58B H58D 111.0 . . ?
C59B C58B H58D 111.0 . . ?
H58C C58B H58D 109.0 . . ?
C60B C59B C58B 104.3 . . ?
C60B C59B H59C 110.9 . . ?
C58B C59B H59C 110.9 . . ?
C60B C59B H59D 110.9 . . ?
C58B C59B H59D 110.9 . . ?
H59C C59B H59D 108.9 . . ?
O29B C60B C59B 112.9 . . ?
O29B C60B H60C 109.0 . . ?
C59B C60B H60C 109.0 . . ?
O29B C60B H60D 109.0 . . ?
C59B C60B H60D 109.0 . . ?
H60C C60B H60D 107.8 . . ?
H311 O31 H312 140.1(8) . . ?

loop_
_geom_bond_atom_site_label_1
_geom_bond_atom_site_label_2
_geom_bond_distance
_geom_bond_site_symmetry_2
_geom_bond_publ_flag
Fe1 C11 1.966(4) . ?
Fe1 N13 1.967(3) . ?
Fe1 N14 1.978(3) . ?
Fe1 N11 1.982(3) . ?
Fe1 N12 1.988(3) . ?
Fe1 C12 1.993(4) . ?
K1 O4 2.690(3) . ?
K1 O1 2.692(3) . ?
K1 O2 2.752(3) . ?
K1 O6 2.765(3) . ?
K1 N16 2.848(3) . ?
K1 O3 2.896(3) . ?
K1 O5 3.070(3) . ?
N11 C1A1 1.368(4) . ?
N11 C1A2 1.371(4) . ?
N12 C1A4 1.371(4) . ?
N12 C1A3 1.373(4) . ?
N13 C1A5 1.378(4) . ?
N13 C1A6 1.380(4) . ?
N14 C1A7 1.371(4) . ?
N14 C1A8 1.374(4) . ?
N15 C11 1.158(5) . ?
N16 C12 1.161(5) . ?
C1A1 C1M4 1.402(4) . ?
C1A1 C1B1 1.440(4) . ?
C1A2 C1M1 1.400(4) . ?
C1A2 C1B2 1.444(4) . ?
C1A3 C1M1 1.392(4) . ?
C1A3 C1B3 1.437(4) . ?
C1A4 C1M2 1.398(4) . ?
C1A4 C1B4 1.447(5) . ?
C1A5 C1M2 1.395(5) . ?
C1A5 C1B5 1.444(4) . ?
C1A6 C1M3 1.394(5) . ?
C1A6 C1B6 1.446(4) . ?
C1A7 C1M3 1.402(4) . ?
C1A7 C1B7 1.439(5) . ?
C1A8 C1M4 1.396(4) . ?
C1A8 C1B8 1.441(5) . ?
C1B1 C1B2 1.355(5) . ?
C1B1 H1BA 0.9500 . ?
C1B2 H1BF 0.9500 . ?
C1B3 C1B4 1.355(5) . ?
C1B3 H1BE 0.9500 . ?
C1B4 H1BD 0.9500 . ?
C1B5 C1B6 1.351(5) . ?
C1B5 H1BG 0.9500 . ?
C1B6 H1BH 0.9500 . ?
C1B7 C1B8 1.359(5) . ?
C1B7 H1BC 0.9500 . ?
C1B8 H1BB 0.9500 . ?
C1M1 C13 1.503(4) . ?
C1M2 C112 1.508(4) . ?
C1M3 C121 1.502(4) . ?
C1M4 C130 1.502(4) . ?
C13 C14 1.400(5) . ?
C13 C110 1.408(5) . ?
C14 C16 1.402(5) . ?
C14 C15 1.509(6) . ?
C15 H15I 0.9800 . ?
C15 H15J 0.9800 . ?
C15 H15K 0.9800 . ?
C16 C17 1.387(6) . ?
C16 H16A 0.9500 . ?
C17 C19 1.388(6) . ?
C17 C18 1.515(5) . ?
C18 H18A 0.9800 . ?
C18 H18B 0.9800 . ?
C18 H18C 0.9800 . ?
C19 C110 1.404(5) . ?
C19 H19A 0.9500 . ?
C110 C111 1.504(6) . ?
C111 H11C 0.9800 . ?
C111 H11D 0.9800 . ?
C111 H11E 0.9800 . ?
C112 C113 1.399(5) . ?
C112 C119 1.404(5) . ?
C113 C115 1.401(5) . ?
C113 C114 1.508(5) . ?
C114 H11F 0.9800 . ?
C114 H11G 0.9800 . ?
C114 H11H 0.9800 . ?
C115 C116 1.389(5) . ?
C115 H11A 0.9500 . ?
C116 C118 1.384(6) . ?
C116 C117 1.519(5) . ?
C117 H11I 0.9800 . ?
C117 H11J 0.9800 . ?
C117 H11K 0.9800 . ?
C118 C119 1.390(5) . ?
C118 H11B 0.9500 . ?
C119 C120 1.508(5) . ?
C120 H12C 0.9800 . ?
C120 H12D 0.9800 . ?
C120 H12E 0.9800 . ?
C121 C128 1.403(5) . ?
C121 C122 1.407(5) . ?
C122 C124 1.402(5) . ?
C122 C123 1.506(6) . ?
C123 H12I 0.9800 . ?
C123 H12J 0.9800 . ?
C123 H12K 0.9800 . ?
C124 C125 1.373(6) . ?
C124 H12B 0.9500 . ?
C125 C127 1.387(5) . ?
C125 C126 1.521(5) . ?
C126 H12L 0.9800 . ?
C126 H12M 0.9800 . ?
C126 H12N 0.9800 . ?
C127 C128 1.396(5) . ?
C127 H12A 0.9500 . ?
C128 C129 1.502(5) . ?
C129 H12F 0.9800 . ?
C129 H12G 0.9800 . ?
C129 H12H 0.9800 . ?
C130 C131 1.400(5) . ?
C130 C137 1.412(5) . ?
C131 C133 1.402(4) . ?
C131 C132 1.514(5) . ?
C132 H13F 0.9800 . ?
C132 H13G 0.9800 . ?
C132 H13H 0.9800 . ?
C133 C134 1.391(5) . ?
C133 H13A 0.9500 . ?
C134 C136 1.393(6) . ?
C134 C135 1.514(5) . ?
C135 H13C 0.9800 . ?
C135 H13D 0.9800 . ?
C135 H13E 0.9800 . ?
C136 C137 1.393(5) . ?
C136 H13B 0.9500 . ?
C137 C138 1.514(5) . ?
C138 H13I 0.9800 . ?
C138 H13J 0.9800 . ?
C138 H13K 0.9800 . ?
C139 O5 1.430(5) . ?
C139 C140 1.519(5) . ?
C139 H13L 0.9900 . ?
C139 H13M 0.9900 . ?
C140 O6 1.425(4) . ?
C140 H14A 0.9900 . ?
C140 H14B 0.9900 . ?
C141 O6 1.431(4) . ?
C141 C142 1.514(5) . ?
C141 H43C 0.9900 . ?
C141 H43D 0.9900 . ?
C142 O1 1.430(4) . ?
C142 H70A 0.9900 . ?
C142 H70B 0.9900 . ?
C143 O1 1.429(5) . ?
C143 C144 1.497(5) . ?
C143 H43A 0.9900 . ?
C143 H43B 0.9900 . ?
C144 O2 1.433(4) . ?
C144 H93A 0.9900 . ?
C144 H93B 0.9900 . ?
C145 O2 1.431(4) . ?
C145 C146 1.510(6) . ?
C145 H15E 1.0948 . ?
C145 H15F 1.0948 . ?
C146 O3 1.442(5) . ?
C146 H15C 0.9900 . ?
C146 H15D 0.9900 . ?
C147 O3 1.424(5) . ?
C147 C148 1.502(6) . ?
C147 H94A 0.9900 . ?
C147 H94B 0.9900 . ?
C148 O4 1.420(5) . ?
C148 H14M 0.9900 . ?
C148 H14E 0.9900 . ?
C149 O4 1.429(5) . ?
C149 C150 1.496(5) . ?
C149 H15G 0.9900 . ?
C149 H15H 0.9900 . ?
C150 O5 1.428(5) . ?
C150 H14C 0.9900 . ?
C150 H14D 0.9900 . ?
Fe2 N23 1.957(3) . ?
Fe2 N24 1.970(3) . ?
Fe2 N22 1.971(3) . ?
Fe2 C21 1.973(4) . ?
Fe2 C22 1.982(4) . ?
Fe2 N21 1.982(3) . ?
K2 O8 2.726(3) . ?
K2 O10 2.742(3) . ?
K2 O12B 2.76(2) . ?
K2 O7 2.789(3) . ?
K2 N26 2.814(4) . ?
K2 O9 2.838(3) . ?
K2 O11B 2.912(9) . ?
K2 O12A 2.928(12) . ?
K2 O11A 2.981(5) . ?
N21 C2A1 1.366(4) . ?
N21 C2A2 1.369(4) . ?
N22 C2A3 1.368(4) . ?
N22 C2A4 1.376(4) . ?
N23 C2A6 1.377(4) . ?
N23 C2A5 1.378(4) . ?
N24 C2A7 1.366(4) . ?
N24 C2A8 1.378(4) . ?
N25 C21 1.157(5) . ?
N26 C22 1.158(5) . ?
C2A1 C2M4 1.403(5) . ?
C2A1 C2B1 1.444(4) . ?
C2A2 C2M1 1.399(5) . ?
C2A2 C2B2 1.448(4) . ?
C2A3 C2M1 1.400(5) . ?
C2A3 C2B3 1.441(5) . ?
C2A4 C2M2 1.402(5) . ?
C2A4 C2B4 1.442(5) . ?
C2A5 C2M2 1.397(5) . ?
C2A5 C2B5 1.441(5) . ?
C2A6 C2M3 1.397(5) . ?
C2A6 C2B6 1.445(5) . ?
C2A7 C2M3 1.403(5) . ?
C2A7 C2B7 1.452(5) . ?
C2A8 C2M4 1.398(4) . ?
C2A8 C2B8 1.437(5) . ?
C2B1 C2B2 1.352(5) . ?
C2B1 H2BD 0.9500 . ?
C2B2 H2BH 0.9500 . ?
C2B3 C2B4 1.357(5) . ?
C2B3 H2BC 0.9500 . ?
C2B4 H2BA 0.9500 . ?
C2B5 C2B6 1.350(5) . ?
C2B5 H2BB 0.9500 . ?
C2B6 H2BE 0.9500 . ?
C2B7 C2B8 1.356(5) . ?
C2B7 H2BF 0.9500 . ?
C2B8 H2BG 0.9500 . ?
C2M1 C23 1.500(4) . ?
C2M2 C212 1.507(5) . ?
C2M3 C221 1.504(5) . ?
C2M4 C230 1.499(4) . ?
C23 C24 1.395(6) . ?
C23 C210 1.417(5) . ?
C24 C26 1.395(5) . ?
C24 C25 1.514(5) . ?
C25 H25A 0.9800 . ?
C25 H25B 0.9800 . ?
C25 H25C 0.9800 . ?
C26 C27 1.384(7) . ?
C26 H26A 0.9500 . ?
C27 C29 1.385(8) . ?
C27 C28 1.516(6) . ?
C28 H28A 0.9800 . ?
C28 H28B 0.9800 . ?
C28 H28C 0.9800 . ?
C29 C210 1.403(6) . ?
C29 H29A 0.9500 . ?
C210 C211 1.495(7) . ?
C211 H21I 0.9800 . ?
C211 H21J 0.9800 . ?
C211 H21K 0.9800 . ?
C212 C219 1.399(5) . ?
C212 C213 1.402(5) . ?
C213 C215 1.399(5) . ?
C213 C214 1.504(5) . ?
C214 H21A 0.9800 . ?
C214 H21B 0.9800 . ?
C214 H21C 0.9800 . ?
C215 C216 1.382(6) . ?
C215 H21D 0.9500 . ?
C216 C218 1.393(6) . ?
C216 C217 1.508(5) . ?
C217 H21F 0.9800 . ?
C217 H21G 0.9800 . ?
C217 H21H 0.9800 . ?
C218 C219 1.395(5) . ?
C218 H21E 0.9500 . ?
C219 C220 1.517(5) . ?
C220 H22A 0.9800 . ?
C220 H22B 0.9800 . ?
C220 H22C 0.9800 . ?
C221 C222 1.396(7) . ?
C221 C228 1.411(6) . ?
C222 C224 1.402(5) . ?
C222 C223 1.505(6) . ?
C223 H22F 0.9800 . ?
C223 H22G 0.9800 . ?
C223 H22H 0.9800 . ?
C224 C225 1.390(7) . ?
C224 H22D 0.9500 . ?
C225 C227 1.376(7) . ?
C225 C226 1.524(6) . ?
C226 H22L 0.9800 . ?
C226 H22M 0.9800 . ?
C226 H22N 0.9800 . ?
C227 C228 1.404(5) . ?
C227 H22E 0.9500 . ?
C228 C229 1.486(7) . ?
C229 H22I 0.9800 . ?
C229 H22J 0.9800 . ?
C229 H22K 0.9800 . ?
C230 C231 1.400(5) . ?
C230 C237 1.401(5) . ?
C231 C233 1.397(5) . ?
C231 C232 1.510(5) . ?
C232 H23C 0.9800 . ?
C232 H23D 0.9800 . ?
C232 H23E 0.9800 . ?
C233 C234 1.390(5) . ?
C233 H23B 0.9500 . ?
C234 C236 1.385(6) . ?
C234 C235 1.511(5) . ?
C235 H23I 0.9800 . ?
C235 H23J 0.9800 . ?
C235 H23K 0.9800 . ?
C236 C237 1.402(5) . ?
C236 H23A 0.9500 . ?
C237 C238 1.507(6) . ?
C238 H23F 0.9800 . ?
C238 H23G 0.9800 . ?
C238 H23H 0.9800 . ?
C239 O7 1.418(5) . ?
C239 C240 1.514(6) . ?
C239 H16C 0.9900 . ?
C239 H16D 0.9900 . ?
C240 O8 1.419(5) . ?
C240 H15A 0.9900 . ?
C240 H15B 0.9900 . ?
C241 O8 1.426(4) . ?
C241 C242 1.497(6) . ?
C241 H41A 0.9900 . ?
C241 H41B 0.9900 . ?
C242 O9 1.431(5) . ?
C242 H24O 0.9900 . ?
C242 H24P 0.9900 . ?
C243 O9 1.415(5) . ?
C243 C244 1.492(6) . ?
C243 H24Q 0.9900 . ?
C243 H24R 0.9900 . ?
C244 O10 1.397(5) . ?
C244 H18F 0.9900 . ?
C244 H18G 0.9900 . ?
C245 C26B 1.407(19) . ?
C245 O10 1.408(5) . ?
C245 C26A 1.507(10) . ?
C245 H18I 0.9900 . ?
C245 H18J 0.9900 . ?
C248 O12B 1.36(3) . ?
C248 O12A 1.447(13) . ?
C248 C249 1.487(6) . ?
C248 H24K 0.9411 . ?
C248 H24L 0.9411 . ?
C249 O7 1.412(5) . ?
C249 H18D 0.9900 . ?
C249 H18E 0.9900 . ?
C1A O12A 1.427(14) . ?
C1A C27A 1.466(11) . ?
C1A H1A1 0.9900 . ?
C1A H1A2 0.9900 . ?
C27A O11A 1.483(9) . ?
C27A H27A 0.9900 . ?
C27A H27B 0.9900 . ?
C26A O11A 1.338(10) . ?
C26A H26B 0.9900 . ?
C26A H26C 0.9900 . ?
C1B C27B 1.41(2) . ?
C1B O12B 1.54(3) . ?
C1B H1B1 0.9110 . ?
C1B H1B2 0.9110 . ?
C27B O11B 1.35(2) . ?
C27B H27C 0.9900 . ?
C27B H27D 0.9900 . ?
C26B O11B 1.49(2) . ?
C26B H26D 0.9900 . ?
C26B H26E 0.9900 . ?
Fe3 N34 1.962(3) . ?
Fe3 N33 1.965(3) . ?
Fe3 C31 1.971(4) . ?
Fe3 N32 1.972(3) . ?
Fe3 N31 1.981(3) . ?
Fe3 C32 1.984(4) . ?
K3 O23 2.519(16) . ?
K3 O24 2.583(16) . ?
K3 O15 2.695(4) . ?
K3 O22 2.736(17) . ?
K3 O13 2.751(3) . ?
K3 N36 2.768(4) . ?
K3 O18 2.768(4) . ?
K3 O14 2.784(3) . ?
K3 O19 2.828(14) . ?
K3 O17 2.833(4) . ?
K3 O20 2.95(2) . ?
K3 O16A 2.976(5) . ?
N31 C3A1 1.368(4) . ?
N31 C3A2 1.374(4) . ?
N32 C3A3 1.370(4) . ?
N32 C3A4 1.377(4) . ?
N33 C3A5 1.377(4) . ?
N33 C3A6 1.380(4) . ?
N34 C3A7 1.366(4) . ?
N34 C3A8 1.380(4) . ?
N35 C31 1.158(5) . ?
N36 C32 1.158(5) . ?
C3A1 C3M4 1.399(5) . ?
C3A1 C3B1 1.441(5) . ?
C3A2 C3M1 1.398(5) . ?
C3A2 C3B2 1.446(5) . ?
C3A3 C3M1 1.393(5) . ?
C3A3 C3B3 1.448(5) . ?
C3A4 C3M2 1.403(5) . ?
C3A4 C3B4 1.447(5) . ?
C3A5 C3M2 1.393(5) . ?
C3A5 C3B5 1.435(4) . ?
C3A6 C3M3 1.398(5) . ?
C3A6 C3B6 1.447(5) . ?
C3A7 C3M3 1.402(4) . ?
C3A7 C3B7 1.444(5) . ?
C3A8 C3M4 1.388(4) . ?
C3A8 C3B8 1.445(5) . ?
C3B1 C3B2 1.355(5) . ?
C3B1 H3BH 0.9500 . ?
C3B2 H3BG 0.9500 . ?
C3B3 C3B4 1.358(5) . ?
C3B3 H3BC 0.9500 . ?
C3B4 H3BA 0.9500 . ?
C3B5 C3B6 1.352(5) . ?
C3B5 H3BD 0.9500 . ?
C3B6 H3BF 0.9500 . ?
C3B7 C3B8 1.353(5) . ?
C3B7 H3BB 0.9500 . ?
C3B8 H3BE 0.9500 . ?
C3M1 C33 1.501(5) . ?
C3M2 C312 1.508(5) . ?
C3M3 C321 1.504(4) . ?
C3M4 C330 1.502(4) . ?
C33 C34 1.392(5) . ?
C33 C310 1.411(5) . ?
C34 C36 1.393(5) . ?
C34 C35 1.507(6) . ?
C35 H35A 0.9800 . ?
C35 H35B 0.9800 . ?
C35 H35C 0.9800 . ?
C36 C37 1.395(6) . ?
C36 H36A 0.9500 . ?
C37 C39 1.372(7) . ?
C37 C38 1.516(7) . ?
C38 H38A 0.9800 . ?
C38 H38B 0.9800 . ?
C38 H38C 0.9800 . ?
C39 C310 1.383(6) . ?
C39 H39A 0.9500 . ?
C310 C311 1.514(7) . ?
C311 H31I 0.9800 . ?
C311 H31J 0.9800 . ?
C311 H31K 0.9800 . ?
C312 C319 1.407(5) . ?
C312 C313 1.407(5) . ?
C313 C315 1.399(5) . ?
C313 C314 1.506(6) . ?
C314 H31F 0.9800 . ?
C314 H31G 0.9800 . ?
C314 H31H 0.9800 . ?
C315 C316 1.386(6) . ?
C315 H31A 0.9500 . ?
C316 C318 1.398(5) . ?
C316 C317 1.507(5) . ?
C317 H31C 0.9800 . ?
C317 H31D 0.9800 . ?
C317 H31E 0.9800 . ?
C318 C319 1.398(5) . ?
C318 H31B 0.9500 . ?
C319 C320 1.510(5) . ?
C320 H32L 0.9800 . ?
C320 H32M 0.9800 . ?
C320 H32N 0.9800 . ?
C321 C322 1.402(6) . ?
C321 C328 1.410(5) . ?
C322 C324 1.401(5) . ?
C322 C323 1.512(5) . ?
C323 H32E 0.9800 . ?
C323 H32F 0.9800 . ?
C323 H32G 0.9800 . ?
C324 C325 1.398(6) . ?
C324 H32H 0.9500 . ?
C325 C327 1.386(6) . ?
C325 C326 1.513(5) . ?
C326 H32I 0.9800 . ?
C326 H32J 0.9800 . ?
C326 H32K 0.9800 . ?
C327 C328 1.399(5) . ?
C327 H32A 0.9500 . ?
C328 C329 1.503(6) . ?
C329 H32B 0.9800 . ?
C329 H32C 0.9800 . ?
C329 H32D 0.9800 . ?
C330 C337 1.401(5) . ?
C330 C331 1.404(6) . ?
C331 C333 1.405(5) . ?
C331 C332 1.505(6) . ?
C332 H33I 0.9800 . ?
C332 H33J 0.9800 . ?
C332 H33K 0.9800 . ?
C333 C334 1.376(6) . ?
C333 H33E 0.9500 . ?
C334 C336 1.385(6) . ?
C334 C335 1.522(5) . ?
C335 H33F 0.9800 . ?
C335 H33G 0.9800 . ?
C335 H33H 0.9800 . ?
C336 C337 1.396(5) . ?
C336 H33A 0.9500 . ?
C337 C338 1.511(6) . ?
C338 H33B 0.9800 . ?
C338 H33C 0.9800 . ?
C338 H33D 0.9800 . ?
O13 C349 1.426(9) . ?
O13 C339 1.437(6) . ?
O14 C341 1.425(12) . ?
O14 C340 1.441(6) . ?
O15 C343 1.397(8) . ?
O15 C342 1.423(7) . ?
O17 C345 1.403(7) . ?
O17 C346 1.409(7) . ?
O18 C347 1.422(6) . ?
O18 C348 1.433(6) . ?
C339 C340 1.494(8) . ?
C339 H33L 0.9900 . ?
C339 H33M 0.9900 . ?
C340 H34A 0.9900 . ?
C340 H34B 0.9900 . ?
C341 C342 1.517(13) . ?
C341 H34C 0.9900 . ?
C341 H34D 0.9900 . ?
C342 H34E 0.9900 . ?
C342 H34F 0.9900 . ?
C343 C344 1.516(11) . ?
C343 H34G 0.9900 . ?
C343 H34H 0.9900 . ?
C344 O16B 1.06(2) . ?
C344 O16A 1.422(9) . ?
C2A O16A 1.457(11) . ?
C2A C345 1.478(11) . ?
C2A H2A1 0.9900 . ?
C2A H2A2 0.9900 . ?
C2B C345 1.512(10) . ?
C2B O16B 1.76(3) . ?
C2B H2B1 0.9900 . ?
C2B H2B2 0.9900 . ?
C346 C347 1.494(8) . ?
C346 H34M 0.9900 . ?
C346 H34N 0.9900 . ?
C347 H34O 0.9900 . ?
C347 H34P 0.9900 . ?
C348 C349 1.482(9) . ?
C348 H34Q 0.9900 . ?
C348 H34R 0.9900 . ?
C349 H34S 0.9900 . ?
C349 H34T 0.9900 . ?
O19 C361 1.41(3) . ?
O19 C350 1.44(3) . ?
O20 C352 1.40(3) . ?
O20 C351 1.42(3) . ?
O21 C353 1.38(3) . ?
O21 C354 1.40(3) . ?
O22 C356 1.37(3) . ?
O22 C355 1.46(3) . ?
O23 C358 1.36(2) . ?
O23 C357 1.42(3) . ?
O24 C359 1.39(3) . ?
O24 C360 1.44(4) . ?
C350 C351 1.50(3) . ?
C350 H35D 0.9900 . ?
C350 H35E 0.9900 . ?
C351 H35F 0.9900 . ?
C351 H35G 0.9900 . ?
C352 C353 1.43(3) . ?
C352 H35H 0.9900 . ?
C352 H35I 0.9900 . ?
C353 H35J 0.9900 . ?
C353 H35K 0.9900 . ?
C354 C355 1.47(3) . ?
C354 H35L 0.9900 . ?
C354 H35M 0.9900 . ?
C355 H35N 0.9900 . ?
C355 H35O 0.9900 . ?
C356 C357 1.55(3) . ?
C356 H35P 0.9900 . ?
C356 H35Q 0.9900 . ?
C357 H35R 0.9900 . ?
C357 H35S 0.9900 . ?
C358 C359 1.55(3) . ?
C358 H35T 0.9524 . ?
C358 H35U 0.9524 . ?
C359 H35V 0.9900 . ?
C359 H35W 0.9900 . ?
C360 C361 1.54(4) . ?
C360 H36B 0.9900 . ?
C360 H36C 0.9900 . ?
C361 H36D 0.9900 . ?
C361 H36E 0.9900 . ?
O26 C45 1.4348 . ?
O26 C48 1.4391 . ?
C45 C46 1.5160 . ?
C45 H42C 0.9900 . ?
C45 H42D 0.9900 . ?
C46 C47 1.5260 . ?
C46 H42K 0.9900 . ?
C46 H42L 0.9900 . ?
C47 C48 1.5206 . ?
C47 H42M 0.9900 . ?
C47 H42N 0.9900 . ?
C48 H43J 0.9900 . ?
C48 H43K 0.9900 . ?
O27 C49 1.418(6) . ?
O27 C52 1.442(6) . ?
C49 C50 1.524(7) . ?
C49 H42A 0.9900 . ?
C49 H42B 0.9900 . ?
C50 C51 1.513(7) . ?
C50 H42E 0.9900 . ?
C50 H42F 0.9900 . ?
C51 C52 1.524(6) . ?
C51 H42G 0.9900 . ?
C51 H42H 0.9900 . ?
C52 H42I 0.9900 . ?
C52 H42J 0.9900 . ?
O28 C56 1.494(10) . ?
O28 C53 1.564(10) . ?
C53 C54 1.475(10) . ?
C53 H43M 0.9900 . ?
C53 H43G 0.9900 . ?
C54 C55 1.386(11) . ?
C54 H43E 0.9900 . ?
C54 H43F 0.9900 . ?
C55 C56 1.369(10) . ?
C55 H55A 0.9900 . ?
C55 H55B 0.9900 . ?
C56 H43H 0.9900 . ?
C56 H43I 0.9900 . ?
O30 C64 1.394(7) . ?
O30 C61 1.487(8) . ?
C61 C62 1.547(8) . ?
C61 H61A 0.9900 . ?
C61 H61B 0.9900 . ?
C62 C63 1.496(9) . ?
C62 H62A 0.9900 . ?
C62 H62B 0.9900 . ?
C63 C64 1.442(8) . ?
C63 H63A 0.9900 . ?
C63 H63B 0.9900 . ?
C64 H64A 0.9900 . ?
C64 H64B 0.9900 . ?
O25 C41 1.442(4) . ?
O25 C44 1.443(5) . ?
C41 C42 1.513(6) . ?
C41 H24M 0.9900 . ?
C41 H24N 0.9900 . ?
C42 C43 1.537(6) . ?
C42 H24I 0.9900 . ?
C42 H24J 0.9900 . ?
C43 C44 1.526(6) . ?
C43 H24C 0.9900 . ?
C43 H24D 0.9900 . ?
C44 H24A 0.9900 . ?
C44 H24B 0.9900 . ?
O29A C60A 1.3771 . ?
O29A C57A 1.4319 . ?
C57A C58A 1.6065 . ?
C57A H57A 0.9900 . ?
C57A H57B 0.9900 . ?
C58A C59A 1.5311 . ?
C58A H58A 0.9900 . ?
C58A H58B 0.9900 . ?
C59A C60A 1.6842 . ?
C59A H59A 0.9900 . ?
C59A H59B 0.9900 . ?
C60A H60A 0.9900 . ?
C60A H60B 0.9900 . ?
O29B C60B 1.4345 . ?
O29B C57B 1.4419 . ?
C57B C58B 1.5151 . ?
C57B H57C 0.9900 . ?
C57B H57D 0.9900 . ?
C58B C59B 1.5310 . ?
C58B H58C 0.9900 . ?
C58B H58D 0.9900 . ?
C59B C60B 1.5176 . ?
C59B H59C 0.9900 . ?
C59B H59D 0.9900 . ?
C60B H60C 0.9900 . ?
C60B H60D 0.9900 . ?
O31 H311 0.671(4) . ?
O31 H312 0.663(5) . ?
